data_1548304
loop_
_publ_author_name
'Shinnosuke Horiuchi'
'Yuki Tachibana'
'Mitsuki Yamashita'
'Koji Yamamoto'
'Kohei Masai'
'Kohei Takase'
'Teruo Matsutani'
'Shiori Kawamata'
'Yuki Kurashige'
'Takeshi Yanai'
'Tetsuro Murahashi'

_publ_section_title
;
 Multinuclear metal-binding ability of a carotene
;
_journal_name_full 'Nature Communications'
_journal_page_first 6742
_journal_paper_doi 10.1038/ncomms7742
_journal_volume 6
_journal_year 2015
_chemical_formula_moiety 'C80 H112 Pd5, 2(C32 H12 B F24), 3(C6 H6)'
_chemical_formula_sum 'C162 H154 B2 F48 Pd5'
_chemical_formula_weight 3566.54
_space_group_crystal_system triclinic
_space_group_IT_number 2
_space_group_name_Hall '-P 1'
_space_group_name_H-M_alt 'P -1'
_symmetry_space_group_name_Hall '-P 1'
_symmetry_space_group_name_H-M 'P -1'
_atom_sites_solution_hydrogens geom
_atom_sites_solution_primary direct
_atom_sites_solution_secondary difmap
_cell_angle_alpha 104.5810(8)
_cell_angle_beta 90.8059(8)
_cell_angle_gamma 105.7605(7)
_cell_formula_units_Z 2
_cell_length_a 17.1352(6)
_cell_length_b 20.7763(7)
_cell_length_c 23.2367(9)
_cell_measurement_reflns_used 31766
_cell_measurement_temperature 123
_cell_measurement_theta_max 26.34
_cell_measurement_theta_min 3.02
_cell_volume 7674.7(5)
_computing_cell_refinement 'RAPID AUTO'
_computing_data_collection 'RAPID AUTO (Rigaku, ????)'
_computing_data_reduction 'RAPID AUTO'
_computing_molecular_graphics 'CrystalStructure 4.1'
_computing_publication_material 'CrystalStructure 4.1 (Rigaku, 2014)'
_computing_structure_refinement 'SHELXL2013 (Sheldrick, 2008)'
_computing_structure_solution 'SHELXS97 (Sheldrick, 2008)'
_diffrn_ambient_temperature 123
_diffrn_detector_area_resol_mean 10.000
_diffrn_measured_fraction_theta_full 0.990
_diffrn_measured_fraction_theta_max 0.987
_diffrn_measurement_device_type 'Rigaku R-AXIS RAPID'
_diffrn_measurement_method \w
_diffrn_radiation_type 'Mo K\a'
_diffrn_radiation_wavelength 0.71075
_diffrn_reflns_av_R_equivalents 0.0544
_diffrn_reflns_Laue_measured_fraction_full 0.990
_diffrn_reflns_Laue_measured_fraction_max 0.987
_diffrn_reflns_limit_h_max 20
_diffrn_reflns_limit_h_min -21
_diffrn_reflns_limit_k_max 24
_diffrn_reflns_limit_k_min -25
_diffrn_reflns_limit_l_max 28
_diffrn_reflns_limit_l_min -28
_diffrn_reflns_number 62238
_diffrn_reflns_point_group_measured_fraction_full 0.990
_diffrn_reflns_point_group_measured_fraction_max 0.987
_diffrn_reflns_theta_full 25.242
_diffrn_reflns_theta_max 26.023
_diffrn_reflns_theta_min 3.014
_diffrn_standards_interval_count .
_diffrn_standards_number 0
_exptl_absorpt_coefficient_mu 0.684
_exptl_absorpt_correction_T_max 0.966
_exptl_absorpt_correction_T_min 0.239
_exptl_absorpt_correction_type multi-scan
_exptl_absorpt_process_details 'ABSCOR (Rigaku, 1995)'
_exptl_crystal_colour brown
_exptl_crystal_density_diffrn 1.543
_exptl_crystal_density_method 'not measured'
_exptl_crystal_description platelet
_exptl_crystal_F_000 3596.00
_exptl_crystal_size_max 0.260
_exptl_crystal_size_mid 0.180
_exptl_crystal_size_min 0.050
_refine_diff_density_max 2.77
_refine_diff_density_min -1.80
_refine_ls_extinction_method none
_refine_ls_goodness_of_fit_ref 1.095
_refine_ls_hydrogen_treatment constr
_refine_ls_number_parameters 1950
_refine_ls_number_reflns 29864
_refine_ls_number_restraints 36
_refine_ls_R_factor_all 0.1315
_refine_ls_R_factor_gt 0.0792
_refine_ls_shift/su_max 0.002
_refine_ls_structure_factor_coef Fsqd
_refine_ls_weighting_details 'w = 1/[\s^2^(Fo^2^)+(0.1351P)^2^+2.7098P] where P=(Fo^2^+2Fc^2^)/3'
_refine_ls_weighting_scheme calc
_refine_ls_wR_factor_gt 0.2145
_refine_ls_wR_factor_ref 0.2511
_reflns_number_gt 17313
_reflns_number_total 29864
_reflns_threshold_expression F^2^>2.0\s(F^2^)
_cod_data_source_file ncomms7742-s4.cif
_cod_data_source_block 140126
_cod_original_cell_volume 7674.8(5)
_cod_database_code 1548304
_shelxl_res_file
;
TITL 140126
CELL  0.71075 17.13524 20.77631 23.23669 104.581 90.806 105.760
ZERR  2 0.00055 0.00068 0.00085 0.001 0.001 0.001
LATT 1
SFAC PD C H B F
UNIT 10 324 308 4 96
L.S. 10
FMAP 2
PLAN -50
WPDB -2
HTAB
LIST 4
TEMP -150.0
ACTA
SIZE 0.260 0.180 0.050
WGHT    0.135100    2.709800
FVAR       0.39747   0.61944   0.68429
MOLE 1
PD1   1    0.425105    0.712162    1.413732    11.00000    0.05648    0.03916 =
         0.03605    0.00124   -0.00459    0.01096
PD2   1    0.374758    0.589892    1.325121    11.00000    0.04653    0.03609 =
         0.03559    0.00405   -0.00042    0.01294
PD3   1    0.326510    0.471658    1.239302    11.00000    0.04535    0.03629 =
         0.03489    0.00417    0.00027    0.01258
PD4   1    0.260448    0.361444    1.148808    11.00000    0.04914    0.03709 =
         0.03736    0.00566    0.00143    0.01449
PD5   1    0.176039    0.259384    1.052797    11.00000    0.05638    0.04129 =
         0.04819    0.00579   -0.00121    0.01672
C1    2    0.261332    0.684418    1.487766    11.00000    0.08750    0.04120 =
         0.04622   -0.00271    0.01779    0.01409
C1A   2    0.205422    0.618942    1.502465    11.00000    0.08291    0.05845 =
         0.05914    0.00765    0.01771    0.01948
AFIX  33
H1A   3    0.200793    0.578174    1.468929    11.00000   -1.20000
H1B   3    0.151294    0.625127    1.509269    11.00000   -1.20000
H1C   3    0.228961    0.612280    1.538456    11.00000   -1.20000
AFIX   0
C1B   2    0.223240    0.695472    1.432892    11.00000    0.07774    0.06066 =
         0.07405    0.01663    0.02337    0.03241
AFIX  33
H1D   3    0.255903    0.738712    1.425326    11.00000   -1.20000
H1E   3    0.167810    0.698311    1.439674    11.00000   -1.20000
H1F   3    0.221445    0.656519    1.398295    11.00000   -1.20000
AFIX   0
C2    2    0.261125    0.745340    1.540308    11.00000    0.13095    0.05479 =
         0.06731   -0.00001    0.03408    0.02674
AFIX  23
H2A   3    0.262221    0.731065    1.577803    11.00000   -1.20000
H2B   3    0.210160    0.758262    1.536440    11.00000   -1.20000
AFIX   0
C3    2    0.334497    0.809034    1.543900    11.00000    0.19993    0.04309 =
         0.07080   -0.00323    0.04438    0.03040
AFIX  23
H3A   3    0.336350    0.822052    1.505677    11.00000   -1.20000
H3B   3    0.329824    0.848987    1.576091    11.00000   -1.20000
AFIX   0
C4    2    0.411111    0.789855    1.556766    11.00000    0.15370    0.05761 =
         0.03791   -0.00510    0.00917   -0.01293
AFIX  23
H4A   3    0.459145    0.828424    1.555032    11.00000   -1.20000
H4B   3    0.412217    0.784337    1.597838    11.00000   -1.20000
AFIX   0
C5    2    0.417741    0.724086    1.513937    11.00000    0.10455    0.05891 =
         0.03239    0.00614   -0.00664    0.00755
C5A   2    0.493276    0.704137    1.528485    11.00000    0.10331    0.09348 =
         0.06355    0.02944   -0.03301   -0.01601
AFIX  33
H5A   3    0.478734    0.654163    1.524661    11.00000   -1.20000
H5B   3    0.515850    0.729562    1.569455    11.00000   -1.20000
H5C   3    0.533940    0.715827    1.500719    11.00000   -1.20000
AFIX   0
C6    2    0.345733    0.674996    1.481134    11.00000    0.07562    0.04406 =
         0.02915    0.01075    0.00622    0.01101
C7    2    0.359588    0.613306    1.440716    11.00000    0.06201    0.04730 =
         0.02783    0.01292    0.00220    0.01833
AFIX  43
H7    3    0.412295    0.607578    1.445173    11.00000   -1.20000
AFIX   0
C8    2    0.304067    0.560955    1.395675    11.00000    0.05905    0.04042 =
         0.02936    0.00366    0.00542    0.02028
AFIX  43
H8    3    0.252783    0.567490    1.387236    11.00000   -1.20000
AFIX   0
C9    2    0.320827    0.499219    1.362424    11.00000    0.05088    0.03935 =
         0.03280    0.01032    0.00722    0.01997
C9A   2    0.389935    0.475187    1.381908    11.00000    0.05514    0.03409 =
         0.05199    0.00714    0.00534    0.01980
AFIX  33
H9A   3    0.391214    0.431998    1.353198    11.00000   -1.20000
H9B   3    0.381919    0.467106    1.421460    11.00000   -1.20000
H9C   3    0.441559    0.510848    1.383724    11.00000   -1.20000
AFIX   0
C10   2    0.259989    0.454018    1.316174    11.00000    0.06727    0.04045 =
         0.02997    0.00935    0.00725    0.02253
AFIX  43
H10   3    0.213539    0.468886    1.309965    11.00000   -1.20000
AFIX   0
C11   2    0.262409    0.388353    1.278254    11.00000    0.05446    0.03608 =
         0.02954    0.00009    0.00494    0.01246
AFIX  43
H11   3    0.306160    0.370259    1.284555    11.00000   -1.20000
AFIX   0
C12   2    0.200036    0.349963    1.231287    11.00000    0.04693    0.04649 =
         0.03351    0.01196    0.01267    0.01832
AFIX  43
H12   3    0.158392    0.370542    1.225461    11.00000   -1.20000
AFIX   0
C13   2    0.194536    0.283517    1.192302    11.00000    0.06188    0.03398 =
         0.03802   -0.00125    0.00037    0.01309
C13A  2    0.250522    0.241587    1.203919    11.00000    0.05111    0.04179 =
         0.04620    0.01012    0.00664    0.01803
AFIX  33
H13A  3    0.241363    0.231281    1.242587    11.00000   -1.20000
H13B  3    0.307337    0.268398    1.204364    11.00000   -1.20000
H13C  3    0.238910    0.198088    1.172285    11.00000   -1.20000
AFIX   0
C14   2    0.130909    0.255300    1.144749    11.00000    0.02788    0.04087 =
         0.05222    0.00600    0.00468    0.00599
AFIX  43
H14   3    0.097003    0.283598    1.140831    11.00000   -1.20000
AFIX   0
C15   2    0.113301    0.189308    1.102828    11.00000    0.05706    0.04314 =
         0.03496    0.00695   -0.00326    0.01078
AFIX  43
H15   3    0.139381    0.156520    1.109371    11.00000   -1.20000
AFIX   0
C16   2    0.059436    0.171337    1.052845    11.00000    0.04693    0.04794 =
         0.04132    0.00987    0.00793    0.01223
AFIX  43
H16   3    0.029730    0.202848    1.049211    11.00000   -1.20000
AFIX   0
C17   2    0.045190    0.108375    1.005994    11.00000    0.05577    0.03802 =
         0.04877   -0.00130   -0.00709    0.01447
AFIX  43
H17   3    0.077901    0.078874    1.009069    11.00000   -1.20000
AFIX   0
C18   2   -0.010359    0.086446    0.957533    11.00000    0.05753    0.03826 =
         0.04630    0.00202    0.00175    0.01507
C18A  2   -0.070862    0.124834    0.947640    11.00000    0.06239    0.04493 =
         0.05354   -0.00721   -0.00716    0.02101
AFIX  33
H18A  3   -0.041507    0.172440    0.947692    11.00000   -1.20000
H18B  3   -0.107422    0.125770    0.979704    11.00000   -1.20000
H18C  3   -0.102767    0.101107    0.909129    11.00000   -1.20000
AFIX   0
C19   2   -0.012114    0.023314    0.913382    11.00000    0.06316    0.03558 =
         0.03778    0.00520   -0.00049    0.01912
AFIX  43
H19   3    0.023904   -0.001261    0.922107    11.00000   -1.20000
AFIX   0
C20   2   -0.058422   -0.004812    0.861571    11.00000    0.04856    0.03822 =
         0.05429    0.01073    0.00231    0.01317
AFIX  43
H20   3   -0.097503    0.017058    0.852943    11.00000   -1.20000
AFIX   0
C21   2   -0.052924   -0.066204    0.817906    11.00000    0.05151    0.03069 =
         0.05626    0.00924    0.00544    0.01604
AFIX  43
H21   3   -0.013744   -0.087165    0.828083    11.00000   -1.20000
AFIX   0
C22   2   -0.096166   -0.097672    0.764551    11.00000    0.04981    0.03471 =
         0.04376    0.00598    0.00292    0.01210
C22A  2   -0.162292   -0.071971    0.741850    11.00000    0.06593    0.03594 =
         0.05789   -0.00529   -0.00905    0.02439
AFIX  33
H22A  3   -0.139081   -0.024079    0.739768    11.00000   -1.20000
H22B  3   -0.205463   -0.073704    0.769125    11.00000   -1.20000
H22C  3   -0.185055   -0.101527    0.701992    11.00000   -1.20000
AFIX   0
C23   2   -0.080487   -0.159989    0.728449    11.00000    0.04466    0.03640 =
         0.04782    0.00297    0.00563    0.01580
AFIX  43
H23   3   -0.036067   -0.173000    0.742174    11.00000   -1.20000
AFIX   0
C24   2   -0.123457   -0.201052    0.677115    11.00000    0.04993    0.03803 =
         0.04250    0.00724    0.00213    0.02128
AFIX  43
H24   3   -0.166529   -0.186068    0.663900    11.00000   -1.20000
AFIX   0
C25   2   -0.113275   -0.266092    0.638353    11.00000    0.05267    0.03908 =
         0.03459    0.00973    0.00680    0.02055
C26   2   -0.180304   -0.311326    0.602553    11.00000    0.03858    0.03875 =
         0.04279    0.00780    0.00436    0.00958
C26A  2   -0.261822   -0.297988    0.599153    11.00000    0.04479    0.04170 =
         0.05062    0.00120   -0.00108    0.01111
AFIX  33
H26A  3   -0.299923   -0.337510    0.570725    11.00000   -1.20000
H26B  3   -0.256231   -0.255915    0.585842    11.00000   -1.20000
H26C  3   -0.282542   -0.291829    0.638672    11.00000   -1.20000
AFIX   0
C27   2   -0.178302   -0.379652    0.561391    11.00000    0.04979    0.04164 =
         0.04529    0.00331    0.00056    0.01437
AFIX  23
H27A  3   -0.180174   -0.376163    0.519709    11.00000   -1.20000
H27B  3   -0.227622   -0.416029    0.565054    11.00000   -1.20000
AFIX   0
C28   2   -0.103563   -0.401859    0.573876    11.00000    0.05543    0.04971 =
         0.04394    0.00446    0.00543    0.02656
AFIX  23
H28A  3   -0.109324   -0.419651    0.609778    11.00000   -1.20000
H28B  3   -0.098104   -0.439456    0.539661    11.00000   -1.20000
AFIX   0
C29   2   -0.028674   -0.340066    0.583754    11.00000    0.05238    0.04422 =
         0.04909    0.00885    0.00711    0.02424
AFIX  23
H29A  3   -0.024148   -0.322214    0.547885    11.00000   -1.20000
H29B  3    0.020313   -0.355271    0.589033    11.00000   -1.20000
AFIX   0
C30   2   -0.031088   -0.281193    0.638639    11.00000    0.04373    0.03854 =
         0.04366    0.01033    0.00319    0.02071
C30A  2    0.036869   -0.216633    0.633694    11.00000    0.03957    0.05618 =
         0.06693    0.02050    0.00754    0.01772
AFIX  33
H30A  3    0.038040   -0.177291    0.667775    11.00000   -1.20000
H30B  3    0.025965   -0.205167    0.596535    11.00000   -1.20000
H30C  3    0.089580   -0.226611    0.633644    11.00000   -1.20000
AFIX   0
C30B  2   -0.012061   -0.302172    0.695389    11.00000    0.04525    0.04259 =
         0.05195    0.00833    0.00443    0.01815
AFIX  33
H30D  3   -0.054859   -0.343404    0.697918    11.00000   -1.20000
H30E  3   -0.009768   -0.263928    0.730714    11.00000   -1.20000
H30F  3    0.040507   -0.312484    0.693512    11.00000   -1.20000
AFIX   0
C31   2    0.430150    0.814253    1.323509    11.00000    0.05646    0.04696 =
         0.04381    0.01031   -0.00341    0.00555
C31A  2    0.339067    0.780091    1.318525    11.00000    0.05902    0.04955 =
         0.07241    0.01577   -0.00774    0.01712
AFIX  33
H31A  3    0.310932    0.802158    1.295661    11.00000   -1.20000
H31B  3    0.320043    0.785410    1.358564    11.00000   -1.20000
H31C  3    0.327430    0.730651    1.298133    11.00000   -1.20000
AFIX   0
C31B  2    0.459586    0.812238    1.260984    11.00000    0.06889    0.04782 =
         0.06057    0.02000   -0.00095    0.01049
AFIX  33
H31D  3    0.517656    0.837129    1.264769    11.00000   -1.20000
H31E  3    0.428765    0.834380    1.240202    11.00000   -1.20000
H31F  3    0.451082    0.763922    1.238167    11.00000   -1.20000
AFIX   0
C32   2    0.447610    0.891552    1.357002    11.00000    0.08647    0.04191 =
         0.05888    0.00766   -0.00372    0.01721
AFIX  23
H32A  3    0.501657    0.917316    1.348024    11.00000   -1.20000
H32B  3    0.406406    0.910373    1.342224    11.00000   -1.20000
AFIX   0
C33   2    0.446335    0.903510    1.423950    11.00000    0.08752    0.03783 =
         0.07908    0.00230    0.00200    0.02094
AFIX  23
H33A  3    0.452433    0.953098    1.443138    11.00000   -1.20000
H33B  3    0.393867    0.875725    1.433564    11.00000   -1.20000
AFIX   0
C34   2    0.514816    0.882487    1.446522    11.00000    0.07727    0.03970 =
         0.04176   -0.00169    0.00128    0.01091
AFIX  23
H34A  3    0.508186    0.882051    1.488689    11.00000   -1.20000
H34B  3    0.566381    0.918072    1.445729    11.00000   -1.20000
AFIX   0
C35   2    0.522066    0.812715    1.412249    11.00000    0.05521    0.04829 =
         0.04780    0.00382   -0.00275    0.00897
C35A  2    0.599485    0.798587    1.433194    11.00000    0.06590    0.07400 =
         0.05267    0.00516   -0.00967    0.01762
AFIX  33
H35A  3    0.641665    0.809180    1.406190    11.00000   -1.20000
H35B  3    0.587525    0.749661    1.433051    11.00000   -1.20000
H35C  3    0.618779    0.827884    1.473733    11.00000   -1.20000
AFIX   0
C36   2    0.479616    0.778240    1.355092    11.00000    0.04866    0.04114 =
         0.04343    0.00800    0.00203    0.01398
C37   2    0.486072    0.709919    1.327588    11.00000    0.05019    0.04882 =
         0.03848    0.01189    0.00088    0.01294
AFIX  43
H37   3    0.526121    0.696043    1.346178    11.00000   -1.20000
AFIX   0
C38   2    0.439929    0.660220    1.275853    11.00000    0.05658    0.02918 =
         0.03724   -0.00021   -0.01026    0.01536
AFIX  43
H38   3    0.396668    0.671569    1.258481    11.00000   -1.20000
AFIX   0
C39   2    0.453177    0.595193    1.248102    11.00000    0.05433    0.04147 =
         0.02852    0.01057    0.00208    0.00884
C39A  2    0.527734    0.574153    1.263407    11.00000    0.03902    0.05393 =
         0.04503    0.00075   -0.00390    0.01278
AFIX  33
H39A  3    0.529509    0.573109    1.305327    11.00000   -1.20000
H39B  3    0.577034    0.607800    1.256952    11.00000   -1.20000
H39C  3    0.524642    0.528008    1.237793    11.00000   -1.20000
AFIX   0
C40   2    0.396089    0.551202    1.198526    11.00000    0.05047    0.03975 =
         0.04037    0.01076   -0.00178    0.01085
AFIX  43
H40   3    0.352427    0.567748    1.188841    11.00000   -1.20000
AFIX   0
C41   2    0.398501    0.485385    1.162556    11.00000    0.05720    0.04015 =
         0.02740    0.00916    0.00816    0.01595
AFIX  43
H41   3    0.441303    0.466998    1.170556    11.00000   -1.20000
AFIX   0
C42   2    0.337407    0.446503    1.114521    11.00000    0.06218    0.03459 =
         0.03226    0.00729   -0.00326    0.01560
AFIX  43
H42   3    0.294762    0.465966    1.108562    11.00000   -1.20000
AFIX   0
C43   2    0.334866    0.381151    1.074817    11.00000    0.07466    0.05016 =
         0.02784    0.01858    0.01385    0.02275
C43A  2    0.404575    0.349523    1.074396    11.00000    0.05758    0.05459 =
         0.04110    0.01127    0.00318    0.02489
AFIX  33
H43A  3    0.428166    0.346455    1.035966    11.00000   -1.20000
H43B  3    0.384485    0.302961    1.080300    11.00000   -1.20000
H43C  3    0.446296    0.378635    1.106649    11.00000   -1.20000
AFIX   0
C44   2    0.265143    0.347189    1.030999    11.00000    0.06319    0.04871 =
         0.03012    0.00603    0.00124    0.02134
AFIX  43
H44   3    0.223136    0.369417    1.033740    11.00000   -1.20000
AFIX   0
C45   2    0.251860    0.285609    0.985032    11.00000    0.06561    0.03721 =
         0.03794    0.00145   -0.00677    0.01613
AFIX  43
H45   3    0.293261    0.262676    0.979166    11.00000   -1.20000
AFIX   0
C46   2    0.180787    0.257698    0.948404    11.00000    0.06491    0.04694 =
         0.03333    0.00688   -0.00295    0.02592
AFIX  43
H46   3    0.141350    0.282686    0.954499    11.00000   -1.20000
AFIX   0
C47   2    0.160624    0.194082    0.901657    11.00000    0.06171    0.03371 =
         0.04515    0.00733   -0.00213    0.01606
AFIX  43
H47   3    0.189912    0.161714    0.903432    11.00000   -1.20000
AFIX   0
C48   2    0.103921    0.176575    0.855730    11.00000    0.06177    0.03328 =
         0.03923    0.00553   -0.00289    0.01506
C48A  2    0.051186    0.221979    0.849100    11.00000    0.08521    0.04420 =
         0.03930   -0.00801   -0.01596    0.02274
AFIX  33
H48A  3    0.085658    0.267397    0.847187    11.00000   -1.20000
H48B  3    0.018779    0.227891    0.883442    11.00000   -1.20000
H48C  3    0.014762    0.200230    0.812352    11.00000   -1.20000
AFIX   0
C49   2    0.092830    0.113231    0.807984    11.00000    0.06498    0.03748 =
         0.04239    0.00356   -0.00676    0.01726
AFIX  43
H49   3    0.122084    0.082143    0.813642    11.00000   -1.20000
AFIX   0
C50   2    0.045663    0.094784    0.757243    11.00000    0.06045    0.02707 =
         0.04109    0.00585    0.00147    0.00647
AFIX  43
H50   3    0.013014    0.123904    0.752875    11.00000   -1.20000
AFIX   0
C51   2    0.039504    0.034245    0.707940    11.00000    0.06035    0.04288 =
         0.04537    0.01008    0.00032    0.01616
AFIX  43
H51   3    0.069013    0.003293    0.713496    11.00000   -1.20000
AFIX   0
C52   2   -0.004620    0.017722    0.654501    11.00000    0.05329    0.03194 =
         0.04079   -0.00180    0.00153    0.00326
C52A  2   -0.057500    0.059943    0.640109    11.00000    0.05697    0.04952 =
         0.04633   -0.00250   -0.00374    0.01839
AFIX  33
H52A  3   -0.024103    0.107590    0.644126    11.00000   -1.20000
H52B  3   -0.100129    0.060291    0.667767    11.00000   -1.20000
H52C  3   -0.082638    0.039390    0.599079    11.00000   -1.20000
AFIX   0
C53   2   -0.000879   -0.043390    0.607707    11.00000    0.05815    0.03669 =
         0.03719    0.00611   -0.00046    0.01094
AFIX  43
H53   3    0.028165   -0.072368    0.618178    11.00000   -1.20000
AFIX   0
C54   2   -0.034862   -0.062067    0.551336    11.00000    0.05552    0.03330 =
         0.04302   -0.00072    0.00070    0.01337
AFIX  43
H54   3   -0.063015   -0.032500    0.540851    11.00000   -1.20000
AFIX   0
C55   2   -0.032742   -0.123551    0.504480    11.00000    0.04669    0.04257 =
         0.03036    0.00510    0.00180    0.01251
C56   2    0.035257   -0.144173    0.493488    11.00000    0.05692    0.05827 =
         0.03635    0.00675   -0.00198    0.01851
C56A  2    0.120073   -0.100336    0.522161    11.00000    0.04736    0.08193 =
         0.05264    0.01296    0.00555    0.01804
AFIX  33
H56A  3    0.121169   -0.092558    0.565587    11.00000   -1.20000
H56B  3    0.133257   -0.055612    0.512354    11.00000   -1.20000
H56C  3    0.160203   -0.124716    0.506936    11.00000   -1.20000
AFIX   0
C57   2    0.034905   -0.211913    0.451419    11.00000    0.06575    0.05596 =
         0.05607   -0.00045   -0.00138    0.03242
AFIX  23
H57A  3    0.065971   -0.235157    0.471487    11.00000   -1.20000
H57B  3    0.063273   -0.202707    0.416250    11.00000   -1.20000
AFIX   0
C58   2   -0.049105   -0.260372    0.430308    11.00000    0.07826    0.04701 =
         0.06353   -0.00364   -0.00505    0.02521
AFIX  23
H58A  3   -0.071081   -0.282316    0.462114    11.00000   -1.20000
H58B  3   -0.046177   -0.297526    0.394819    11.00000   -1.20000
AFIX   0
C59   2   -0.104958   -0.221095    0.414631    11.00000    0.07822    0.05367 =
         0.04957    0.00078   -0.01064    0.01873
AFIX  23
H59A  3   -0.158997   -0.254207    0.399149    11.00000   -1.20000
H59B  3   -0.082894   -0.200084    0.382331    11.00000   -1.20000
AFIX   0
C60   2   -0.115548   -0.164179    0.467165    11.00000    0.05221    0.04775 =
         0.03292   -0.00254   -0.00209    0.01280
C60A  2   -0.175647   -0.194973    0.507845    11.00000    0.05708    0.05573 =
         0.06183    0.01173   -0.00172    0.01085
AFIX  33
H60A  3   -0.227954   -0.220897    0.484735    11.00000   -1.20000
H60B  3   -0.183430   -0.157492    0.540451    11.00000   -1.20000
H60C  3   -0.154082   -0.226268    0.524426    11.00000   -1.20000
AFIX   0
C60B  2   -0.150491   -0.115824    0.442622    11.00000    0.06144    0.04553 =
         0.04820    0.00373   -0.00881    0.01128
AFIX  33
H60D  3   -0.203659   -0.141717    0.420773    11.00000   -1.20000
H60E  3   -0.113507   -0.096346    0.415573    11.00000   -1.20000
H60F  3   -0.156895   -0.078152    0.475658    11.00000   -1.20000
AFIX   0
 
MOLE 2
B1    4    0.186742    0.458782    0.787553    11.00000    0.04411    0.03702 =
         0.03885    0.00785   -0.00270    0.01592
C1X   2    0.211149    0.540390    0.825978    11.00000    0.05158    0.03094 =
         0.03519    0.00756   -0.00296    0.01228
C2X   2    0.153525    0.573726    0.848885    11.00000    0.06135    0.03167 =
         0.03988    0.00451   -0.00218    0.02012
AFIX  43
H2X   3    0.097943    0.547455    0.844604    11.00000   -1.20000
AFIX   0
C3X   2    0.174462    0.643966    0.877738    11.00000    0.06716    0.03143 =
         0.04461    0.00394    0.00089    0.02026
C4X   2    0.255643    0.684728    0.885843    11.00000    0.08059    0.02819 =
         0.03984   -0.00057   -0.00959    0.01837
AFIX  43
H4X   3    0.270418    0.732669    0.906215    11.00000   -1.20000
AFIX   0
C5X   2    0.313708    0.652200    0.862875    11.00000    0.05909    0.03369 =
         0.03691    0.00592   -0.01074    0.01350
C6X   2    0.291975    0.582411    0.833474    11.00000    0.05773    0.03407 =
         0.03970    0.00527   -0.01067    0.01258
AFIX  43
H6X   3    0.333232    0.562121    0.817756    11.00000   -1.20000
AFIX   0
C7X   2    0.108789    0.675671    0.900637    11.00000    0.08698    0.03149 =
         0.06279   -0.00751    0.00344    0.02625
F7A   5    0.067006    0.688353    0.857189    11.00000    0.07867    0.07218 =
         0.09154    0.03249    0.01756    0.04685
F7B   5    0.052862    0.634876    0.925801    11.00000    0.11513    0.06483 =
         0.08018    0.02016    0.04943    0.04361
F7C   5    0.136152    0.735918    0.942597    11.00000    0.11092    0.06175 =
         0.10616   -0.01914    0.01334    0.03792
C8X   2    0.400953    0.694274    0.872733    11.00000    0.05562    0.04001 =
         0.05398    0.01044   -0.00984    0.00421
F8A   5    0.449569    0.662237    0.838234    11.00000    0.06220    0.05433 =
         0.07910    0.00717   -0.00415    0.00958
F8B   5    0.431979    0.709505    0.928244    11.00000    0.08129    0.07853 =
         0.05737    0.01513   -0.02259   -0.00309
F8C   5    0.411368    0.755394    0.858799    11.00000    0.08213    0.03609 =
         0.09021    0.01930   -0.00952    0.00062
C9X   2    0.097843    0.414142    0.802372    11.00000    0.05437    0.02802 =
         0.04311    0.00314    0.00016    0.02066
C10X  2    0.039937    0.366223    0.759967    11.00000    0.04052    0.03522 =
         0.04353    0.00980   -0.00033    0.01534
AFIX  43
H10X  3    0.049451    0.359848    0.719010    11.00000   -1.20000
AFIX   0
C11X  2   -0.032242    0.326762    0.775286    11.00000    0.04628    0.03865 =
         0.05940    0.01190   -0.00154    0.01691
C12X  2   -0.049211    0.332056    0.833598    11.00000    0.04436    0.06719 =
         0.07093    0.03259    0.01598    0.02625
AFIX  43
H12X  3   -0.098672    0.304786    0.843498    11.00000   -1.20000
AFIX   0
C13X  2    0.009283    0.379182    0.877649    11.00000    0.06439    0.04713 =
         0.05479    0.02025    0.01777    0.02930
C14X  2    0.080681    0.419469    0.862581    11.00000    0.06432    0.03543 =
         0.04833    0.01027    0.00269    0.02576
AFIX  43
H14X  3    0.119177    0.451550    0.893509    11.00000   -1.20000
AFIX   0
C15X  2   -0.088831    0.272117    0.726036    11.00000    0.04660    0.05507 =
         0.09119    0.03569    0.00118    0.00928
F15A  5   -0.163145    0.249134    0.743388    11.00000    0.05283    0.11315 =
         0.10148    0.04342   -0.00141   -0.00945
F15B  5   -0.100258    0.294719    0.679129    11.00000    0.06402    0.06195 =
         0.06477    0.01496   -0.01106    0.01609
F15C  5   -0.061181    0.216962    0.705530    11.00000    0.09751    0.04368 =
         0.09927   -0.00111   -0.03134    0.02161
C16X  2   -0.003165    0.386072    0.942256    11.00000    0.08389    0.07706 =
         0.06299    0.02439    0.02151    0.03155
F16A  5    0.062098    0.400013    0.976146    11.00000    0.09629    0.21210 =
         0.05668    0.05022    0.01384    0.05813
F16B  5   -0.055065    0.326248    0.949192    11.00000    0.17473    0.07380 =
         0.07473    0.02330    0.04886    0.01761
F16C  5   -0.040822    0.432324    0.965187    11.00000    0.12369    0.09686 =
         0.07224    0.00559    0.03422    0.05865
C17X  2    0.186932    0.461046    0.717417    11.00000    0.04653    0.02560 =
         0.03783    0.00044   -0.00378    0.00849
C18X  2    0.253623    0.456626    0.684129    11.00000    0.05008    0.02882 =
         0.03516    0.00158   -0.00410    0.01547
AFIX  43
H18X  3    0.299158    0.448384    0.701645    11.00000   -1.20000
AFIX   0
C19X  2    0.255410    0.463947    0.625931    11.00000    0.04977    0.03310 =
         0.04439    0.00535   -0.00168    0.00882
C20X  2    0.189362    0.476366    0.598505    11.00000    0.05028    0.03360 =
         0.03592    0.00127   -0.00229    0.01124
AFIX  43
H20X  3    0.190187    0.481738    0.559089    11.00000   -1.20000
AFIX   0
C21X  2    0.122154    0.480531    0.631537    11.00000    0.04785    0.02765 =
         0.03943    0.00341   -0.00758    0.01462
C22X  2    0.122829    0.474421    0.689228    11.00000    0.04891    0.02863 =
         0.04379    0.00702   -0.00070    0.01666
AFIX  43
H22X  3    0.077345    0.479574    0.710935    11.00000   -1.20000
AFIX   0
C23X  2    0.326685    0.455193    0.591395    11.00000    0.05769    0.06948 =
         0.04499    0.01053    0.00033    0.01941
F23A  5    0.396397    0.477631    0.625460    11.00000    0.04122    0.12928 =
         0.05953    0.02391    0.00534    0.02125
F23B  5    0.336948    0.489156    0.549668    11.00000    0.07412    0.17957 =
         0.07781    0.07165    0.02967    0.05308
F23C  5    0.319701    0.390739    0.563702    11.00000    0.08161    0.09160 =
         0.11706   -0.01573    0.03671    0.03396
C24X  2    0.049271    0.490470    0.603558    11.00000    0.06144    0.04800 =
         0.05106    0.01553   -0.00108    0.02174
F24A  5    0.065064    0.521543    0.559938    11.00000    0.08122    0.10017 =
         0.05917    0.04138    0.01083    0.05132
F24B  5    0.014703    0.531320    0.642669    11.00000    0.10425    0.14196 =
         0.06740    0.04426    0.02553    0.09795
F24C  5   -0.007161    0.431875    0.581592    11.00000    0.07389    0.07277 =
         0.16762    0.04267   -0.06346    0.00442
C25X  2    0.248174    0.416515    0.803659    11.00000    0.04033    0.02841 =
         0.04781    0.00831   -0.00180    0.00817
C26X  2    0.301191    0.437067    0.854880    11.00000    0.05108    0.03127 =
         0.03469    0.00662    0.00541    0.01489
AFIX  43
H26X  3    0.306213    0.480949    0.882010    11.00000   -1.20000
AFIX   0
C27X  2    0.347611    0.395725    0.868204    11.00000    0.03403    0.03794 =
         0.03998    0.00831   -0.00059    0.00798
C28X  2    0.342262    0.332168    0.830039    11.00000    0.04601    0.04099 =
         0.05780    0.01781    0.00246    0.02281
AFIX  43
H28X  3    0.373587    0.303912    0.838802    11.00000   -1.20000
AFIX   0
C29X  2    0.290125    0.310162    0.778434    11.00000    0.06124    0.03219 =
         0.06238    0.00843   -0.00443    0.01711
C30X  2    0.244988    0.350771    0.765140    11.00000    0.04527    0.03273 =
         0.04442    0.00630   -0.00448    0.01584
AFIX  43
H30X  3    0.210528    0.334327    0.729003    11.00000   -1.20000
AFIX   0
C31X  2    0.405638    0.422786    0.923295    11.00000    0.05661    0.04291 =
         0.05088    0.01622    0.00154    0.01883
F31A  5    0.371494    0.449766    0.971489    11.00000    0.07136    0.06110 =
         0.04025    0.00984   -0.00432    0.01984
F31B  5    0.469577    0.474011    0.918545    11.00000    0.05564    0.10636 =
         0.06438    0.04045   -0.01562   -0.01702
F31C  5    0.433456    0.374415    0.936660    11.00000    0.08989    0.07671 =
         0.06278    0.00927   -0.02170    0.04907
C32X  2    0.286135    0.243273    0.732187    11.00000    0.06070    0.03112 =
         0.12188    0.01225   -0.00859    0.01950
PART 1
F32A  5    0.293922    0.252411    0.674863    21.00000    0.06224
F32B  5    0.230206    0.194702    0.733399    21.00000    0.09183
F32C  5    0.358391    0.223866    0.736635    21.00000    0.05970
PART 2
F32D  5    0.259097    0.188759    0.771891   -21.00000    0.06094
F32E  5    0.203346    0.207122    0.708991   -21.00000    0.05957
F32F  5    0.337487    0.227408    0.715849   -21.00000    0.10088
PART 0
 
MOLE 3
B2    4    0.516070    0.080108    1.215668    11.00000    0.03608    0.03298 =
         0.03311    0.00154   -0.00410    0.00781
C33X  2    0.499696    0.083493    1.147491    11.00000    0.04470    0.02594 =
         0.03265    0.00136   -0.00342    0.00818
C34X  2    0.427503    0.093594    1.127597    11.00000    0.04343    0.02983 =
         0.03530    0.00029   -0.00274    0.01050
AFIX  43
H34X  3    0.385698    0.094373    1.153966    11.00000   -1.20000
AFIX   0
C35X  2    0.413845    0.102386    1.072401    11.00000    0.04897    0.03918 =
         0.04014    0.00373   -0.00417    0.01911
C36X  2    0.473878    0.102620    1.032388    11.00000    0.05852    0.03680 =
         0.03843    0.00599   -0.00737    0.01333
AFIX  43
H36X  3    0.465566    0.109660    0.994194    11.00000   -1.20000
AFIX   0
C37X  2    0.545919    0.092254    1.050204    11.00000    0.04814    0.03052 =
         0.03740    0.00164    0.00585    0.00915
C38X  2    0.559322    0.083424    1.106396    11.00000    0.03929    0.02947 =
         0.04076    0.00315   -0.00133    0.01173
AFIX  43
H38X  3    0.609840    0.077196    1.117381    11.00000   -1.20000
AFIX   0
C39X  2    0.335867    0.114104    1.055728    11.00000    0.07063    0.05916 =
         0.04743    0.01333   -0.01148    0.03078
F39A  5    0.272430    0.080343    1.078018    11.00000    0.04866    0.13489 =
         0.14447    0.07863   -0.00264    0.02381
F39B  5    0.315566    0.094214    0.997421    11.00000    0.10826    0.23087 =
         0.05909    0.01738   -0.00934    0.11232
F39C  5    0.335697    0.179257    1.072049    11.00000    0.09421    0.06447 =
         0.16466    0.01661   -0.02230    0.04811
C40X  2    0.614165    0.096185    1.008584    11.00000    0.06287    0.03729 =
         0.03783    0.00106    0.00581    0.01056
F40A  5    0.586631    0.077594    0.952066    11.00000    0.06818    0.09106 =
         0.04288    0.00617    0.00664    0.01699
F40B  5    0.658550    0.054143    1.013354    11.00000    0.06788    0.09276 =
         0.07806    0.03015    0.03167    0.04133
F40C  5    0.665635    0.159144    1.019337    11.00000    0.10499    0.04528 =
         0.07877   -0.01250    0.04313   -0.01630
C41X  2    0.571906    0.028704    1.221678    11.00000    0.03343    0.02708 =
         0.03383    0.00211   -0.00185    0.00668
C42X  2    0.619023    0.037263    1.274336    11.00000    0.04571    0.02502 =
         0.04222    0.00524   -0.00210    0.00980
AFIX  43
H42X  3    0.623375    0.077223    1.306367    11.00000   -1.20000
AFIX   0
C43X  2    0.659521   -0.009748    1.281887    11.00000    0.04799    0.03427 =
         0.04777    0.00845   -0.00731    0.00791
C44X  2    0.653818   -0.069518    1.235964    11.00000    0.05342    0.03580 =
         0.05230    0.00804    0.00033    0.02085
AFIX  43
H44X  3    0.681844   -0.101954    1.240214    11.00000   -1.20000
AFIX   0
C45X  2    0.605623   -0.079971    1.183687    11.00000    0.05125    0.02680 =
         0.04546    0.00696   -0.00129    0.01295
C46X  2    0.567329   -0.032418    1.176397    11.00000    0.03711    0.03287 =
         0.03970    0.00649   -0.00171    0.00640
AFIX  43
H46X  3    0.536557   -0.040757    1.139594    11.00000   -1.20000
AFIX   0
C47X  2    0.710244    0.002701    1.338246    11.00000    0.08477    0.04549 =
         0.04600   -0.00020   -0.01727    0.03650
F47A  5    0.673216    0.020306    1.386014    11.00000    0.11192    0.13150 =
         0.04732    0.01657   -0.01200    0.04847
F47B  5    0.737125   -0.046365    1.342407    11.00000    0.31878    0.13503 =
         0.10155   -0.04607   -0.12091    0.16966
F47C  5    0.773647    0.057799    1.345469    11.00000    0.10001    0.17442 =
         0.10201    0.04846   -0.06344   -0.03985
C48X  2    0.596186   -0.146008    1.135604    11.00000    0.06777    0.03415 =
         0.04486    0.00904   -0.00163    0.02388
F48A  5    0.537188   -0.158982    1.093248    11.00000    0.12742    0.04783 =
         0.07874   -0.01761   -0.04090    0.03900
F48B  5    0.574780   -0.202259    1.155113    11.00000    0.20120    0.03335 =
         0.06257    0.00178   -0.01409    0.03704
F48C  5    0.660069   -0.148026    1.108735    11.00000    0.09236    0.09556 =
         0.15836   -0.06632    0.04854    0.00094
C49X  2    0.430875    0.044472    1.241114    11.00000    0.03973    0.03116 =
         0.03494    0.00889    0.00130    0.01168
C50X  2    0.373637   -0.014567    1.205354    11.00000    0.04225    0.03451 =
         0.04189    0.00494   -0.00447    0.00799
AFIX  43
H50X  3    0.382847   -0.031245    1.164800    11.00000   -1.20000
AFIX   0
C51X  2    0.303127   -0.050106    1.227086    11.00000    0.03268    0.04094 =
         0.04946    0.01039   -0.00257    0.00473
C52X  2    0.286962   -0.027091    1.284990    11.00000    0.04078    0.04821 =
         0.04868    0.01733    0.00089    0.00864
AFIX  43
H52X  3    0.238553   -0.050123    1.299422    11.00000   -1.20000
AFIX   0
C53X  2    0.342361    0.030241    1.322025    11.00000    0.04376    0.05358 =
         0.04598    0.00969   -0.00170    0.01427
C54X  2    0.412701    0.065128    1.300730    11.00000    0.03140    0.04541 =
         0.04325    0.00681   -0.00472    0.00957
AFIX  43
H54X  3    0.449718    0.104256    1.327404    11.00000   -1.20000
AFIX   0
C55X  2    0.246292   -0.111654    1.185046    11.00000    0.04659    0.04063 =
         0.06031    0.01149   -0.00969    0.00382
F55A  5    0.245144   -0.109649    1.127999    11.00000    0.08865    0.08350 =
         0.05871    0.02007   -0.02963   -0.02733
F55B  5    0.264563   -0.171169    1.184756    11.00000    0.07358    0.04010 =
         0.09699   -0.00182   -0.00938    0.01377
F55C  5    0.169580   -0.121892    1.199052    11.00000    0.03951    0.06029 =
         0.10027   -0.00748    0.00158   -0.00319
C56X  2    0.327591    0.055148    1.385421    11.00000    0.06186    0.10506 =
         0.04209    0.01232    0.00755    0.01920
SIMU C56X F56A F56B F56C
DELU C56X F56A F56B F56C
F56A  5    0.384553    0.059108    1.422926    11.00000    0.13335    0.21675 =
         0.03873    0.00483   -0.01238    0.07218
F56B  5    0.263377    0.022990    1.401550    11.00000    0.13622    0.32899 =
         0.05728   -0.04640    0.04728   -0.11368
F56C  5    0.323367    0.118674    1.399039    11.00000    0.32564    0.19952 =
         0.08587    0.03450    0.09068    0.17981
C57X  2    0.557012    0.161099    1.251789    11.00000    0.03738    0.03168 =
         0.03430    0.00434   -0.00596    0.00545
C58X  2    0.641509    0.193012    1.260078    11.00000    0.04044    0.03410 =
         0.03303    0.00261   -0.00402    0.01649
AFIX  43
H58X  3    0.677255    0.164936    1.249395    11.00000   -1.20000
AFIX   0
C59X  2    0.674485    0.264010    1.283295    11.00000    0.03688    0.03361 =
         0.04216    0.00050   -0.00936    0.00580
C60X  2    0.625940    0.307808    1.299570    11.00000    0.04723    0.02918 =
         0.05118    0.00288   -0.00694    0.00927
AFIX  43
H60X  3    0.649013    0.356279    1.316066    11.00000   -1.20000
AFIX   0
C61X  2    0.541952    0.278238    1.290886    11.00000    0.04474    0.04293 =
         0.04939    0.00171   -0.00043    0.01824
C62X  2    0.509024    0.206532    1.268276    11.00000    0.03970    0.03745 =
         0.04585    0.00338    0.00477    0.01669
AFIX  43
H62X  3    0.451496    0.187769    1.263896    11.00000   -1.20000
AFIX   0
C63X  2    0.765450    0.294565    1.291343    11.00000    0.04305    0.03717 =
         0.05954    0.00739   -0.00328    0.01104
F63A  5    0.802934    0.254959    1.311315    11.00000    0.04521    0.08951 =
         0.12245    0.04792   -0.00951    0.01044
F63B  5    0.796675    0.302597    1.243735    11.00000    0.04584    0.26657 =
         0.08344    0.09772    0.00115   -0.00590
F63C  5    0.789149    0.353590    1.334178    11.00000    0.05561    0.07136 =
         0.15608   -0.03148   -0.00768   -0.00443
C64X  2    0.485540    0.324409    1.307826    11.00000    0.10105    0.04319 =
         0.05112   -0.00664   -0.01535    0.03196
PART 1
F64A  5    0.468587    0.347304    1.265637    31.00000    0.08916
F64B  5    0.417216    0.292923    1.325345    31.00000    0.06924
F64C  5    0.519107    0.376653    1.356533    31.00000    0.07730
PART 2
F64D  5    0.521779    0.387967    1.290637   -31.00000    0.06764
F64E  5    0.428875    0.311549    1.261888   -31.00000    0.08859
F64F  5    0.483039    0.349816    1.362484   -31.00000    0.08485
PART 0
 
MOLE 4
 
C1Z   2    0.816192    0.042306    1.185275    11.00000    0.07105    0.07786 =
         0.09086    0.04017    0.01915    0.02992
AFIX  43
H1Z   3    0.806074    0.014338    1.212532    11.00000   -1.20000
AFIX   0
C2Z   2    0.837750    0.111603    1.205119    11.00000    0.06560    0.08295 =
         0.07094    0.00960    0.00159    0.03369
AFIX  43
H2Z   3    0.840726    0.132391    1.246782    11.00000   -1.20000
AFIX   0
C3Z   2    0.855420    0.152886    1.167574    11.00000    0.12372    0.06885 =
         0.08635    0.02155    0.00211    0.01494
AFIX  43
H3Z   3    0.871367    0.201903    1.182984    11.00000   -1.20000
AFIX   0
C4Z   2    0.850186    0.123454    1.106579    11.00000    0.13687    0.06459 =
         0.10040    0.04444    0.01299    0.02475
AFIX  43
H4Z   3    0.863670    0.152015    1.079958    11.00000   -1.20000
AFIX   0
C5Z   2    0.825477    0.053092    1.085271    11.00000    0.08444    0.07268 =
         0.07015    0.01637   -0.00680    0.03085
AFIX  43
H5Z   3    0.819692    0.032323    1.043470    11.00000   -1.20000
AFIX   0
C6Z   2    0.808888    0.012074    1.124310    11.00000    0.07920    0.05323 =
         0.09446    0.01844    0.00155    0.02387
AFIX  43
H6Z   3    0.792413   -0.037012    1.109451    11.00000   -1.20000
AFIX   0
C7Z   2   -0.386571    0.333420    0.912385    11.00000    0.06812    0.06019 =
         0.08644    0.00236   -0.01175    0.01946
AFIX  43
H7Z   3   -0.436478    0.318608    0.888009    11.00000   -1.20000
AFIX   0
C8Z   2   -0.361336    0.399648    0.947843    11.00000    0.06127    0.06124 =
         0.07381    0.01370    0.00567    0.02279
AFIX  43
H8Z   3   -0.394655    0.429797    0.949508    11.00000   -1.20000
AFIX   0
C9Z   2   -0.286279    0.423041    0.981739    11.00000    0.06382    0.07563 =
         0.05888    0.00765   -0.00021    0.02338
AFIX  43
H9Z   3   -0.267101    0.469602    1.005541    11.00000   -1.20000
AFIX   0
C10Z  2   -0.241340    0.378354    0.980138    11.00000    0.06639    0.13657 =
         0.06809    0.04094    0.00099    0.03441
AFIX  43
H10Z  3   -0.190345    0.393439    1.003203    11.00000   -1.20000
AFIX   0
C11Z  2   -0.269969    0.309171    0.944227    11.00000    0.10128    0.07853 =
         0.10393    0.02930    0.01120    0.05274
AFIX  43
H11Z  3   -0.238388    0.277871    0.943594    11.00000   -1.20000
AFIX   0
C12Z  2   -0.341770    0.287618    0.910992    11.00000    0.07972    0.05959 =
         0.11598   -0.00218    0.00657    0.02450
AFIX  43
H12Z  3   -0.361166    0.241226    0.886861    11.00000   -1.20000
AFIX   0
C13Z  2   -0.123251    0.463035    0.741658    11.00000    0.07367    0.11470 =
         0.08797    0.05047    0.00866    0.05383
AFIX  43
H13Z  3   -0.109573    0.459624    0.701737    11.00000   -1.20000
AFIX   0
C14Z  2   -0.083922    0.521657    0.786547    11.00000    0.07878    0.08508 =
         0.16685    0.03350   -0.00973    0.04149
AFIX  43
H14Z  3   -0.043835    0.558568    0.777537    11.00000   -1.20000
AFIX   0
C15Z  2   -0.103142    0.525707    0.843006    11.00000    0.10688    0.15290 =
         0.11760   -0.05948   -0.03574    0.08071
AFIX  43
H15Z  3   -0.076968    0.566129    0.873811    11.00000   -1.20000
AFIX   0
C16Z  2   -0.160862    0.471505    0.856981    11.00000    0.12400    0.30382 =
         0.08220    0.06902    0.03171    0.15519
AFIX  43
H16Z  3   -0.173130    0.473572    0.897034    11.00000   -1.20000
AFIX   0
C17Z  2   -0.200498    0.413450    0.809722    11.00000    0.06859    0.15416 =
         0.18545    0.11144    0.03881    0.06273
AFIX  43
H17Z  3   -0.241391    0.376001    0.817234    11.00000   -1.20000
AFIX   0
C18Z  2   -0.179671    0.411772    0.753881    11.00000    0.05960    0.08414 =
         0.11506    0.03254    0.00150    0.02808
AFIX  43
H18Z  3   -0.206343    0.372498    0.722185    11.00000   -1.20000
 
AFIX   0
HKLF 4
 
REM  140126
REM R1 =  0.0792 for   17313 Fo > 4sig(Fo)  and  0.1315 for all   29864 data
REM   1950 parameters refined using     36 restraints
 
END  
     
WGHT      0.1350      2.7381 

REM No hydrogen bonds found for HTAB generation

REM Highest difference peak  2.772,  deepest hole -1.796,  1-sigma level  0.147
Q1    1   0.1071  0.1783  0.9672  11.00000  0.05    2.77
Q2    1   0.2416  0.2273  0.6866  11.00000  0.05    1.72
Q3    1   0.2380  0.3261  1.1139  11.00000  0.05    1.72
Q4    1   0.3066  0.4211  1.1995  11.00000  0.05    1.55
Q5    1   0.2793  0.3907  1.1837  11.00000  0.05    1.48
Q6    1   0.3523  0.5159  1.2800  11.00000  0.05    1.43
Q7    1   0.0433  0.0861  0.8729  11.00000  0.05    1.43
Q8    1   0.5826  0.6985  0.7015  11.00000  0.05    1.37
Q9    1   0.3991  0.6243  1.3629  11.00000  0.05    1.35
Q10   1   0.7835  0.3612  1.2791  11.00000  0.05    1.25
Q11   1   0.3610  0.5442  1.2872  11.00000  0.05    1.24
Q12   1   0.4681  0.6027  0.6731  11.00000  0.05    1.08
Q13   1   0.5554  0.6830  0.7630  11.00000  0.05    1.04
Q14   1   0.3171  0.2038  0.7462  11.00000  0.05    1.02
Q15   1   0.5586  0.6935  0.6484  11.00000  0.05    1.02
Q16   1   0.3826  0.1124  1.4138  11.00000  0.05    1.01
Q17   1   0.4175  0.6465  1.3782  11.00000  0.05    1.01
Q18   1   0.5784  0.7156  0.6509  11.00000  0.05    1.00
Q19   1   0.8039  0.2520  1.2527  11.00000  0.05    0.97
Q20   1   0.8041  0.3026  1.3359  11.00000  0.05    0.95
Q21   1  -0.0049  0.0018  0.7800  11.00000  0.05    0.89
Q22   1   0.4519  0.7214  1.4618  11.00000  0.05    0.87
Q23   1   0.3560  0.1803  0.8533  11.00000  0.05    0.87
Q24   1   0.4631  0.1836  0.8676  11.00000  0.05    0.85
Q25   1   0.3198  0.0108  1.4104  11.00000  0.05    0.84
Q26   1   0.2657  0.0705  1.3888  11.00000  0.05    0.84
Q27   1   0.0143  0.3416  0.9659  11.00000  0.05    0.83
Q28   1   0.4159  0.5687  1.3248  11.00000  0.05    0.83
Q29   1   0.0742  0.1299  0.9198  11.00000  0.05    0.83
Q30   1  -0.0406 -0.0916  0.6742  11.00000  0.05    0.79
Q31   1   0.3822  0.1255  0.9119  11.00000  0.05    0.75
Q32   1   0.4209  0.5648  1.2776  11.00000  0.05    0.72
Q33   1   0.2402  0.3354  1.0649  11.00000  0.05    0.72
Q34   1   0.3011  0.3322  1.1016  11.00000  0.05    0.71
Q35   1   0.2003  0.2839  1.1395  11.00000  0.05    0.69
Q36   1   0.2839  0.4950  1.2841  11.00000  0.05    0.68
Q37   1   0.5038  0.3745  1.2706  11.00000  0.05    0.67
Q38   1   0.6779 -0.0412  1.3667  11.00000  0.05    0.67
Q39   1   0.3761  0.5366  1.3466  11.00000  0.05    0.67
Q40   1   0.2943  0.5548  1.3063  11.00000  0.05    0.66
Q41   1   0.2799  0.4126  1.2277  11.00000  0.05    0.66
Q42   1   0.2813  0.5571  1.3521  11.00000  0.05    0.66
Q43   1   0.3209  0.5237  1.2229  11.00000  0.05    0.66
Q44   1   0.2800  0.4601  1.2882  11.00000  0.05    0.65
Q45   1   0.7783  0.0032  1.3318  11.00000  0.05    0.65
Q46   1   0.3193  0.2715  0.6640  11.00000  0.05    0.65
Q47   1   0.1707  0.2058  0.7198  11.00000  0.05    0.64
Q48   1   0.4656  0.6819  1.3656  11.00000  0.05    0.64
Q49   1   0.2645  0.4183  1.1328  11.00000  0.05    0.64
Q50   1   0.1412  0.2926  1.0987  11.00000  0.05    0.64
;

loop_
_symmetry_equiv_pos_site_id
_space_group_symop_operation_xyz
1 +X,+Y,+Z
2 -X,-Y,-Z

loop_
_atom_site_label
_atom_site_type_symbol
_atom_site_fract_x
_atom_site_fract_y
_atom_site_fract_z
_atom_site_U_iso_or_equiv
_atom_site_adp_type
_atom_site_occupancy
_atom_site_site_symmetry_multiplicity
_atom_site_calc_flag
_atom_site_refinement_flags
_atom_site_disorder_assembly
_atom_site_disorder_group
Pd1 Pd 0.42511(4) 0.71216(3) 1.41373(3) 0.04616(17) Uani 1 2 d . . .
Pd2 Pd 0.37476(3) 0.58989(3) 1.32512(2) 0.04023(15) Uani 1 2 d . . .
Pd3 Pd 0.32651(3) 0.47166(3) 1.23930(2) 0.03967(15) Uani 1 2 d . . .
Pd4 Pd 0.26045(3) 0.36144(3) 1.14881(3) 0.04156(15) Uani 1 2 d . . .
Pd5 Pd 0.17604(4) 0.25938(3) 1.05280(3) 0.04925(17) Uani 1 2 d . . .
C1 C 0.2613(6) 0.6844(4) 1.4878(4) 0.062(2) Uani 1 2 d . . .
C1A C 0.2054(6) 0.6189(5) 1.5025(4) 0.068(3) Uani 1 2 d . . .
H1A H 0.20079 0.57817 1.46893 0.0820 Uiso 1 2 calc R . .
H1B H 0.15129 0.62513 1.50927 0.0820 Uiso 1 2 calc R . .
H1C H 0.22896 0.61228 1.53846 0.0820 Uiso 1 2 calc R . .
C1B C 0.2232(6) 0.6955(5) 1.4329(5) 0.068(3) Uani 1 2 d . . .
H1D H 0.2559 0.73871 1.42533 0.0819 Uiso 1 2 calc R . .
H1E H 0.16781 0.69831 1.43967 0.0819 Uiso 1 2 calc R . .
H1F H 0.22145 0.65652 1.39829 0.0819 Uiso 1 2 calc R . .
C2 C 0.2611(8) 0.7453(5) 1.5403(5) 0.087(3) Uani 1 2 d . . .
H2A H 0.26222 0.73107 1.5778 0.1045 Uiso 1 2 calc R . .
H2B H 0.21016 0.75826 1.53644 0.1045 Uiso 1 2 calc R . .
C3 C 0.3345(10) 0.8090(5) 1.5439(6) 0.109(5) Uani 1 2 d . . .
H3A H 0.33635 0.82205 1.50568 0.1303 Uiso 1 2 calc R . .
H3B H 0.32982 0.84899 1.57609 0.1303 Uiso 1 2 calc R . .
C4 C 0.4111(9) 0.7899(6) 1.5568(5) 0.095(4) Uani 1 2 d . . .
H4A H 0.45914 0.82842 1.55503 0.1142 Uiso 1 2 calc R . .
H4B H 0.41222 0.78434 1.59784 0.1142 Uiso 1 2 calc R . .
C5 C 0.4177(7) 0.7241(5) 1.5139(4) 0.070(3) Uani 1 2 d . . .
C5A C 0.4933(7) 0.7041(6) 1.5285(5) 0.095(4) Uani 1 2 d . . .
H5A H 0.47873 0.65416 1.52466 0.1134 Uiso 1 2 calc R . .
H5B H 0.51585 0.72956 1.56945 0.1134 Uiso 1 2 calc R . .
H5C H 0.53394 0.71583 1.50072 0.1134 Uiso 1 2 calc R . .
C6 C 0.3457(5) 0.6750(4) 1.4811(3) 0.051(2) Uani 1 2 d . . .
C7 C 0.3596(5) 0.6133(4) 1.4407(3) 0.0446(17) Uani 1 2 d . . .
H7 H 0.41229 0.60758 1.44517 0.0535 Uiso 1 2 calc R . .
C8 C 0.3041(5) 0.5609(4) 1.3957(3) 0.0427(17) Uani 1 2 d . . .
H8 H 0.25278 0.56749 1.38724 0.0513 Uiso 1 2 calc R . .
C9 C 0.3208(4) 0.4992(4) 1.3624(3) 0.0394(16) Uani 1 2 d . . .
C9A C 0.3899(5) 0.4752(4) 1.3819(4) 0.0464(18) Uani 1 2 d . . .
H9A H 0.39121 0.432 1.3532 0.0557 Uiso 1 2 calc R . .
H9B H 0.38192 0.46711 1.42146 0.0557 Uiso 1 2 calc R . .
H9C H 0.44156 0.51085 1.38372 0.0557 Uiso 1 2 calc R . .
C10 C 0.2600(5) 0.4540(4) 1.3162(3) 0.0444(18) Uani 1 2 d . . .
H10 H 0.21354 0.46889 1.30996 0.0533 Uiso 1 2 calc R . .
C11 C 0.2624(5) 0.3883(4) 1.2783(3) 0.0417(17) Uani 1 2 d . . .
H11 H 0.30616 0.37026 1.28455 0.0501 Uiso 1 2 calc R . .
C12 C 0.2000(4) 0.3500(4) 1.2313(3) 0.0409(17) Uani 1 2 d . . .
H12 H 0.15839 0.37054 1.22546 0.0491 Uiso 1 2 calc R . .
C13 C 0.1945(5) 0.2835(4) 1.1923(3) 0.0468(18) Uani 1 2 d . . .
C13A C 0.2505(5) 0.2416(4) 1.2039(4) 0.0457(18) Uani 1 2 d . . .
H13A H 0.24136 0.23128 1.24259 0.0548 Uiso 1 2 calc R . .
H13B H 0.30734 0.2684 1.20436 0.0548 Uiso 1 2 calc R . .
H13C H 0.23891 0.19809 1.17228 0.0548 Uiso 1 2 calc R . .
C14 C 0.1309(4) 0.2553(4) 1.1447(4) 0.0423(17) Uani 1 2 d . . .
H14 H 0.097 0.2836 1.14083 0.0507 Uiso 1 2 calc R . .
C15 C 0.1133(5) 0.1893(4) 1.1028(3) 0.0465(18) Uani 1 2 d . . .
H15 H 0.13938 0.15652 1.10937 0.0558 Uiso 1 2 calc R . .
C16 C 0.0594(5) 0.1713(4) 1.0529(3) 0.0460(18) Uani 1 2 d . . .
H16 H 0.02973 0.20285 1.04921 0.0552 Uiso 1 2 calc R . .
C17 C 0.0452(5) 0.1084(4) 1.0060(4) 0.0498(19) Uani 1 2 d . . .
H17 H 0.0779 0.07887 1.00907 0.0598 Uiso 1 2 calc R . .
C18 C -0.0104(5) 0.0864(4) 0.9575(4) 0.0488(18) Uani 1 2 d . . .
C18A C -0.0709(5) 0.1248(4) 0.9476(4) 0.056(2) Uani 1 2 d . . .
H18A H -0.04151 0.17244 0.94769 0.0677 Uiso 1 2 calc R . .
H18B H -0.10742 0.12577 0.9797 0.0677 Uiso 1 2 calc R . .
H18C H -0.10277 0.10111 0.90913 0.0677 Uiso 1 2 calc R . .
C19 C -0.0121(5) 0.0233(4) 0.9134(3) 0.0454(17) Uani 1 2 d . . .
H19 H 0.0239 -0.00126 0.92211 0.0544 Uiso 1 2 calc R . .
C20 C -0.0584(5) -0.0048(4) 0.8616(4) 0.0472(18) Uani 1 2 d . . .
H20 H -0.0975 0.01706 0.85294 0.0566 Uiso 1 2 calc R . .
C21 C -0.0529(5) -0.0662(4) 0.8179(4) 0.0457(18) Uani 1 2 d . . .
H21 H -0.01374 -0.08716 0.82808 0.0548 Uiso 1 2 calc R . .
C22 C -0.0962(5) -0.0977(4) 0.7645(4) 0.0436(17) Uani 1 2 d . . .
C22A C -0.1623(5) -0.0720(4) 0.7419(4) 0.055(2) Uani 1 2 d . . .
H22A H -0.13908 -0.02408 0.73977 0.0657 Uiso 1 2 calc R . .
H22B H -0.20546 -0.0737 0.76913 0.0657 Uiso 1 2 calc R . .
H22C H -0.18505 -0.10153 0.70199 0.0657 Uiso 1 2 calc R . .
C23 C -0.0805(4) -0.1600(4) 0.7285(4) 0.0436(17) Uani 1 2 d . . .
H23 H -0.03607 -0.173 0.74217 0.0523 Uiso 1 2 calc R . .
C24 C -0.1235(5) -0.2011(4) 0.6771(3) 0.0424(17) Uani 1 2 d . . .
H24 H -0.16653 -0.18607 0.6639 0.0508 Uiso 1 2 calc R . .
C25 C -0.1133(5) -0.2661(4) 0.6383(3) 0.0406(16) Uani 1 2 d . . .
C26 C -0.1803(4) -0.3113(4) 0.6026(3) 0.0409(16) Uani 1 2 d . . .
C26A C -0.2618(4) -0.2980(4) 0.5991(4) 0.0481(18) Uani 1 2 d . . .
H26A H -0.29992 -0.33751 0.57072 0.0577 Uiso 1 2 calc R . .
H26B H -0.25623 -0.25592 0.58584 0.0577 Uiso 1 2 calc R . .
H26C H -0.28254 -0.29183 0.63867 0.0577 Uiso 1 2 calc R . .
C27 C -0.1783(5) -0.3796(4) 0.5614(4) 0.0469(18) Uani 1 2 d . . .
H27A H -0.18017 -0.37616 0.51971 0.0562 Uiso 1 2 calc R . .
H27B H -0.22762 -0.41603 0.56505 0.0562 Uiso 1 2 calc R . .
C28 C -0.1036(5) -0.4019(4) 0.5739(4) 0.0488(19) Uani 1 2 d . . .
H28A H -0.10932 -0.41965 0.60978 0.0586 Uiso 1 2 calc R . .
H28B H -0.0981 -0.43946 0.53966 0.0586 Uiso 1 2 calc R . .
C29 C -0.0287(5) -0.3401(4) 0.5837(4) 0.0471(18) Uani 1 2 d . . .
H29A H -0.02415 -0.32221 0.54788 0.0565 Uiso 1 2 calc R . .
H29B H 0.02031 -0.35527 0.58903 0.0565 Uiso 1 2 calc R . .
C30 C -0.0311(4) -0.2812(4) 0.6386(3) 0.0403(16) Uani 1 2 d . . .
C30A C 0.0369(4) -0.2166(4) 0.6337(4) 0.053(2) Uani 1 2 d . . .
H30A H 0.03804 -0.17729 0.66777 0.0631 Uiso 1 2 calc R . .
H30B H 0.02596 -0.20517 0.59654 0.0631 Uiso 1 2 calc R . .
H30C H 0.08958 -0.22661 0.63364 0.0631 Uiso 1 2 calc R . .
C30B C -0.0121(5) -0.3022(4) 0.6954(4) 0.0462(18) Uani 1 2 d . . .
H30D H -0.05486 -0.3434 0.69792 0.0555 Uiso 1 2 calc R . .
H30E H -0.00977 -0.26393 0.73071 0.0555 Uiso 1 2 calc R . .
H30F H 0.04051 -0.31248 0.69351 0.0555 Uiso 1 2 calc R . .
C31 C 0.4301(5) 0.8143(4) 1.3235(4) 0.0513(19) Uani 1 2 d . . .
C31A C 0.3391(5) 0.7801(5) 1.3185(4) 0.060(2) Uani 1 2 d . . .
H31A H 0.31093 0.80216 1.29566 0.0722 Uiso 1 2 calc R . .
H31B H 0.32004 0.78541 1.35856 0.0722 Uiso 1 2 calc R . .
H31C H 0.32743 0.73065 1.29813 0.0722 Uiso 1 2 calc R . .
C31B C 0.4596(6) 0.8122(5) 1.2610(4) 0.059(2) Uani 1 2 d . . .
H31D H 0.51766 0.83713 1.26477 0.0712 Uiso 1 2 calc R . .
H31E H 0.42876 0.83438 1.2402 0.0712 Uiso 1 2 calc R . .
H31F H 0.45108 0.76392 1.23817 0.0712 Uiso 1 2 calc R . .
C32 C 0.4476(6) 0.8915(4) 1.3570(4) 0.064(2) Uani 1 2 d . . .
H32A H 0.50166 0.91732 1.34802 0.0766 Uiso 1 2 calc R . .
H32B H 0.40641 0.91037 1.34222 0.0766 Uiso 1 2 calc R . .
C33 C 0.4463(6) 0.9035(5) 1.4240(5) 0.070(3) Uani 1 2 d . . .
H33A H 0.45243 0.9531 1.44314 0.0840 Uiso 1 2 calc R . .
H33B H 0.39387 0.87572 1.43356 0.0840 Uiso 1 2 calc R . .
C34 C 0.5148(6) 0.8825(4) 1.4465(4) 0.056(2) Uani 1 2 d . . .
H34A H 0.50819 0.88205 1.48869 0.0678 Uiso 1 2 calc R . .
H34B H 0.56638 0.91807 1.44573 0.0678 Uiso 1 2 calc R . .
C35 C 0.5221(5) 0.8127(4) 1.4123(4) 0.053(2) Uani 1 2 d . . .
C35A C 0.5995(6) 0.7986(5) 1.4332(4) 0.067(2) Uani 1 2 d . . .
H35A H 0.64166 0.80918 1.40619 0.0804 Uiso 1 2 calc R . .
H35B H 0.58753 0.74966 1.43305 0.0804 Uiso 1 2 calc R . .
H35C H 0.61878 0.82788 1.47373 0.0804 Uiso 1 2 calc R . .
C36 C 0.4796(5) 0.7782(4) 1.3551(4) 0.0448(17) Uani 1 2 d . . .
C37 C 0.4861(5) 0.7099(4) 1.3276(3) 0.0460(18) Uani 1 2 d . . .
H37 H 0.52612 0.69604 1.34618 0.0552 Uiso 1 2 calc R . .
C38 C 0.4399(5) 0.6602(4) 1.2758(3) 0.0422(17) Uani 1 2 d . . .
H38 H 0.39667 0.67157 1.25848 0.0506 Uiso 1 2 calc R . .
C39 C 0.4532(5) 0.5952(4) 1.2481(3) 0.0422(17) Uani 1 2 d . . .
C39A C 0.5277(4) 0.5742(4) 1.2634(4) 0.0485(19) Uani 1 2 d . . .
H39A H 0.52951 0.57311 1.30533 0.0582 Uiso 1 2 calc R . .
H39B H 0.57703 0.6078 1.25695 0.0582 Uiso 1 2 calc R . .
H39C H 0.52464 0.52801 1.23779 0.0582 Uiso 1 2 calc R . .
C40 C 0.3961(5) 0.5512(4) 1.1985(3) 0.0440(17) Uani 1 2 d . . .
H40 H 0.35243 0.56775 1.18884 0.0528 Uiso 1 2 calc R . .
C41 C 0.3985(5) 0.4854(4) 1.1626(3) 0.0411(16) Uani 1 2 d . . .
H41 H 0.4413 0.467 1.17056 0.0493 Uiso 1 2 calc R . .
C42 C 0.3374(5) 0.4465(4) 1.1145(3) 0.0430(17) Uani 1 2 d . . .
H42 H 0.29476 0.46597 1.10856 0.0516 Uiso 1 2 calc R . .
C43 C 0.3349(5) 0.3811(4) 1.0748(3) 0.0482(19) Uani 1 2 d . . .
C43A C 0.4046(5) 0.3495(4) 1.0744(4) 0.0496(19) Uani 1 2 d . . .
H43A H 0.42817 0.34645 1.03597 0.0595 Uiso 1 2 calc R . .
H43B H 0.38448 0.30296 1.0803 0.0595 Uiso 1 2 calc R . .
H43C H 0.4463 0.37863 1.10665 0.0595 Uiso 1 2 calc R . .
C44 C 0.2651(5) 0.3472(4) 1.0310(3) 0.0471(18) Uani 1 2 d . . .
H44 H 0.22314 0.36942 1.03374 0.0565 Uiso 1 2 calc R . .
C45 C 0.2519(5) 0.2856(4) 0.9850(3) 0.0483(18) Uani 1 2 d . . .
H45 H 0.29326 0.26268 0.97917 0.0580 Uiso 1 2 calc R . .
C46 C 0.1808(5) 0.2577(4) 0.9484(3) 0.0471(18) Uani 1 2 d . . .
H46 H 0.14135 0.28269 0.9545 0.0566 Uiso 1 2 calc R . .
C47 C 0.1606(5) 0.1941(4) 0.9017(4) 0.0470(18) Uani 1 2 d . . .
H47 H 0.18991 0.16171 0.90343 0.0564 Uiso 1 2 calc R . .
C48 C 0.1039(5) 0.1766(4) 0.8557(3) 0.0453(17) Uani 1 2 d . . .
C48A C 0.0512(6) 0.2220(4) 0.8491(4) 0.059(2) Uani 1 2 d . . .
H48A H 0.08566 0.2674 0.84719 0.0710 Uiso 1 2 calc R . .
H48B H 0.01878 0.22789 0.88344 0.0710 Uiso 1 2 calc R . .
H48C H 0.01476 0.20023 0.81235 0.0710 Uiso 1 2 calc R . .
C49 C 0.0928(5) 0.1132(4) 0.8080(4) 0.0492(19) Uani 1 2 d . . .
H49 H 0.12208 0.08214 0.81364 0.0590 Uiso 1 2 calc R . .
C50 C 0.0457(5) 0.0948(4) 0.7572(3) 0.0447(17) Uani 1 2 d . . .
H50 H 0.01301 0.1239 0.75287 0.0537 Uiso 1 2 calc R . .
C51 C 0.0395(5) 0.0343(4) 0.7079(4) 0.0496(19) Uani 1 2 d . . .
H51 H 0.06901 0.00329 0.7135 0.0595 Uiso 1 2 calc R . .
C52 C -0.0046(5) 0.0177(4) 0.6545(3) 0.0460(18) Uani 1 2 d . . .
C52A C -0.0575(5) 0.0599(4) 0.6401(4) 0.053(2) Uani 1 2 d . . .
H52A H -0.0241 0.10759 0.64413 0.0639 Uiso 1 2 calc R . .
H52B H -0.10013 0.06029 0.66777 0.0639 Uiso 1 2 calc R . .
H52C H -0.08264 0.03939 0.59908 0.0639 Uiso 1 2 calc R . .
C53 C -0.0009(5) -0.0434(4) 0.6077(3) 0.0453(17) Uani 1 2 d . . .
H53 H 0.02817 -0.07237 0.61818 0.0543 Uiso 1 2 calc R . .
C54 C -0.0349(5) -0.0621(4) 0.5513(4) 0.0459(18) Uani 1 2 d . . .
H54 H -0.06302 -0.0325 0.54085 0.0550 Uiso 1 2 calc R . .
C55 C -0.0327(4) -0.1235(4) 0.5045(3) 0.0408(16) Uani 1 2 d . . .
C56 C 0.0353(5) -0.1442(4) 0.4935(4) 0.0512(19) Uani 1 2 d . . .
C56A C 0.1201(5) -0.1003(5) 0.5222(4) 0.062(2) Uani 1 2 d . . .
H56A H 0.12117 -0.09256 0.56559 0.0739 Uiso 1 2 calc R . .
H56B H 0.13326 -0.05561 0.51235 0.0739 Uiso 1 2 calc R . .
H56C H 0.1602 -0.12472 0.50694 0.0739 Uiso 1 2 calc R . .
C57 C 0.0349(5) -0.2119(5) 0.4514(4) 0.059(2) Uani 1 2 d . . .
H57A H 0.06597 -0.23516 0.47149 0.0709 Uiso 1 2 calc R . .
H57B H 0.06327 -0.20271 0.41625 0.0709 Uiso 1 2 calc R . .
C58 C -0.0491(6) -0.2604(5) 0.4303(4) 0.065(2) Uani 1 2 d . . .
H58A H -0.07108 -0.28232 0.46211 0.0780 Uiso 1 2 calc R . .
H58B H -0.04618 -0.29753 0.39482 0.0780 Uiso 1 2 calc R . .
C59 C -0.1050(6) -0.2211(5) 0.4146(4) 0.063(2) Uani 1 2 d . . .
H59A H -0.159 -0.25421 0.39915 0.0757 Uiso 1 2 calc R . .
H59B H -0.08289 -0.20008 0.38233 0.0757 Uiso 1 2 calc R . .
C60 C -0.1156(5) -0.1642(4) 0.4672(3) 0.0471(18) Uani 1 2 d . . .
C60A C -0.1757(5) -0.1950(5) 0.5078(4) 0.060(2) Uani 1 2 d . . .
H60A H -0.22795 -0.2209 0.48474 0.0721 Uiso 1 2 calc R . .
H60B H -0.18343 -0.15749 0.54045 0.0721 Uiso 1 2 calc R . .
H60C H -0.15408 -0.22627 0.52443 0.0721 Uiso 1 2 calc R . .
C60B C -0.1505(5) -0.1158(4) 0.4426(4) 0.054(2) Uani 1 2 d . . .
B1 B 0.1867(5) 0.4588(4) 0.7875(4) 0.0396(18) Uani 1 2 d . . .
C1X C 0.2112(4) 0.5404(4) 0.8260(3) 0.0394(16) Uani 1 2 d . . .
C2X C 0.1535(5) 0.5737(4) 0.8489(3) 0.0439(17) Uani 1 2 d . . .
H2X H 0.09794 0.54745 0.8446 0.0527 Uiso 1 2 calc R . .
C3X C 0.1745(5) 0.6440(4) 0.8777(4) 0.0477(18) Uani 1 2 d . . .
C4X C 0.2556(5) 0.6847(4) 0.8858(4) 0.0509(19) Uani 1 2 d . . .
H4X H 0.27042 0.73267 0.90622 0.0611 Uiso 1 2 calc R . .
C5X C 0.3137(5) 0.6522(4) 0.8629(3) 0.0440(17) Uani 1 2 d . . .
C6X C 0.2920(5) 0.5824(4) 0.8335(3) 0.0449(17) Uani 1 2 d . . .
H6X H 0.33323 0.56212 0.81776 0.0539 Uiso 1 2 calc R . .
C7X C 0.1088(6) 0.6757(4) 0.9006(4) 0.062(2) Uani 1 2 d . . .
F7A F 0.0670(3) 0.6884(3) 0.8572(3) 0.0735(15) Uani 1 2 d . . .
F7B F 0.0529(4) 0.6349(3) 0.9258(3) 0.0825(18) Uani 1 2 d . . .
F7C F 0.1361(4) 0.7359(3) 0.9426(3) 0.098(2) Uani 1 2 d . . .
C8X C 0.4009(5) 0.6943(4) 0.8727(4) 0.052(2) Uani 1 2 d . . .
F8A F 0.4496(3) 0.6622(3) 0.8382(3) 0.0687(14) Uani 1 2 d . . .
F8B F 0.4320(3) 0.7095(3) 0.9282(2) 0.0785(16) Uani 1 2 d . . .
F8C F 0.4114(3) 0.7554(2) 0.8588(3) 0.0725(15) Uani 1 2 d . . .
C9X C 0.0978(4) 0.4141(4) 0.8024(3) 0.0412(16) Uani 1 2 d . . .
C10X C 0.0399(4) 0.3662(4) 0.7600(3) 0.0390(16) Uani 1 2 d . . .
H10X H 0.04945 0.35985 0.71901 0.0468 Uiso 1 2 calc R . .
C11X C -0.0322(5) 0.3268(4) 0.7753(4) 0.0474(18) Uani 1 2 d . . .
C12X C -0.0492(5) 0.3321(5) 0.8336(4) 0.056(2) Uani 1 2 d . . .
H12X H -0.09867 0.30479 0.8435 0.0671 Uiso 1 2 calc R . .
C13X C 0.0093(5) 0.3792(4) 0.8777(4) 0.051(2) Uani 1 2 d . . .
C14X C 0.0807(5) 0.4195(4) 0.8626(4) 0.0472(18) Uani 1 2 d . . .
H14X H 0.11918 0.45155 0.89351 0.0566 Uiso 1 2 calc R . .
C15X C -0.0888(5) 0.2721(5) 0.7260(5) 0.062(2) Uani 1 2 d . . .
F15A F -0.1631(3) 0.2491(4) 0.7434(3) 0.093(2) Uani 1 2 d . . .
F15B F -0.1003(3) 0.2947(3) 0.6791(2) 0.0645(13) Uani 1 2 d . . .
F15C F -0.0612(4) 0.2170(3) 0.7055(3) 0.0840(17) Uani 1 2 d . . .
C16X C -0.0032(7) 0.3861(6) 0.9423(5) 0.072(3) Uani 1 2 d . . .
F16A F 0.0621(4) 0.4000(5) 0.9761(3) 0.116(3) Uani 1 2 d . . .
F16B F -0.0551(5) 0.3262(3) 0.9492(3) 0.110(3) Uani 1 2 d . . .
F16C F -0.0408(4) 0.4323(4) 0.9652(3) 0.095(2) Uani 1 2 d . . .
C17X C 0.1869(4) 0.4611(3) 0.7174(3) 0.0386(15) Uani 1 2 d . . .
C18X C 0.2536(4) 0.4566(3) 0.6841(3) 0.0385(16) Uani 1 2 d . . .
H18X H 0.29916 0.44838 0.70164 0.0462 Uiso 1 2 calc R . .
C19X C 0.2554(4) 0.4639(4) 0.6259(3) 0.0440(17) Uani 1 2 d . . .
C20X C 0.1894(4) 0.4764(4) 0.5985(3) 0.0416(16) Uani 1 2 d . . .
H20X H 0.19019 0.48174 0.55909 0.0500 Uiso 1 2 calc R . .
C21X C 0.1221(4) 0.4805(3) 0.6315(3) 0.0387(16) Uani 1 2 d . . .
C22X C 0.1228(4) 0.4744(3) 0.6892(3) 0.0398(16) Uani 1 2 d . . .
H22X H 0.07735 0.47957 0.71094 0.0478 Uiso 1 2 calc R . .
C23X C 0.3267(5) 0.4552(5) 0.5914(4) 0.058(2) Uani 1 2 d . . .
F23A F 0.3964(3) 0.4776(3) 0.6255(2) 0.0775(17) Uani 1 2 d . . .
F23B F 0.3370(4) 0.4892(4) 0.5497(3) 0.100(2) Uani 1 2 d . . .
F23C F 0.3197(4) 0.3907(4) 0.5637(3) 0.103(2) Uani 1 2 d . . .
C24X C 0.0493(5) 0.4905(4) 0.6036(4) 0.0519(19) Uani 1 2 d . . .
F24A F 0.0651(3) 0.5215(3) 0.5599(2) 0.0711(15) Uani 1 2 d . . .
F24B F 0.0147(4) 0.5313(4) 0.6427(3) 0.088(2) Uani 1 2 d . . .
F24C F -0.0072(3) 0.4319(3) 0.5816(4) 0.107(2) Uani 1 2 d . . .
C25X C 0.2482(4) 0.4165(4) 0.8037(3) 0.0396(16) Uani 1 2 d . . .
C26X C 0.3012(4) 0.4371(4) 0.8549(3) 0.0387(16) Uani 1 2 d . . .
H26X H 0.30621 0.48095 0.88201 0.0465 Uiso 1 2 calc R . .
C27X C 0.3476(4) 0.3957(4) 0.8682(3) 0.0382(16) Uani 1 2 d . . .
C28X C 0.3423(4) 0.3322(4) 0.8300(4) 0.0453(18) Uani 1 2 d . . .
H28X H 0.37359 0.30391 0.8388 0.0543 Uiso 1 2 calc R . .
C29X C 0.2901(5) 0.3102(4) 0.7784(4) 0.052(2) Uani 1 2 d . . .
C30X C 0.2450(4) 0.3508(4) 0.7651(3) 0.0407(16) Uani 1 2 d . . .
H30X H 0.21053 0.33433 0.729 0.0488 Uiso 1 2 calc R . .
C31X C 0.4056(5) 0.4228(4) 0.9233(4) 0.0485(19) Uani 1 2 d . . .
F31A F 0.3715(3) 0.4498(3) 0.9715(2) 0.0581(12) Uani 1 2 d . . .
F31B F 0.4696(3) 0.4740(3) 0.9185(2) 0.0805(18) Uani 1 2 d . . .
F31C F 0.4335(3) 0.3744(3) 0.9367(2) 0.0733(15) Uani 1 2 d . . .
C32X C 0.2861(6) 0.2433(4) 0.7322(6) 0.072(3) Uani 1 2 d . . .
F32A F 0.2939(5) 0.2524(4) 0.6749(4) 0.062(3) Uiso 0.619(11) 2 d . . .
F32B F 0.2302(7) 0.1947(6) 0.7334(6) 0.092(3) Uiso 0.619(11) 2 d . . .
F32C F 0.3584(5) 0.2239(5) 0.7366(5) 0.060(3) Uiso 0.619(11) 2 d . . .
F32D F 0.2591(8) 0.1888(7) 0.7719(6) 0.061(4) Uiso 0.381(11) 2 d . . .
F32E F 0.2034(8) 0.2071(7) 0.7090(6) 0.060(4) Uiso 0.381(11) 2 d . . .
F32F F 0.3375(14) 0.2274(12) 0.7158(11) 0.101(7) Uiso 0.381(11) 2 d . . .
B2 B 0.5161(5) 0.0801(4) 1.2157(4) 0.0359(17) Uani 1 2 d . . .
C33X C 0.4997(4) 0.0835(3) 1.1475(3) 0.0361(15) Uani 1 2 d . . .
C34X C 0.4275(4) 0.0936(3) 1.1276(3) 0.0378(15) Uani 1 2 d . . .
H34X H 0.3857 0.09437 1.15397 0.0454 Uiso 1 2 calc R . .
C35X C 0.4139(4) 0.1024(4) 1.0724(3) 0.0428(17) Uani 1 2 d . . .
C36X C 0.4739(5) 0.1026(4) 1.0324(4) 0.0455(17) Uani 1 2 d . . .
H36X H 0.46557 0.10966 0.99419 0.0546 Uiso 1 2 calc R . .
C37X C 0.5459(4) 0.0922(4) 1.0502(3) 0.0405(16) Uani 1 2 d . . .
C38X C 0.5593(4) 0.0834(3) 1.1064(3) 0.0373(15) Uani 1 2 d . . .
H38X H 0.60984 0.0772 1.11738 0.0448 Uiso 1 2 calc R . .
C39X C 0.3359(6) 0.1141(5) 1.0557(4) 0.057(2) Uani 1 2 d . . .
F39A F 0.2724(3) 0.0803(4) 1.0780(3) 0.102(2) Uani 1 2 d . . .
F39B F 0.3156(4) 0.0942(5) 0.9974(3) 0.124(3) Uani 1 2 d . . .
F39C F 0.3357(4) 0.1793(3) 1.0720(4) 0.106(2) Uani 1 2 d . . .
C40X C 0.6142(5) 0.0962(4) 1.0086(4) 0.0484(19) Uani 1 2 d . . .
F40A F 0.5866(3) 0.0776(3) 0.9521(2) 0.0707(15) Uani 1 2 d . . .
F40B F 0.6585(3) 0.0541(3) 1.0134(3) 0.0741(15) Uani 1 2 d . . .
F40C F 0.6656(4) 0.1591(3) 1.0193(3) 0.089(2) Uani 1 2 d . . .
C41X C 0.5719(4) 0.0287(3) 1.2217(3) 0.0330(14) Uani 1 2 d . . .
C42X C 0.6190(4) 0.0373(3) 1.2743(3) 0.0385(16) Uani 1 2 d . . .
H42X H 0.62338 0.07722 1.30637 0.0461 Uiso 1 2 calc R . .
C43X C 0.6595(4) -0.0098(4) 1.2819(4) 0.0447(17) Uani 1 2 d . . .
C44X C 0.6538(5) -0.0695(4) 1.2360(4) 0.0462(18) Uani 1 2 d . . .
H44X H 0.68184 -0.10195 1.24021 0.0555 Uiso 1 2 calc R . .
C45X C 0.6056(4) -0.0800(4) 1.1837(3) 0.0413(16) Uani 1 2 d . . .
C46X C 0.5673(4) -0.0324(4) 1.1764(3) 0.0379(15) Uani 1 2 d . . .
H46X H 0.53656 -0.04076 1.13959 0.0455 Uiso 1 2 calc R . .
C47X C 0.7102(6) 0.0027(4) 1.3382(4) 0.058(2) Uani 1 2 d . . .
F47A F 0.6732(4) 0.0203(4) 1.3860(3) 0.096(2) Uani 1 2 d . . .
F47B F 0.7371(7) -0.0464(5) 1.3424(4) 0.180(5) Uani 1 2 d . . .
F47C F 0.7736(4) 0.0578(5) 1.3455(4) 0.140(3) Uani 1 2 d . . .
C48X C 0.5962(5) -0.1460(4) 1.1356(4) 0.0474(18) Uani 1 2 d . . .
F48A F 0.5372(4) -0.1590(3) 1.0933(3) 0.0888(19) Uani 1 2 d . . .
F48B F 0.5748(5) -0.2023(3) 1.1551(3) 0.101(2) Uani 1 2 d . . .
F48C F 0.6601(4) -0.1480(4) 1.1087(4) 0.139(4) Uani 1 2 d . . .
C49X C 0.4309(4) 0.0445(3) 1.2411(3) 0.0349(15) Uani 1 2 d . . .
C50X C 0.3736(4) -0.0146(4) 1.2053(3) 0.0412(16) Uani 1 2 d . . .
H50X H 0.38285 -0.03125 1.1648 0.0494 Uiso 1 2 calc R . .
C51X C 0.3031(4) -0.0501(4) 1.2271(4) 0.0426(17) Uani 1 2 d . . .
C52X C 0.2870(5) -0.0271(4) 1.2850(4) 0.0459(18) Uani 1 2 d . . .
H52X H 0.23855 -0.05012 1.29942 0.0551 Uiso 1 2 calc R . .
C53X C 0.3424(5) 0.0302(4) 1.3220(4) 0.0484(19) Uani 1 2 d . . .
C54X C 0.4127(4) 0.0651(4) 1.3007(3) 0.0413(17) Uani 1 2 d . . .
H54X H 0.44972 0.10426 1.3274 0.0496 Uiso 1 2 calc R . .
C55X C 0.2463(5) -0.1117(4) 1.1850(4) 0.051(2) Uani 1 2 d . . .
F55A F 0.2451(4) -0.1097(3) 1.1280(3) 0.0876(19) Uani 1 2 d . . .
F55B F 0.2646(3) -0.1712(3) 1.1848(3) 0.0746(15) Uani 1 2 d . . .
F55C F 0.1696(3) -0.1219(3) 1.1990(3) 0.0757(16) Uani 1 2 d . . .
C56X C 0.3276(6) 0.0551(6) 1.3854(4) 0.072(3) Uani 1 2 d . . .
F56A F 0.3846(5) 0.0591(5) 1.4229(3) 0.131(3) Uani 1 2 d . . .
F56B F 0.2634(6) 0.0230(7) 1.4016(3) 0.229(6) Uani 1 2 d . . .
F56C F 0.3234(8) 0.1187(6) 1.3990(4) 0.182(4) Uani 1 2 d . . .
C57X C 0.5570(4) 0.1611(3) 1.2518(3) 0.0363(15) Uani 1 2 d . . .
C58X C 0.6415(4) 0.1930(4) 1.2601(3) 0.0359(15) Uani 1 2 d . . .
H58X H 0.67725 0.16494 1.2494 0.0431 Uiso 1 2 calc R . .
C59X C 0.6745(4) 0.2640(4) 1.2833(3) 0.0403(16) Uani 1 2 d . . .
C60X C 0.6259(4) 0.3078(4) 1.2996(4) 0.0444(17) Uani 1 2 d . . .
H60X H 0.64901 0.35628 1.31607 0.0533 Uiso 1 2 calc R . .
C61X C 0.5420(4) 0.2782(4) 1.2909(4) 0.0465(18) Uani 1 2 d . . .
C62X C 0.5090(4) 0.2065(4) 1.2683(3) 0.0413(16) Uani 1 2 d . . .
H62X H 0.4515 0.18777 1.2639 0.0495 Uiso 1 2 calc R . .
C63X C 0.7654(5) 0.2946(4) 1.2913(4) 0.0478(19) Uani 1 2 d . . .
F63A F 0.8029(3) 0.2550(3) 1.3113(3) 0.0840(18) Uani 1 2 d . . .
F63B F 0.7967(3) 0.3026(5) 1.2437(3) 0.133(3) Uani 1 2 d . . .
F63C F 0.7892(3) 0.3536(3) 1.3342(4) 0.111(3) Uani 1 2 d . . .
C64X C 0.4855(7) 0.3244(5) 1.3078(4) 0.067(3) Uani 1 2 d . . .
F64A F 0.4686(7) 0.3473(6) 1.2656(5) 0.089(3) Uiso 0.684(12) 2 d . . .
F64B F 0.4172(5) 0.2929(4) 1.3253(4) 0.069(3) Uiso 0.684(12) 2 d . . .
F64C F 0.5191(6) 0.3766(5) 1.3565(4) 0.077(3) Uiso 0.684(12) 2 d . . .
F64D F 0.5218(10) 0.3880(9) 1.2906(8) 0.068(6) Uiso 0.316(12) 2 d . . .
F64E F 0.4289(14) 0.3115(12) 1.2619(10) 0.089(7) Uiso 0.316(12) 2 d . . .
F64F F 0.4830(14) 0.3498(12) 1.3625(10) 0.085(6) Uiso 0.316(12) 2 d . . .
C1Z C 0.8162(6) 0.0423(6) 1.1853(5) 0.075(3) Uani 1 2 d . . .
H1Z H 0.80607 0.01434 1.21253 0.0896 Uiso 1 2 calc R . .
C2Z C 0.8377(6) 0.1116(6) 1.2051(5) 0.073(3) Uani 1 2 d . . .
H2Z H 0.84073 0.13239 1.24678 0.0872 Uiso 1 2 calc R . .
C3Z C 0.8554(8) 0.1529(7) 1.1676(6) 0.095(4) Uani 1 2 d . . .
H3Z H 0.87137 0.2019 1.18298 0.1145 Uiso 1 2 calc R . .
C4Z C 0.8502(8) 0.1235(6) 1.1066(6) 0.097(4) Uani 1 2 d . . .
H4Z H 0.86367 0.15201 1.07996 0.1166 Uiso 1 2 calc R . .
C5Z C 0.8255(6) 0.0531(6) 1.0853(5) 0.075(3) Uani 1 2 d . . .
H5Z H 0.81969 0.03232 1.04347 0.0896 Uiso 1 2 calc R . .
C6Z C 0.8089(6) 0.0121(5) 1.1243(5) 0.075(3) Uani 1 2 d . . .
H6Z H 0.79241 -0.03701 1.10945 0.0899 Uiso 1 2 calc R . .
C7Z C -0.3866(6) 0.3334(5) 0.9124(5) 0.075(3) Uani 1 2 d . . .
H7Z H -0.43648 0.31861 0.88801 0.0897 Uiso 1 2 calc R . .
C8Z C -0.3613(6) 0.3997(5) 0.9478(4) 0.065(2) Uani 1 2 d . . .
H8Z H -0.39466 0.4298 0.94951 0.0782 Uiso 1 2 calc R . .
C9Z C -0.2863(6) 0.4230(6) 0.9817(4) 0.067(2) Uani 1 2 d . . .
H9Z H -0.2671 0.4696 1.00554 0.0808 Uiso 1 2 calc R . .
C10Z C -0.2413(6) 0.3784(8) 0.9801(5) 0.087(3) Uani 1 2 d . . .
H10Z H -0.19035 0.39344 1.0032 0.1040 Uiso 1 2 calc R . .
C11Z C -0.2700(8) 0.3092(7) 0.9442(6) 0.088(3) Uani 1 2 d . . .
H11Z H -0.23839 0.27787 0.94359 0.1057 Uiso 1 2 calc R . .
C12Z C -0.3418(7) 0.2876(6) 0.9110(6) 0.089(3) Uani 1 2 d . . .
H12Z H -0.36117 0.24123 0.88686 0.1067 Uiso 1 2 calc R . .
C13Z C -0.1233(7) 0.4630(7) 0.7417(6) 0.082(3) Uani 1 2 d . . .
H13Z H -0.10957 0.45962 0.70174 0.0986 Uiso 1 2 calc R . .
C14Z C -0.0839(8) 0.5217(8) 0.7865(9) 0.107(5) Uani 1 2 d . . .
H14Z H -0.04384 0.55857 0.77754 0.1281 Uiso 1 2 calc R . .
C15Z C -0.1031(11) 0.5257(10) 0.8430(9) 0.135(7) Uani 1 2 d . . .
H15Z H -0.07697 0.56613 0.87381 0.1623 Uiso 1 2 calc R . .
C16Z C -0.1609(13) 0.4715(16) 0.8570(8) 0.147(9) Uani 1 2 d . . .
H16Z H -0.17313 0.47357 0.89703 0.1767 Uiso 1 2 calc R . .
C17Z C -0.2005(8) 0.4134(10) 0.8097(10) 0.117(6) Uani 1 2 d . . .
H17Z H -0.24139 0.376 0.81723 0.1404 Uiso 1 2 calc R . .
C18Z C -0.1797(6) 0.4118(6) 0.7539(6) 0.084(3) Uani 1 2 d . . .
H18Z H -0.20634 0.3725 0.72219 0.1004 Uiso 1 2 calc R . .
H60D H -0.20366 -0.14172 0.42077 0.0652 Uiso 1 2 calc R . .
H60E H -0.11351 -0.09635 0.41557 0.0652 Uiso 1 2 calc R . .
H60F H -0.1569 -0.07815 0.47566 0.0652 Uiso 1 2 calc R . .

loop_
_atom_site_aniso_label
_atom_site_aniso_U_11
_atom_site_aniso_U_22
_atom_site_aniso_U_33
_atom_site_aniso_U_12
_atom_site_aniso_U_13
_atom_site_aniso_U_23
Pd1 0.0565(4) 0.0392(3) 0.0360(3) 0.0110(3) -0.0046(3) 0.0012(3)
Pd2 0.0465(3) 0.0361(3) 0.0356(3) 0.0129(2) -0.0004(2) 0.0040(2)
Pd3 0.0454(3) 0.0363(3) 0.0349(3) 0.0126(2) 0.0003(2) 0.0042(2)
Pd4 0.0491(3) 0.0371(3) 0.0374(3) 0.0145(2) 0.0014(2) 0.0057(3)
Pd5 0.0564(4) 0.0413(3) 0.0482(4) 0.0167(3) -0.0012(3) 0.0058(3)
C1 0.087(6) 0.041(5) 0.046(5) 0.014(4) 0.018(5) -0.003(4)
C1A 0.083(6) 0.058(6) 0.059(6) 0.019(5) 0.018(5) 0.008(5)
C1B 0.078(6) 0.061(6) 0.074(7) 0.032(5) 0.023(5) 0.017(5)
C2 0.131(10) 0.055(6) 0.067(7) 0.027(6) 0.034(7) -0.000(5)
C3 0.200(15) 0.043(6) 0.071(8) 0.030(8) 0.044(9) -0.003(5)
C4 0.154(12) 0.058(7) 0.038(6) -0.013(7) 0.009(6) -0.005(5)
C5 0.105(8) 0.059(6) 0.032(5) 0.008(5) -0.007(5) 0.006(4)
C5A 0.103(8) 0.093(9) 0.064(7) -0.016(7) -0.033(6) 0.029(6)
C6 0.076(5) 0.044(4) 0.029(4) 0.011(4) 0.006(4) 0.011(3)
C7 0.062(5) 0.047(4) 0.028(4) 0.018(4) 0.002(3) 0.013(3)
C8 0.059(4) 0.040(4) 0.029(4) 0.020(3) 0.005(3) 0.004(3)
C9 0.051(4) 0.039(4) 0.033(4) 0.020(3) 0.007(3) 0.010(3)
C9A 0.055(4) 0.034(4) 0.052(5) 0.020(3) 0.005(4) 0.007(4)
C10 0.067(5) 0.040(4) 0.030(4) 0.023(4) 0.007(3) 0.009(3)
C11 0.054(4) 0.036(4) 0.030(4) 0.012(3) 0.005(3) 0.000(3)
C12 0.047(4) 0.046(4) 0.034(4) 0.018(3) 0.013(3) 0.012(3)
C13 0.062(5) 0.034(4) 0.038(4) 0.013(3) 0.000(4) -0.001(3)
C13A 0.051(4) 0.042(4) 0.046(5) 0.018(3) 0.007(3) 0.010(4)
C14 0.028(3) 0.041(4) 0.052(5) 0.006(3) 0.005(3) 0.006(4)
C15 0.057(4) 0.043(4) 0.035(4) 0.011(3) -0.003(3) 0.007(3)
C16 0.047(4) 0.048(5) 0.041(4) 0.012(3) 0.008(3) 0.010(4)
C17 0.056(4) 0.038(4) 0.049(5) 0.014(3) -0.007(4) -0.001(4)
C18 0.058(5) 0.038(4) 0.046(5) 0.015(3) 0.002(4) 0.002(4)
C18A 0.062(5) 0.045(5) 0.054(5) 0.021(4) -0.007(4) -0.007(4)
C19 0.063(5) 0.036(4) 0.038(4) 0.019(3) -0.000(4) 0.005(3)
C20 0.049(4) 0.038(4) 0.054(5) 0.013(3) 0.002(4) 0.011(4)
C21 0.052(4) 0.031(4) 0.056(5) 0.016(3) 0.005(4) 0.009(4)
C22 0.050(4) 0.035(4) 0.044(5) 0.012(3) 0.003(3) 0.006(3)
C22A 0.066(5) 0.036(4) 0.058(5) 0.024(4) -0.009(4) -0.005(4)
C23 0.045(4) 0.036(4) 0.048(5) 0.016(3) 0.006(3) 0.003(3)
C24 0.050(4) 0.038(4) 0.043(4) 0.021(3) 0.002(3) 0.007(3)
C25 0.053(4) 0.039(4) 0.035(4) 0.021(3) 0.007(3) 0.010(3)
C26 0.039(4) 0.039(4) 0.043(4) 0.010(3) 0.004(3) 0.008(3)
C26A 0.045(4) 0.042(4) 0.051(5) 0.011(3) -0.001(3) 0.001(4)
C27 0.050(4) 0.042(4) 0.045(5) 0.014(3) 0.001(3) 0.003(4)
C28 0.055(4) 0.050(5) 0.044(5) 0.027(4) 0.005(4) 0.004(4)
C29 0.052(4) 0.044(4) 0.049(5) 0.024(4) 0.007(4) 0.009(4)
C30 0.044(4) 0.039(4) 0.044(4) 0.021(3) 0.003(3) 0.010(3)
C30A 0.040(4) 0.056(5) 0.067(6) 0.018(4) 0.008(4) 0.021(4)
C30B 0.045(4) 0.043(4) 0.052(5) 0.018(3) 0.004(3) 0.008(4)
C31 0.056(5) 0.047(5) 0.044(5) 0.006(4) -0.003(4) 0.010(4)
C31A 0.059(5) 0.050(5) 0.072(6) 0.017(4) -0.008(4) 0.016(5)
C31B 0.069(5) 0.048(5) 0.061(6) 0.010(4) -0.001(4) 0.020(4)
C32 0.086(6) 0.042(5) 0.059(6) 0.017(4) -0.004(5) 0.008(4)
C33 0.088(7) 0.038(5) 0.079(7) 0.021(5) 0.002(5) 0.002(5)
C34 0.077(6) 0.040(4) 0.042(5) 0.011(4) 0.001(4) -0.002(4)
C35 0.055(5) 0.048(5) 0.048(5) 0.009(4) -0.003(4) 0.004(4)
C35A 0.066(5) 0.074(6) 0.053(6) 0.018(5) -0.010(4) 0.005(5)
C36 0.049(4) 0.041(4) 0.043(5) 0.014(3) 0.002(3) 0.008(4)
C37 0.050(4) 0.049(5) 0.038(4) 0.013(3) 0.001(3) 0.012(4)
C38 0.057(4) 0.029(4) 0.037(4) 0.015(3) -0.010(3) -0.000(3)
C39 0.054(4) 0.041(4) 0.029(4) 0.009(3) 0.002(3) 0.011(3)
C39A 0.039(4) 0.054(5) 0.045(5) 0.013(3) -0.004(3) 0.001(4)
C40 0.050(4) 0.040(4) 0.040(4) 0.011(3) -0.002(3) 0.011(3)
C41 0.057(4) 0.040(4) 0.027(4) 0.016(3) 0.008(3) 0.009(3)
C42 0.062(5) 0.035(4) 0.032(4) 0.016(3) -0.003(3) 0.007(3)
C43 0.075(5) 0.050(5) 0.028(4) 0.023(4) 0.014(4) 0.019(4)
C43A 0.058(5) 0.055(5) 0.041(5) 0.025(4) 0.003(4) 0.011(4)
C44 0.063(5) 0.049(5) 0.030(4) 0.021(4) 0.001(3) 0.006(3)
C45 0.066(5) 0.037(4) 0.038(4) 0.016(4) -0.007(4) 0.001(3)
C46 0.065(5) 0.047(5) 0.033(4) 0.026(4) -0.003(4) 0.007(3)
C47 0.062(5) 0.034(4) 0.045(5) 0.016(3) -0.002(4) 0.007(3)
C48 0.062(5) 0.033(4) 0.039(4) 0.015(3) -0.003(4) 0.006(3)
C48A 0.085(6) 0.044(5) 0.039(5) 0.023(4) -0.016(4) -0.008(4)
C49 0.065(5) 0.037(4) 0.042(5) 0.017(4) -0.007(4) 0.004(4)
C50 0.060(5) 0.027(4) 0.041(4) 0.006(3) 0.001(4) 0.006(3)
C51 0.060(5) 0.043(4) 0.045(5) 0.016(4) 0.000(4) 0.010(4)
C52 0.053(4) 0.032(4) 0.041(4) 0.003(3) 0.002(3) -0.002(3)
C52A 0.057(5) 0.050(5) 0.046(5) 0.018(4) -0.004(4) -0.003(4)
C53 0.058(4) 0.037(4) 0.037(4) 0.011(3) -0.000(3) 0.006(3)
C54 0.056(4) 0.033(4) 0.043(5) 0.013(3) 0.001(4) -0.001(3)
C55 0.047(4) 0.043(4) 0.030(4) 0.013(3) 0.002(3) 0.005(3)
C56 0.057(5) 0.058(5) 0.036(4) 0.019(4) -0.002(4) 0.007(4)
C56A 0.047(5) 0.082(7) 0.053(5) 0.018(4) 0.006(4) 0.013(5)
C57 0.066(5) 0.056(5) 0.056(6) 0.032(4) -0.001(4) -0.000(4)
C58 0.078(6) 0.047(5) 0.064(6) 0.025(4) -0.005(5) -0.004(4)
C59 0.078(6) 0.054(5) 0.050(5) 0.019(4) -0.011(4) 0.001(4)
C60 0.052(4) 0.048(5) 0.033(4) 0.013(4) -0.002(3) -0.003(3)
C60A 0.057(5) 0.056(5) 0.062(6) 0.011(4) -0.002(4) 0.012(4)
C60B 0.061(5) 0.046(5) 0.048(5) 0.011(4) -0.009(4) 0.004(4)
B1 0.044(4) 0.037(4) 0.039(5) 0.016(3) -0.003(4) 0.008(4)
C1X 0.052(4) 0.031(4) 0.035(4) 0.012(3) -0.003(3) 0.008(3)
C2X 0.061(4) 0.032(4) 0.040(4) 0.020(3) -0.002(3) 0.005(3)
C3X 0.067(5) 0.031(4) 0.045(5) 0.020(4) 0.001(4) 0.004(3)
C4X 0.081(6) 0.028(4) 0.040(4) 0.018(4) -0.010(4) -0.001(3)
C5X 0.059(4) 0.034(4) 0.037(4) 0.014(3) -0.011(3) 0.006(3)
C6X 0.058(4) 0.034(4) 0.040(4) 0.013(3) -0.011(3) 0.005(3)
C7X 0.087(6) 0.031(4) 0.063(6) 0.026(4) 0.003(5) -0.008(4)
F7A 0.079(3) 0.072(4) 0.092(4) 0.047(3) 0.018(3) 0.032(3)
F7B 0.115(5) 0.065(3) 0.080(4) 0.044(3) 0.049(4) 0.020(3)
F7C 0.111(5) 0.062(4) 0.106(5) 0.038(3) 0.013(4) -0.019(3)
C8X 0.056(5) 0.040(4) 0.054(5) 0.004(4) -0.010(4) 0.010(4)
F8A 0.062(3) 0.054(3) 0.079(4) 0.010(2) -0.004(3) 0.007(3)
F8B 0.081(3) 0.079(4) 0.057(3) -0.003(3) -0.023(3) 0.015(3)
F8C 0.082(3) 0.036(3) 0.090(4) 0.001(2) -0.010(3) 0.019(3)
C9X 0.054(4) 0.028(4) 0.043(4) 0.021(3) 0.000(3) 0.003(3)
C10X 0.041(4) 0.035(4) 0.044(4) 0.015(3) -0.000(3) 0.010(3)
C11X 0.046(4) 0.039(4) 0.059(5) 0.017(3) -0.002(4) 0.012(4)
C12X 0.044(4) 0.067(6) 0.071(6) 0.026(4) 0.016(4) 0.033(5)
C13X 0.064(5) 0.047(5) 0.055(5) 0.029(4) 0.018(4) 0.020(4)
C14X 0.064(5) 0.035(4) 0.048(5) 0.026(4) 0.003(4) 0.010(4)
C15X 0.047(5) 0.055(6) 0.091(7) 0.009(4) 0.001(5) 0.036(5)
F15A 0.053(3) 0.113(5) 0.101(5) -0.009(3) -0.001(3) 0.043(4)
F15B 0.064(3) 0.062(3) 0.065(3) 0.016(2) -0.011(2) 0.015(3)
F15C 0.098(4) 0.044(3) 0.099(5) 0.022(3) -0.031(3) -0.001(3)
C16X 0.084(7) 0.077(7) 0.063(7) 0.032(6) 0.022(6) 0.024(6)
F16A 0.096(5) 0.212(9) 0.057(4) 0.058(5) 0.014(3) 0.050(5)
F16B 0.175(7) 0.074(4) 0.075(4) 0.018(4) 0.049(4) 0.023(3)
F16C 0.124(5) 0.097(5) 0.072(4) 0.059(4) 0.034(4) 0.006(3)
C17X 0.047(4) 0.026(3) 0.038(4) 0.008(3) -0.004(3) 0.000(3)
C18X 0.050(4) 0.029(4) 0.035(4) 0.015(3) -0.004(3) 0.002(3)
C19X 0.050(4) 0.033(4) 0.044(5) 0.009(3) -0.002(3) 0.005(3)
C20X 0.050(4) 0.034(4) 0.036(4) 0.011(3) -0.002(3) 0.001(3)
C21X 0.048(4) 0.028(4) 0.039(4) 0.015(3) -0.008(3) 0.003(3)
C22X 0.049(4) 0.029(4) 0.044(4) 0.017(3) -0.001(3) 0.007(3)
C23X 0.058(5) 0.069(6) 0.045(5) 0.019(4) 0.000(4) 0.011(5)
F23A 0.041(3) 0.129(5) 0.060(3) 0.021(3) 0.005(2) 0.024(3)
F23B 0.074(4) 0.180(7) 0.078(4) 0.053(4) 0.030(3) 0.072(5)
F23C 0.082(4) 0.092(5) 0.117(6) 0.034(4) 0.037(4) -0.016(4)
C24X 0.061(5) 0.048(5) 0.051(5) 0.022(4) -0.001(4) 0.016(4)
F24A 0.081(3) 0.100(4) 0.059(3) 0.051(3) 0.011(3) 0.041(3)
F24B 0.104(4) 0.142(6) 0.067(4) 0.098(4) 0.026(3) 0.044(4)
F24C 0.074(4) 0.073(4) 0.168(7) 0.004(3) -0.063(4) 0.043(4)
C25X 0.040(4) 0.028(4) 0.048(5) 0.008(3) -0.002(3) 0.008(3)
C26X 0.051(4) 0.031(4) 0.035(4) 0.015(3) 0.005(3) 0.007(3)
C27X 0.034(3) 0.038(4) 0.040(4) 0.008(3) -0.001(3) 0.008(3)
C28X 0.046(4) 0.041(4) 0.058(5) 0.023(3) 0.002(4) 0.018(4)
C29X 0.061(5) 0.032(4) 0.062(6) 0.017(4) -0.004(4) 0.008(4)
C30X 0.045(4) 0.033(4) 0.044(4) 0.016(3) -0.004(3) 0.006(3)
C31X 0.057(5) 0.043(4) 0.051(5) 0.019(4) 0.002(4) 0.016(4)
F31A 0.071(3) 0.061(3) 0.040(3) 0.020(2) -0.004(2) 0.010(2)
F31B 0.056(3) 0.106(5) 0.064(4) -0.017(3) -0.016(2) 0.040(3)
F31C 0.090(4) 0.077(4) 0.063(3) 0.049(3) -0.022(3) 0.009(3)
C32X 0.061(5) 0.031(4) 0.122(9) 0.020(4) -0.009(6) 0.012(5)
B2 0.036(4) 0.033(4) 0.033(4) 0.008(3) -0.004(3) 0.002(3)
C33X 0.045(4) 0.026(3) 0.033(4) 0.008(3) -0.003(3) 0.001(3)
C34X 0.043(4) 0.030(4) 0.035(4) 0.011(3) -0.003(3) 0.000(3)
C35X 0.049(4) 0.039(4) 0.040(4) 0.019(3) -0.004(3) 0.004(3)
C36X 0.059(4) 0.037(4) 0.038(4) 0.013(3) -0.007(3) 0.006(3)
C37X 0.048(4) 0.031(4) 0.037(4) 0.009(3) 0.006(3) 0.002(3)
C38X 0.039(4) 0.029(4) 0.041(4) 0.012(3) -0.001(3) 0.003(3)
C39X 0.071(6) 0.059(6) 0.047(5) 0.031(4) -0.011(4) 0.013(4)
F39A 0.049(3) 0.135(6) 0.144(6) 0.024(3) -0.003(3) 0.079(5)
F39B 0.108(5) 0.231(9) 0.059(4) 0.112(6) -0.009(3) 0.017(5)
F39C 0.094(4) 0.064(4) 0.165(7) 0.048(3) -0.022(4) 0.017(4)
C40X 0.063(5) 0.037(4) 0.038(5) 0.011(4) 0.006(4) 0.001(3)
F40A 0.068(3) 0.091(4) 0.043(3) 0.017(3) 0.007(2) 0.006(3)
F40B 0.068(3) 0.093(4) 0.078(4) 0.041(3) 0.032(3) 0.030(3)
F40C 0.105(4) 0.045(3) 0.079(4) -0.016(3) 0.043(3) -0.013(3)
C41X 0.033(3) 0.027(3) 0.034(4) 0.007(3) -0.002(3) 0.002(3)
C42X 0.046(4) 0.025(3) 0.042(4) 0.010(3) -0.002(3) 0.005(3)
C43X 0.048(4) 0.034(4) 0.048(5) 0.008(3) -0.007(3) 0.008(3)
C44X 0.053(4) 0.036(4) 0.052(5) 0.021(3) 0.000(4) 0.008(4)
C45X 0.051(4) 0.027(4) 0.045(4) 0.013(3) -0.001(3) 0.007(3)
C46X 0.037(3) 0.033(4) 0.040(4) 0.006(3) -0.002(3) 0.006(3)
C47X 0.085(6) 0.045(5) 0.046(5) 0.036(5) -0.017(4) -0.000(4)
F47A 0.112(5) 0.132(6) 0.047(4) 0.048(4) -0.012(3) 0.017(4)
F47B 0.319(12) 0.135(7) 0.102(6) 0.170(8) -0.121(7) -0.046(5)
F47C 0.100(5) 0.174(8) 0.102(6) -0.040(5) -0.063(4) 0.048(6)
C48X 0.068(5) 0.034(4) 0.045(5) 0.024(4) -0.002(4) 0.009(3)
F48A 0.127(5) 0.048(3) 0.079(4) 0.039(3) -0.041(4) -0.018(3)
F48B 0.201(7) 0.033(3) 0.063(4) 0.037(4) -0.014(4) 0.002(3)
F48C 0.092(5) 0.096(5) 0.158(7) 0.001(4) 0.049(5) -0.066(5)
C49X 0.040(4) 0.031(4) 0.035(4) 0.012(3) 0.001(3) 0.009(3)
C50X 0.042(4) 0.035(4) 0.042(4) 0.008(3) -0.004(3) 0.005(3)
C51X 0.033(4) 0.041(4) 0.049(5) 0.005(3) -0.003(3) 0.010(4)
C52X 0.041(4) 0.048(5) 0.049(5) 0.009(3) 0.001(3) 0.017(4)
C53X 0.044(4) 0.054(5) 0.046(5) 0.014(4) -0.002(3) 0.010(4)
C54X 0.031(3) 0.045(4) 0.043(4) 0.010(3) -0.005(3) 0.007(3)
C55X 0.047(4) 0.041(5) 0.060(6) 0.004(3) -0.010(4) 0.011(4)
F55A 0.089(4) 0.084(4) 0.059(4) -0.027(3) -0.030(3) 0.020(3)
F55B 0.074(3) 0.040(3) 0.097(4) 0.014(2) -0.009(3) -0.002(3)
F55C 0.040(2) 0.060(3) 0.100(4) -0.003(2) 0.002(3) -0.007(3)
C56X 0.062(5) 0.105(7) 0.042(5) 0.019(5) 0.008(4) 0.012(5)
F56A 0.133(5) 0.217(9) 0.039(4) 0.072(6) -0.012(3) 0.005(4)
F56B 0.136(6) 0.329(12) 0.057(5) -0.114(8) 0.047(4) -0.046(6)
F56C 0.326(13) 0.200(8) 0.086(6) 0.180(8) 0.091(7) 0.035(6)
C57X 0.037(3) 0.032(4) 0.034(4) 0.005(3) -0.006(3) 0.004(3)
C58X 0.040(3) 0.034(4) 0.033(4) 0.016(3) -0.004(3) 0.003(3)
C59X 0.037(3) 0.034(4) 0.042(4) 0.006(3) -0.009(3) 0.001(3)
C60X 0.047(4) 0.029(4) 0.051(5) 0.009(3) -0.007(3) 0.003(3)
C61X 0.045(4) 0.043(4) 0.049(5) 0.018(3) -0.000(3) 0.002(4)
C62X 0.040(4) 0.037(4) 0.046(4) 0.017(3) 0.005(3) 0.003(3)
C63X 0.043(4) 0.037(4) 0.060(5) 0.011(3) -0.003(4) 0.007(4)
F63A 0.045(3) 0.090(4) 0.122(5) 0.010(3) -0.010(3) 0.048(4)
F63B 0.046(3) 0.267(10) 0.083(5) -0.006(4) 0.001(3) 0.098(6)
F63C 0.056(3) 0.071(4) 0.156(7) -0.004(3) -0.008(4) -0.031(4)
C64X 0.101(7) 0.043(5) 0.051(6) 0.032(5) -0.015(5) -0.007(4)
C1Z 0.071(6) 0.078(7) 0.091(9) 0.030(5) 0.019(6) 0.040(7)
C2Z 0.066(6) 0.083(8) 0.071(7) 0.034(5) 0.002(5) 0.010(6)
C3Z 0.124(10) 0.069(7) 0.086(9) 0.015(7) 0.002(8) 0.022(7)
C4Z 0.137(11) 0.065(7) 0.100(10) 0.025(7) 0.013(8) 0.044(7)
C5Z 0.084(7) 0.073(7) 0.070(7) 0.031(5) -0.007(5) 0.016(6)
C6Z 0.079(7) 0.053(6) 0.094(9) 0.024(5) 0.002(6) 0.018(6)
C7Z 0.068(6) 0.060(6) 0.086(8) 0.019(5) -0.012(5) 0.002(6)
C8Z 0.061(5) 0.061(6) 0.074(7) 0.023(4) 0.006(5) 0.014(5)
C9Z 0.064(5) 0.076(7) 0.059(6) 0.023(5) -0.000(5) 0.008(5)
C10Z 0.066(6) 0.137(12) 0.068(7) 0.034(7) 0.001(5) 0.041(8)
C11Z 0.101(9) 0.079(8) 0.104(10) 0.053(7) 0.011(7) 0.029(7)
C12Z 0.080(7) 0.060(6) 0.116(10) 0.025(6) 0.007(7) -0.002(6)
C13Z 0.074(7) 0.115(10) 0.088(8) 0.054(7) 0.009(6) 0.050(8)
C14Z 0.079(8) 0.085(9) 0.167(16) 0.041(7) -0.010(10) 0.034(10)
C15Z 0.107(12) 0.153(16) 0.118(14) 0.081(11) -0.036(10) -0.059(12)
C16Z 0.124(14) 0.30(3) 0.082(11) 0.155(17) 0.032(10) 0.069(15)
C17Z 0.069(8) 0.154(15) 0.185(18) 0.063(9) 0.039(10) 0.111(14)
C18Z 0.060(6) 0.084(8) 0.115(10) 0.028(6) 0.002(6) 0.033(7)

loop_
_atom_type_symbol
_atom_type_description
_atom_type_scat_dispersion_real
_atom_type_scat_dispersion_imag
_atom_type_scat_source
Pd Pd -0.9988 1.0072
;
International Tables for Crystallography
(Vol. C, Tables 4.2.6.8 and 6.1.1.4)
;
C C 0.0033 0.0016
;
International Tables for Crystallography
(Vol. C, Tables 4.2.6.8 and 6.1.1.4)
;
H H 0.0000 0.0000
;
International Tables for Crystallography
(Vol. C, Table 6.1.1.4)
;
B B 0.0013 0.0007
;
International Tables for Crystallography
(Vol. C, Tables 4.2.6.8 and 6.1.1.4)
;
F F 0.0171 0.0103
;
International Tables for Crystallography
(Vol. C, Tables 4.2.6.8 and 6.1.1.4)
;

loop_
_geom_angle_atom_site_label_1
_geom_angle_atom_site_label_2
_geom_angle_atom_site_label_3
_geom_angle
_geom_angle_publ_flag
_geom_angle_site_symmetry_1
_geom_angle_site_symmetry_2
_geom_angle_site_symmetry_3
Pd2 Pd1 C5 126.0(2) yes . . .
Pd2 Pd1 C6 95.87(18) yes . . .
Pd2 Pd1 C7 62.19(17) yes . . .
Pd2 Pd1 C35 128.4(2) yes . . .
Pd2 Pd1 C36 96.33(18) yes . . .
Pd2 Pd1 C37 63.82(18) yes . . .
C5 Pd1 C6 36.8(3) yes . . .
C5 Pd1 C7 64.1(3) yes . . .
C5 Pd1 C35 102.0(3) yes . . .
C5 Pd1 C36 137.3(3) yes . . .
C5 Pd1 C37 156.7(4) yes . . .
C6 Pd1 C7 37.7(3) yes . . .
C6 Pd1 C35 135.7(3) yes . . .
C6 Pd1 C36 158.9(3) yes . . .
C6 Pd1 C37 159.6(3) yes . . .
C7 Pd1 C35 160.4(3) yes . . .
C7 Pd1 C36 158.5(2) yes . . .
C7 Pd1 C37 122.9(3) yes . . .
C35 Pd1 C36 36.6(3) yes . . .
C35 Pd1 C37 64.6(3) yes . . .
C36 Pd1 C37 37.4(3) yes . . .
Pd1 Pd2 Pd3 179.83(3) yes . . .
Pd1 Pd2 C8 79.74(17) yes . . .
Pd1 Pd2 C9 111.65(17) yes . . .
Pd1 Pd2 C38 78.75(17) yes . . .
Pd1 Pd2 C39 110.03(17) yes . . .
Pd3 Pd2 C8 100.39(17) yes . . .
Pd3 Pd2 C9 68.44(17) yes . . .
Pd3 Pd2 C38 101.14(17) yes . . .
Pd3 Pd2 C39 69.82(17) yes . . .
C8 Pd2 C9 37.7(3) yes . . .
C8 Pd2 C38 155.8(3) yes . . .
C8 Pd2 C39 166.5(3) yes . . .
C9 Pd2 C38 166.4(3) yes . . .
C9 Pd2 C39 129.0(3) yes . . .
C38 Pd2 C39 37.4(3) yes . . .
Pd2 Pd3 Pd4 171.15(3) yes . . .
Pd2 Pd3 C10 73.50(17) yes . . .
Pd2 Pd3 C11 109.05(17) yes . . .
Pd2 Pd3 C40 72.81(18) yes . . .
Pd2 Pd3 C41 107.55(17) yes . . .
Pd4 Pd3 C10 106.18(17) yes . . .
Pd4 Pd3 C11 73.26(17) yes . . .
Pd4 Pd3 C40 105.39(18) yes . . .
Pd4 Pd3 C41 73.34(16) yes . . .
C10 Pd3 C11 38.3(3) yes . . .
C10 Pd3 C40 144.5(3) yes . . .
C10 Pd3 C41 176.4(3) yes . . .
C11 Pd3 C40 176.4(3) yes . . .
C11 Pd3 C41 139.3(3) yes . . .
C40 Pd3 C41 37.7(3) yes . . .
Pd3 Pd4 Pd5 171.01(4) yes . . .
Pd3 Pd4 C12 69.69(16) yes . . .
Pd3 Pd4 C13 103.64(18) yes . . .
Pd3 Pd4 C42 70.27(17) yes . . .
Pd3 Pd4 C43 103.70(18) yes . . .
Pd5 Pd4 C12 109.93(16) yes . . .
Pd5 Pd4 C13 78.96(18) yes . . .
Pd5 Pd4 C42 107.54(17) yes . . .
Pd5 Pd4 C43 77.19(18) yes . . .
C12 Pd4 C13 37.7(3) yes . . .
C12 Pd4 C42 137.9(3) yes . . .
C12 Pd4 C43 172.5(3) yes . . .
C13 Pd4 C42 173.2(3) yes . . .
C13 Pd4 C43 146.0(3) yes . . .
C42 Pd4 C43 37.5(3) yes . . .
Pd4 Pd5 C14 63.06(15) yes . . .
Pd4 Pd5 C15 96.34(17) yes . . .
Pd4 Pd5 C16 127.14(19) yes . . .
Pd4 Pd5 C44 64.87(18) yes . . .
Pd4 Pd5 C45 99.04(18) yes . . .
Pd4 Pd5 C46 127.77(17) yes . . .
C14 Pd5 C15 37.0(3) yes . . .
C14 Pd5 C16 64.2(2) yes . . .
C14 Pd5 C44 126.8(2) yes . . .
C14 Pd5 C45 161.5(2) yes . . .
C14 Pd5 C46 162.9(3) yes . . .
C15 Pd5 C16 35.7(3) yes . . .
C15 Pd5 C44 160.5(3) yes . . .
C15 Pd5 C45 153.4(3) yes . . .
C15 Pd5 C46 135.9(2) yes . . .
C16 Pd5 C44 162.8(3) yes . . .
C16 Pd5 C45 133.8(3) yes . . .
C16 Pd5 C46 103.1(3) yes . . .
C44 Pd5 C45 37.7(3) yes . . .
C44 Pd5 C46 63.0(2) yes . . .
C45 Pd5 C46 34.3(3) yes . . .
C1A C1 C1B 109.1(7) yes . . .
C1A C1 C2 105.9(8) yes . . .
C1A C1 C6 108.1(8) yes . . .
C1B C1 C2 107.4(9) yes . . .
C1B C1 C6 114.2(8) yes . . .
C2 C1 C6 111.7(8) yes . . .
C1 C2 C3 112.2(10) yes . . .
C2 C3 C4 107.8(10) yes . . .
C3 C4 C5 113.6(9) yes . . .
Pd1 C5 C4 122.8(8) yes . . .
Pd1 C5 C5A 99.9(7) yes . . .
Pd1 C5 C6 69.6(5) yes . . .
C4 C5 C5A 113.1(9) yes . . .
C4 C5 C6 119.2(11) yes . . .
C5A C5 C6 123.1(9) yes . . .
Pd1 C6 C1 122.4(7) yes . . .
Pd1 C6 C5 73.6(5) yes . . .
Pd1 C6 C7 73.5(5) yes . . .
C1 C6 C5 123.5(8) yes . . .
C1 C6 C7 122.1(6) yes . . .
C5 C6 C7 114.4(9) yes . . .
Pd1 C7 C6 68.8(5) yes . . .
Pd1 C7 C8 115.5(6) yes . . .
C6 C7 C8 128.1(8) yes . . .
Pd2 C8 C7 92.4(5) yes . . .
Pd2 C8 C9 74.4(4) yes . . .
C7 C8 C9 123.9(8) yes . . .
Pd2 C9 C8 67.9(4) yes . . .
Pd2 C9 C9A 107.8(5) yes . . .
Pd2 C9 C10 103.0(5) yes . . .
C8 C9 C9A 122.1(6) yes . . .
C8 C9 C10 116.4(7) yes . . .
C9A C9 C10 120.4(7) yes . . .
Pd3 C10 C9 98.2(5) yes . . .
Pd3 C10 C11 71.0(4) yes . . .
C9 C10 C11 126.3(8) yes . . .
Pd3 C11 C10 70.7(4) yes . . .
Pd3 C11 C12 99.7(5) yes . . .
C10 C11 C12 120.9(8) yes . . .
Pd4 C12 C11 103.8(5) yes . . .
Pd4 C12 C13 69.7(4) yes . . .
C11 C12 C13 125.9(8) yes . . .
Pd4 C13 C12 72.6(4) yes . . .
Pd4 C13 C13A 108.9(5) yes . . .
Pd4 C13 C14 91.9(5) yes . . .
C12 C13 C13A 120.8(7) yes . . .
C12 C13 C14 118.0(8) yes . . .
C13A C13 C14 121.0(6) yes . . .
Pd5 C14 C13 113.4(5) yes . . .
Pd5 C14 C15 66.3(4) yes . . .
C13 C14 C15 126.6(8) yes . . .
Pd5 C15 C14 76.7(5) yes . . .
Pd5 C15 C16 78.2(5) yes . . .
C14 C15 C16 122.0(8) yes . . .
Pd5 C16 C15 66.0(4) yes . . .
Pd5 C16 C17 117.2(5) yes . . .
C15 C16 C17 124.5(9) yes . . .
C16 C17 C18 126.8(9) yes . . .
C17 C18 C18A 123.5(7) yes . . .
C17 C18 C19 118.4(8) yes . . .
C18A C18 C19 118.1(7) yes . . .
C18 C19 C20 127.7(9) yes . . .
C19 C20 C21 124.3(8) yes . . .
C20 C21 C22 128.4(8) yes . . .
C21 C22 C22A 122.7(7) yes . . .
C21 C22 C23 118.4(8) yes . . .
C22A C22 C23 118.9(6) yes . . .
C22 C23 C24 125.6(8) yes . . .
C23 C24 C25 129.4(8) yes . . .
C24 C25 C26 117.4(7) yes . . .
C24 C25 C30 120.5(6) yes . . .
C26 C25 C30 122.1(6) yes . . .
C25 C26 C26A 124.3(7) yes . . .
C25 C26 C27 122.6(7) yes . . .
C26A C26 C27 113.1(6) yes . . .
C26 C27 C28 113.9(6) yes . . .
C27 C28 C29 109.1(7) yes . . .
C28 C29 C30 112.5(6) yes . . .
C25 C30 C29 110.8(6) yes . . .
C25 C30 C30A 109.7(7) yes . . .
C25 C30 C30B 111.9(6) yes . . .
C29 C30 C30A 106.0(6) yes . . .
C29 C30 C30B 108.4(7) yes . . .
C30A C30 C30B 109.9(6) yes . . .
C31A C31 C31B 110.1(7) yes . . .
C31A C31 C32 108.8(8) yes . . .
C31A C31 C36 112.5(7) yes . . .
C31B C31 C32 106.3(7) yes . . .
C31B C31 C36 108.2(7) yes . . .
C32 C31 C36 110.7(7) yes . . .
C31 C32 C33 112.9(8) yes . . .
C32 C33 C34 108.4(9) yes . . .
C33 C34 C35 115.2(7) yes . . .
Pd1 C35 C34 121.1(6) yes . . .
Pd1 C35 C35A 101.2(6) yes . . .
Pd1 C35 C36 68.4(4) yes . . .
C34 C35 C35A 112.1(7) yes . . .
C34 C35 C36 121.2(9) yes . . .
C35A C35 C36 122.9(8) yes . . .
Pd1 C36 C31 122.8(5) yes . . .
Pd1 C36 C35 74.9(5) yes . . .
Pd1 C36 C37 73.3(5) yes . . .
C31 C36 C35 120.8(7) yes . . .
C31 C36 C37 122.0(6) yes . . .
C35 C36 C37 117.2(8) yes . . .
Pd1 C37 C36 69.2(5) yes . . .
Pd1 C37 C38 115.1(5) yes . . .
C36 C37 C38 128.3(8) yes . . .
Pd2 C38 C37 94.4(5) yes . . .
Pd2 C38 C39 74.9(5) yes . . .
C37 C38 C39 125.6(8) yes . . .
Pd2 C39 C38 67.6(4) yes . . .
Pd2 C39 C39A 106.4(5) yes . . .
Pd2 C39 C40 101.1(5) yes . . .
C38 C39 C39A 123.9(6) yes . . .
C38 C39 C40 116.3(8) yes . . .
C39A C39 C40 119.5(7) yes . . .
Pd3 C40 C39 100.7(5) yes . . .
Pd3 C40 C41 72.1(4) yes . . .
C39 C40 C41 126.5(8) yes . . .
Pd3 C41 C40 70.2(4) yes . . .
Pd3 C41 C42 99.6(5) yes . . .
C40 C41 C42 121.0(8) yes . . .
Pd4 C42 C41 104.2(5) yes . . .
Pd4 C42 C43 70.5(4) yes . . .
C41 C42 C43 125.8(8) yes . . .
Pd4 C43 C42 72.0(5) yes . . .
Pd4 C43 C43A 109.4(6) yes . . .
Pd4 C43 C44 91.9(5) yes . . .
C42 C43 C43A 122.0(7) yes . . .
C42 C43 C44 118.0(8) yes . . .
C43A C43 C44 119.8(7) yes . . .
Pd5 C44 C43 114.3(6) yes . . .
Pd5 C44 C45 68.3(4) yes . . .
C43 C44 C45 128.3(9) yes . . .
Pd5 C45 C44 74.0(5) yes . . .
Pd5 C45 C46 84.2(5) yes . . .
C44 C45 C46 121.9(8) yes . . .
Pd5 C46 C45 61.5(5) yes . . .
Pd5 C46 C47 122.2(6) yes . . .
C45 C46 C47 125.9(8) yes . . .
C46 C47 C48 125.5(8) yes . . .
C47 C48 C48A 122.5(7) yes . . .
C47 C48 C49 121.1(8) yes . . .
C48A C48 C49 116.4(7) yes . . .
C48 C49 C50 126.2(9) yes . . .
C49 C50 C51 126.0(9) yes . . .
C50 C51 C52 126.0(9) yes . . .
C51 C52 C52A 123.1(7) yes . . .
C51 C52 C53 119.5(8) yes . . .
C52A C52 C53 117.4(7) yes . . .
C52 C53 C54 125.8(8) yes . . .
C53 C54 C55 126.4(8) yes . . .
C54 C55 C56 123.5(6) yes . . .
C54 C55 C60 114.8(7) yes . . .
C56 C55 C60 121.7(6) yes . . .
C55 C56 C56A 123.4(7) yes . . .
C55 C56 C57 123.3(7) yes . . .
C56A C56 C57 113.3(8) yes . . .
C56 C57 C58 113.9(8) yes . . .
C57 C58 C59 110.2(8) yes . . .
C58 C59 C60 113.5(8) yes . . .
C55 C60 C59 110.9(7) yes . . .
C55 C60 C60A 108.8(6) yes . . .
C55 C60 C60B 110.5(6) yes . . .
C59 C60 C60A 110.6(7) yes . . .
C59 C60 C60B 108.0(7) yes . . .
C60A C60 C60B 108.1(7) yes . . .
C1X B1 C9X 112.1(6) yes . . .
C1X B1 C17X 104.8(6) yes . . .
C1X B1 C25X 113.7(6) yes . . .
C9X B1 C17X 111.9(6) yes . . .
C9X B1 C25X 102.7(6) yes . . .
C17X B1 C25X 111.9(6) yes . . .
B1 C1X C2X 122.9(6) yes . . .
B1 C1X C6X 121.1(7) yes . . .
C2X C1X C6X 115.8(6) yes . . .
C1X C2X C3X 122.3(7) yes . . .
C2X C3X C4X 121.0(8) yes . . .
C2X C3X C7X 118.8(7) yes . . .
C4X C3X C7X 120.2(7) yes . . .
C3X C4X C5X 117.3(7) yes . . .
C4X C5X C6X 121.2(7) yes . . .
C4X C5X C8X 118.1(6) yes . . .
C6X C5X C8X 120.7(8) yes . . .
C1X C6X C5X 122.4(8) yes . . .
C3X C7X F7A 112.6(8) yes . . .
C3X C7X F7B 112.8(8) yes . . .
C3X C7X F7C 113.5(8) yes . . .
F7A C7X F7B 105.6(7) yes . . .
F7A C7X F7C 106.4(8) yes . . .
F7B C7X F7C 105.3(8) yes . . .
C5X C8X F8A 112.8(6) yes . . .
C5X C8X F8B 113.4(7) yes . . .
C5X C8X F8C 111.7(8) yes . . .
F8A C8X F8B 106.5(7) yes . . .
F8A C8X F8C 105.3(7) yes . . .
F8B C8X F8C 106.5(6) yes . . .
B1 C9X C10X 124.3(7) yes . . .
B1 C9X C14X 119.5(6) yes . . .
C10X C9X C14X 116.0(7) yes . . .
C9X C10X C11X 121.9(7) yes . . .
C10X C11X C12X 122.2(7) yes . . .
C10X C11X C15X 117.8(8) yes . . .
C12X C11X C15X 119.7(7) yes . . .
C11X C12X C13X 117.1(7) yes . . .
C12X C13X C14X 120.9(8) yes . . .
C12X C13X C16X 120.4(8) yes . . .
C14X C13X C16X 118.7(7) yes . . .
C9X C14X C13X 121.9(6) yes . . .
C11X C15X F15A 112.2(8) yes . . .
C11X C15X F15B 112.9(8) yes . . .
C11X C15X F15C 112.4(8) yes . . .
F15A C15X F15B 105.5(8) yes . . .
F15A C15X F15C 107.4(7) yes . . .
F15B C15X F15C 105.9(8) yes . . .
C13X C16X F16A 114.7(9) yes . . .
C13X C16X F16B 110.0(7) yes . . .
C13X C16X F16C 113.8(10) yes . . .
F16A C16X F16B 107.9(11) yes . . .
F16A C16X F16C 107.2(8) yes . . .
F16B C16X F16C 102.4(9) yes . . .
B1 C17X C18X 122.7(7) yes . . .
B1 C17X C22X 121.2(7) yes . . .
C18X C17X C22X 115.8(7) yes . . .
C17X C18X C19X 122.1(7) yes . . .
C18X C19X C20X 120.7(7) yes . . .
C18X C19X C23X 119.7(8) yes . . .
C20X C19X C23X 119.5(8) yes . . .
C19X C20X C21X 117.5(7) yes . . .
C20X C21X C22X 120.5(7) yes . . .
C20X C21X C24X 119.5(7) yes . . .
C22X C21X C24X 120.0(7) yes . . .
C17X C22X C21X 123.4(7) yes . . .
C19X C23X F23A 112.9(7) yes . . .
C19X C23X F23B 112.4(9) yes . . .
C19X C23X F23C 113.0(7) yes . . .
F23A C23X F23B 106.3(7) yes . . .
F23A C23X F23C 105.9(9) yes . . .
F23B C23X F23C 105.7(8) yes . . .
C21X C24X F24A 114.0(7) yes . . .
C21X C24X F24B 112.0(7) yes . . .
C21X C24X F24C 112.3(8) yes . . .
F24A C24X F24B 104.2(8) yes . . .
F24A C24X F24C 107.1(7) yes . . .
F24B C24X F24C 106.6(7) yes . . .
B1 C25X C26X 125.6(6) yes . . .
B1 C25X C30X 119.1(6) yes . . .
C26X C25X C30X 115.2(7) yes . . .
C25X C26X C27X 122.7(6) yes . . .
C26X C27X C28X 120.4(7) yes . . .
C26X C27X C31X 119.4(6) yes . . .
C28X C27X C31X 120.2(8) yes . . .
C27X C28X C29X 118.4(8) yes . . .
C28X C29X C30X 121.3(7) yes . . .
C28X C29X C32X 121.1(9) yes . . .
C30X C29X C32X 117.4(8) yes . . .
C25X C30X C29X 122.1(7) yes . . .
C27X C31X F31A 112.3(7) yes . . .
C27X C31X F31B 112.0(7) yes . . .
C27X C31X F31C 113.0(6) yes . . .
F31A C31X F31B 105.2(6) yes . . .
F31A C31X F31C 106.1(7) yes . . .
F31B C31X F31C 107.7(7) yes . . .
C29X C32X F32A 112.2(9) yes . . .
C29X C32X F32B 115.6(11) yes . . .
C29X C32X F32C 111.1(8) yes . . .
C29X C32X F32D 100.1(9) yes . . .
C29X C32X F32E 110.4(9) yes . . .
C29X C32X F32F 125.0(13) yes . . .
F32A C32X F32B 112.2(10) yes . . .
F32A C32X F32C 96.3(9) yes . . .
F32B C32X F32C 107.7(11) yes . . .
F32D C32X F32E 77.1(9) yes . . .
F32D C32X F32F 96.7(17) yes . . .
F32E C32X F32F 124.3(14) yes . . .
C33X B2 C41X 113.6(6) yes . . .
C33X B2 C49X 110.7(5) yes . . .
C33X B2 C57X 103.5(6) yes . . .
C41X B2 C49X 102.3(6) yes . . .
C41X B2 C57X 114.0(5) yes . . .
C49X B2 C57X 113.1(6) yes . . .
B2 C33X C34X 121.7(6) yes . . .
B2 C33X C38X 122.8(7) yes . . .
C34X C33X C38X 115.2(7) yes . . .
C33X C34X C35X 123.7(7) yes . . .
C34X C35X C36X 120.3(8) yes . . .
C34X C35X C39X 119.8(7) yes . . .
C36X C35X C39X 119.9(8) yes . . .
C35X C36X C37X 117.8(8) yes . . .
C36X C37X C38X 121.5(7) yes . . .
C36X C37X C40X 118.7(7) yes . . .
C38X C37X C40X 119.6(7) yes . . .
C33X C38X C37X 121.5(7) yes . . .
C35X C39X F39A 114.3(9) yes . . .
C35X C39X F39B 113.3(8) yes . . .
C35X C39X F39C 114.1(7) yes . . .
F39A C39X F39B 104.2(7) yes . . .
F39A C39X F39C 105.3(8) yes . . .
F39B C39X F39C 104.7(10) yes . . .
C37X C40X F40A 112.5(7) yes . . .
C37X C40X F40B 112.2(7) yes . . .
C37X C40X F40C 112.8(6) yes . . .
F40A C40X F40B 105.4(6) yes . . .
F40A C40X F40C 107.2(7) yes . . .
F40B C40X F40C 106.2(7) yes . . .
B2 C41X C42X 122.7(6) yes . . .
B2 C41X C46X 121.6(6) yes . . .
C42X C41X C46X 115.2(7) yes . . .
C41X C42X C43X 123.1(6) yes . . .
C42X C43X C44X 120.0(7) yes . . .
C42X C43X C47X 120.9(7) yes . . .
C44X C43X C47X 119.1(8) yes . . .
C43X C44X C45X 117.8(8) yes . . .
C44X C45X C46X 121.5(6) yes . . .
C44X C45X C48X 117.7(8) yes . . .
C46X C45X C48X 120.8(7) yes . . .
C41X C46X C45X 122.3(7) yes . . .
C43X C47X F47A 113.0(8) yes . . .
C43X C47X F47B 115.2(7) yes . . .
C43X C47X F47C 111.0(8) yes . . .
F47A C47X F47B 108.2(9) yes . . .
F47A C47X F47C 101.6(7) yes . . .
F47B C47X F47C 106.9(10) yes . . .
C45X C48X F48A 114.0(8) yes . . .
C45X C48X F48B 113.5(7) yes . . .
C45X C48X F48C 113.8(6) yes . . .
F48A C48X F48B 102.1(6) yes . . .
F48A C48X F48C 105.8(7) yes . . .
F48B C48X F48C 106.6(8) yes . . .
B2 C49X C50X 121.0(6) yes . . .
B2 C49X C54X 123.9(5) yes . . .
C50X C49X C54X 114.8(6) yes . . .
C49X C50X C51X 122.7(7) yes . . .
C50X C51X C52X 120.5(6) yes . . .
C50X C51X C55X 118.1(7) yes . . .
C52X C51X C55X 121.4(7) yes . . .
C51X C52X C53X 118.7(7) yes . . .
C52X C53X C54X 120.9(7) yes . . .
C52X C53X C56X 119.9(7) yes . . .
C54X C53X C56X 119.2(6) yes . . .
C49X C54X C53X 122.4(6) yes . . .
C51X C55X F55A 114.7(7) yes . . .
C51X C55X F55B 112.3(7) yes . . .
C51X C55X F55C 112.6(7) yes . . .
F55A C55X F55B 104.9(7) yes . . .
F55A C55X F55C 106.3(7) yes . . .
F55B C55X F55C 105.3(7) yes . . .
C53X C56X F56A 114.7(9) yes . . .
C53X C56X F56B 116.4(8) yes . . .
C53X C56X F56C 112.6(10) yes . . .
F56A C56X F56B 106.7(11) yes . . .
F56A C56X F56C 101.7(9) yes . . .
F56B C56X F56C 103.2(12) yes . . .
B2 C57X C58X 123.4(6) yes . . .
B2 C57X C62X 120.9(6) yes . . .
C58X C57X C62X 114.9(6) yes . . .
C57X C58X C59X 122.3(7) yes . . .
C58X C59X C60X 121.8(6) yes . . .
C58X C59X C63X 119.5(7) yes . . .
C60X C59X C63X 118.7(6) yes . . .
C59X C60X C61X 117.5(6) yes . . .
C60X C61X C62X 120.5(8) yes . . .
C60X C61X C64X 119.6(7) yes . . .
C62X C61X C64X 119.9(7) yes . . .
C57X C62X C61X 123.0(6) yes . . .
C59X C63X F63A 112.1(7) yes . . .
C59X C63X F63B 113.6(7) yes . . .
C59X C63X F63C 112.6(7) yes . . .
F63A C63X F63B 105.8(8) yes . . .
F63A C63X F63C 101.7(7) yes . . .
F63B C63X F63C 110.1(8) yes . . .
C61X C64X F64A 112.4(9) yes . . .
C61X C64X F64B 113.0(8) yes . . .
C61X C64X F64C 109.8(9) yes . . .
C61X C64X F64D 107.0(11) yes . . .
C61X C64X F64E 110.3(12) yes . . .
C61X C64X F64F 116.6(15) yes . . .
F64A C64X F64B 107.6(10) yes . . .
F64A C64X F64C 111.0(10) yes . . .
F64B C64X F64C 102.7(9) yes . . .
F64D C64X F64E 84.3(14) yes . . .
F64D C64X F64F 99.2(14) yes . . .
F64E C64X F64F 129.2(18) yes . . .
C2Z C1Z C6Z 118.9(12) yes . . .
C1Z C2Z C3Z 122.0(11) yes . . .
C2Z C3Z C4Z 119.8(11) yes . . .
C3Z C4Z C5Z 119.2(13) yes . . .
C4Z C5Z C6Z 120.0(11) yes . . .
C1Z C6Z C5Z 120.1(10) yes . . .
C8Z C7Z C12Z 121.7(10) yes . . .
C7Z C8Z C9Z 119.7(11) yes . . .
C8Z C9Z C10Z 118.9(9) yes . . .
C9Z C10Z C11Z 120.3(10) yes . . .
C10Z C11Z C12Z 120.2(13) yes . . .
C7Z C12Z C11Z 119.2(10) yes . . .
C14Z C13Z C18Z 120.6(14) yes . . .
C13Z C14Z C15Z 119.2(14) yes . . .
C14Z C15Z C16Z 121.0(15) yes . . .
C15Z C16Z C17Z 117.8(17) yes . . .
C16Z C17Z C18Z 119.2(16) yes . . .
C13Z C18Z C17Z 122.1(12) yes . . .
C1 C1A H1A 109.485 no . . .
C1 C1A H1B 109.467 no . . .
C1 C1A H1C 109.465 no . . .
H1A C1A H1B 109.480 no . . .
H1A C1A H1C 109.469 no . . .
H1B C1A H1C 109.461 no . . .
C1 C1B H1D 109.466 no . . .
C1 C1B H1E 109.470 no . . .
C1 C1B H1F 109.478 no . . .
H1D C1B H1E 109.466 no . . .
H1D C1B H1F 109.472 no . . .
H1E C1B H1F 109.474 no . . .
C1 C2 H2A 109.172 no . . .
C1 C2 H2B 109.159 no . . .
H2A C2 H2B 107.874 no . . .
H2A C2 C3 109.170 no . . .
H2B C2 C3 109.170 no . . .
C2 C3 H3A 110.154 no . . .
C2 C3 H3B 110.148 no . . .
H3A C3 H3B 108.447 no . . .
H3A C3 C4 110.162 no . . .
H3B C3 C4 110.161 no . . .
C3 C4 H4A 108.835 no . . .
C3 C4 H4B 108.850 no . . .
H4A C4 H4B 107.699 no . . .
H4A C4 C5 108.839 no . . .
H4B C4 C5 108.856 no . . .
C5 C5A H5A 109.465 no . . .
C5 C5A H5B 109.472 no . . .
C5 C5A H5C 109.465 no . . .
H5A C5A H5B 109.480 no . . .
H5A C5A H5C 109.471 no . . .
H5B C5A H5C 109.474 no . . .
Pd1 C7 H7 85.506 no . . .
C6 C7 H7 115.942 no . . .
H7 C7 C8 115.917 no . . .
Pd2 C8 H8 103.906 no . . .
C7 C8 H8 118.071 no . . .
H8 C8 C9 118.079 no . . .
C9 C9A H9A 109.470 no . . .
C9 C9A H9B 109.482 no . . .
C9 C9A H9C 109.470 no . . .
H9A C9A H9B 109.469 no . . .
H9A C9A H9C 109.463 no . . .
H9B C9A H9C 109.473 no . . .
Pd3 C10 H10 101.608 no . . .
C9 C10 H10 116.841 no . . .
H10 C10 C11 116.843 no . . .
Pd3 C11 H11 99.455 no . . .
C10 C11 H11 119.533 no . . .
H11 C11 C12 119.535 no . . .
Pd4 C12 H12 96.898 no . . .
C11 C12 H12 117.046 no . . .
H12 C12 C13 117.036 no . . .
C13 C13A H13A 109.477 no . . .
C13 C13A H13B 109.470 no . . .
C13 C13A H13C 109.469 no . . .
H13A C13A H13B 109.478 no . . .
H13A C13A H13C 109.474 no . . .
H13B C13A H13C 109.459 no . . .
Pd5 C14 H14 90.348 no . . .
C13 C14 H14 116.704 no . . .
H14 C14 C15 116.700 no . . .
Pd5 C15 H15 116.514 no . . .
C14 C15 H15 119.011 no . . .
H15 C15 C16 119.005 no . . .
Pd5 C16 H16 86.881 no . . .
C15 C16 H16 117.737 no . . .
H16 C16 C17 117.719 no . . .
C16 C17 H17 116.584 no . . .
H17 C17 C18 116.603 no . . .
C18 C18A H18A 109.476 no . . .
C18 C18A H18B 109.482 no . . .
C18 C18A H18C 109.483 no . . .
H18A C18A H18B 109.463 no . . .
H18A C18A H18C 109.459 no . . .
H18B C18A H18C 109.464 no . . .
C18 C19 H19 116.148 no . . .
H19 C19 C20 116.161 no . . .
C19 C20 H20 117.866 no . . .
H20 C20 C21 117.859 no . . .
C20 C21 H21 115.806 no . . .
H21 C21 C22 115.792 no . . .
C22 C22A H22A 109.472 no . . .
C22 C22A H22B 109.466 no . . .
C22 C22A H22C 109.465 no . . .
H22A C22A H22B 109.467 no . . .
H22A C22A H22C 109.477 no . . .
H22B C22A H22C 109.479 no . . .
C22 C23 H23 117.187 no . . .
H23 C23 C24 117.178 no . . .
C23 C24 H24 115.331 no . . .
H24 C24 C25 115.311 no . . .
C26 C26A H26A 109.471 no . . .
C26 C26A H26B 109.474 no . . .
C26 C26A H26C 109.471 no . . .
H26A C26A H26B 109.468 no . . .
H26A C26A H26C 109.475 no . . .
H26B C26A H26C 109.469 no . . .
C26 C27 H27A 108.780 no . . .
C26 C27 H27B 108.784 no . . .
H27A C27 H27B 107.661 no . . .
H27A C27 C28 108.784 no . . .
H27B C27 C28 108.775 no . . .
C27 C28 H28A 109.861 no . . .
C27 C28 H28B 109.852 no . . .
H28A C28 H28B 108.284 no . . .
H28A C28 C29 109.860 no . . .
H28B C28 C29 109.848 no . . .
C28 C29 H29A 109.103 no . . .
C28 C29 H29B 109.102 no . . .
H29A C29 H29B 107.850 no . . .
H29A C29 C30 109.087 no . . .
H29B C29 C30 109.099 no . . .
C30 C30A H30A 109.466 no . . .
C30 C30A H30B 109.467 no . . .
C30 C30A H30C 109.470 no . . .
H30A C30A H30B 109.472 no . . .
H30A C30A H30C 109.473 no . . .
H30B C30A H30C 109.479 no . . .
C30 C30B H30D 109.470 no . . .
C30 C30B H30E 109.468 no . . .
C30 C30B H30F 109.468 no . . .
H30D C30B H30E 109.468 no . . .
H30D C30B H30F 109.478 no . . .
H30E C30B H30F 109.476 no . . .
C31 C31A H31A 109.470 no . . .
C31 C31A H31B 109.483 no . . .
C31 C31A H31C 109.471 no . . .
H31A C31A H31B 109.464 no . . .
H31A C31A H31C 109.459 no . . .
H31B C31A H31C 109.481 no . . .
C31 C31B H31D 109.465 no . . .
C31 C31B H31E 109.466 no . . .
C31 C31B H31F 109.455 no . . .
H31D C31B H31E 109.485 no . . .
H31D C31B H31F 109.479 no . . .
H31E C31B H31F 109.477 no . . .
C31 C32 H32A 109.010 no . . .
C31 C32 H32B 109.006 no . . .
H32A C32 H32B 107.780 no . . .
H32A C32 C33 109.003 no . . .
H32B C32 C33 109.009 no . . .
C32 C33 H33A 110.014 no . . .
C32 C33 H33B 110.003 no . . .
H33A C33 H33B 108.372 no . . .
H33A C33 C34 110.014 no . . .
H33B C33 C34 110.010 no . . .
C33 C34 H34A 108.486 no . . .
C33 C34 H34B 108.489 no . . .
H34A C34 H34B 107.501 no . . .
H34A C34 C35 108.479 no . . .
H34B C34 C35 108.483 no . . .
C35 C35A H35A 109.472 no . . .
C35 C35A H35B 109.474 no . . .
C35 C35A H35C 109.470 no . . .
H35A C35A H35B 109.471 no . . .
H35A C35A H35C 109.479 no . . .
H35B C35A H35C 109.460 no . . .
Pd1 C37 H37 85.442 no . . .
C36 C37 H37 115.871 no . . .
H37 C37 C38 115.865 no . . .
Pd2 C38 H38 101.570 no . . .
C37 C38 H38 117.179 no . . .
H38 C38 C39 117.188 no . . .
C39 C39A H39A 109.478 no . . .
C39 C39A H39B 109.462 no . . .
C39 C39A H39C 109.466 no . . .
H39A C39A H39B 109.472 no . . .
H39A C39A H39C 109.486 no . . .
H39B C39A H39C 109.464 no . . .
Pd3 C40 H40 97.829 no . . .
C39 C40 H40 116.741 no . . .
H40 C40 C41 116.737 no . . .
Pd3 C41 H41 100.012 no . . .
C40 C41 H41 119.505 no . . .
H41 C41 C42 119.513 no . . .
Pd4 C42 H42 95.540 no . . .
C41 C42 H42 117.102 no . . .
H42 C42 C43 117.112 no . . .
C43 C43A H43A 109.471 no . . .
C43 C43A H43B 109.463 no . . .
C43 C43A H43C 109.473 no . . .
H43A C43A H43B 109.469 no . . .
H43A C43A H43C 109.471 no . . .
H43B C43A H43C 109.481 no . . .
Pd5 C44 H44 87.267 no . . .
C43 C44 H44 115.861 no . . .
H44 C44 C45 115.864 no . . .
Pd5 C45 H45 112.820 no . . .
C44 C45 H45 119.068 no . . .
H45 C45 C46 119.077 no . . .
Pd5 C46 H46 86.515 no . . .
C45 C46 H46 117.053 no . . .
H46 C46 C47 117.061 no . . .
C46 C47 H47 117.273 no . . .
H47 C47 C48 117.267 no . . .
C48 C48A H48A 109.474 no . . .
C48 C48A H48B 109.471 no . . .
C48 C48A H48C 109.474 no . . .
H48A C48A H48B 109.469 no . . .
H48A C48A H48C 109.475 no . . .
H48B C48A H48C 109.465 no . . .
C48 C49 H49 116.899 no . . .
H49 C49 C50 116.898 no . . .
C49 C50 H50 117.025 no . . .
H50 C50 C51 117.020 no . . .
C50 C51 H51 116.993 no . . .
H51 C51 C52 116.991 no . . .
C52 C52A H52A 109.468 no . . .
C52 C52A H52B 109.475 no . . .
C52 C52A H52C 109.474 no . . .
H52A C52A H52B 109.467 no . . .
H52A C52A H52C 109.473 no . . .
H52B C52A H52C 109.471 no . . .
C52 C53 H53 117.091 no . . .
H53 C53 C54 117.084 no . . .
C53 C54 H54 116.819 no . . .
H54 C54 C55 116.809 no . . .
C56 C56A H56A 109.476 no . . .
C56 C56A H56B 109.471 no . . .
C56 C56A H56C 109.476 no . . .
H56A C56A H56B 109.472 no . . .
H56A C56A H56C 109.462 no . . .
H56B C56A H56C 109.471 no . . .
C56 C57 H57A 108.785 no . . .
C56 C57 H57B 108.791 no . . .
H57A C57 H57B 107.661 no . . .
H57A C57 C58 108.783 no . . .
H57B C57 C58 108.786 no . . .
C57 C58 H58A 109.612 no . . .
C57 C58 H58B 109.609 no . . .
H58A C58 H58B 108.122 no . . .
H58A C58 C59 109.621 no . . .
H58B C58 C59 109.610 no . . .
C58 C59 H59A 108.882 no . . .
C58 C59 H59B 108.881 no . . .
H59A C59 H59B 107.725 no . . .
H59A C59 C60 108.876 no . . .
H59B C59 C60 108.867 no . . .
C60 C60A H60A 109.484 no . . .
C60 C60A H60B 109.476 no . . .
C60 C60A H60C 109.473 no . . .
H60A C60A H60B 109.478 no . . .
H60A C60A H60C 109.459 no . . .
H60B C60A H60C 109.457 no . . .
C60 C60B H60D 109.461 no . . .
C60 C60B H60E 109.469 no . . .
C60 C60B H60F 109.471 no . . .
H60D C60B H60E 109.471 no . . .
H60D C60B H60F 109.470 no . . .
H60E C60B H60F 109.486 no . . .
C1X C2X H2X 118.852 no . . .
H2X C2X C3X 118.859 no . . .
C3X C4X H4X 121.363 no . . .
H4X C4X C5X 121.360 no . . .
C1X C6X H6X 118.806 no . . .
C5X C6X H6X 118.809 no . . .
C9X C10X H10X 119.045 no . . .
H10X C10X C11X 119.046 no . . .
C11X C12X H12X 121.432 no . . .
H12X C12X C13X 121.432 no . . .
C9X C14X H14X 119.066 no . . .
C13X C14X H14X 119.063 no . . .
C17X C18X H18X 118.936 no . . .
H18X C18X C19X 118.920 no . . .
C19X C20X H20X 121.257 no . . .
H20X C20X C21X 121.273 no . . .
C17X C22X H22X 118.304 no . . .
C21X C22X H22X 118.316 no . . .
C25X C26X H26X 118.659 no . . .
H26X C26X C27X 118.659 no . . .
C27X C28X H28X 120.796 no . . .
H28X C28X C29X 120.778 no . . .
C25X C30X H30X 118.954 no . . .
C29X C30X H30X 118.963 no . . .
C33X C34X H34X 118.168 no . . .
H34X C34X C35X 118.175 no . . .
C35X C36X H36X 121.097 no . . .
H36X C36X C37X 121.087 no . . .
C33X C38X H38X 119.277 no . . .
C37X C38X H38X 119.256 no . . .
C41X C42X H42X 118.441 no . . .
H42X C42X C43X 118.430 no . . .
C43X C44X H44X 121.088 no . . .
H44X C44X C45X 121.095 no . . .
C41X C46X H46X 118.848 no . . .
C45X C46X H46X 118.840 no . . .
C49X C50X H50X 118.654 no . . .
H50X C50X C51X 118.656 no . . .
C51X C52X H52X 120.628 no . . .
H52X C52X C53X 120.633 no . . .
C49X C54X H54X 118.782 no . . .
C53X C54X H54X 118.797 no . . .
C57X C58X H58X 118.832 no . . .
H58X C58X C59X 118.824 no . . .
C59X C60X H60X 121.247 no . . .
H60X C60X C61X 121.242 no . . .
C57X C62X H62X 118.512 no . . .
C61X C62X H62X 118.509 no . . .
H1Z C1Z C2Z 120.559 no . . .
H1Z C1Z C6Z 120.538 no . . .
C1Z C2Z H2Z 119.029 no . . .
H2Z C2Z C3Z 119.020 no . . .
C2Z C3Z H3Z 120.089 no . . .
H3Z C3Z C4Z 120.102 no . . .
C3Z C4Z H4Z 120.392 no . . .
H4Z C4Z C5Z 120.401 no . . .
C4Z C5Z H5Z 120.007 no . . .
H5Z C5Z C6Z 120.002 no . . .
C1Z C6Z H6Z 119.970 no . . .
C5Z C6Z H6Z 119.958 no . . .
H7Z C7Z C8Z 119.165 no . . .
H7Z C7Z C12Z 119.176 no . . .
C7Z C8Z H8Z 120.153 no . . .
H8Z C8Z C9Z 120.142 no . . .
C8Z C9Z H9Z 120.534 no . . .
H9Z C9Z C10Z 120.534 no . . .
C9Z C10Z H10Z 119.858 no . . .
H10Z C10Z C11Z 119.872 no . . .
C10Z C11Z H11Z 119.902 no . . .
H11Z C11Z C12Z 119.896 no . . .
C7Z C12Z H12Z 120.409 no . . .
C11Z C12Z H12Z 120.416 no . . .
H13Z C13Z C14Z 119.690 no . . .
H13Z C13Z C18Z 119.693 no . . .
C13Z C14Z H14Z 120.377 no . . .
H14Z C14Z C15Z 120.374 no . . .
C14Z C15Z H15Z 119.515 no . . .
H15Z C15Z C16Z 119.525 no . . .
C15Z C16Z H16Z 121.083 no . . .
H16Z C16Z C17Z 121.093 no . . .
C16Z C17Z H17Z 120.418 no . . .
H17Z C17Z C18Z 120.414 no . . .
C13Z C18Z H18Z 118.931 no . . .
C17Z C18Z H18Z 118.926 no . . .

loop_
_geom_bond_atom_site_label_1
_geom_bond_atom_site_label_2
_geom_bond_distance
_geom_bond_publ_flag
_geom_bond_site_symmetry_1
_geom_bond_site_symmetry_2
Pd1 Pd2 2.7501(7) yes . .
Pd1 C5 2.288(9) yes . .
Pd1 C6 2.235(9) yes . .
Pd1 C7 2.299(8) yes . .
Pd1 C35 2.298(8) yes . .
Pd1 C36 2.212(9) yes . .
Pd1 C37 2.267(8) yes . .
Pd2 Pd3 2.6605(7) yes . .
Pd2 C8 2.162(8) yes . .
Pd2 C9 2.248(8) yes . .
Pd2 C38 2.164(8) yes . .
Pd2 C39 2.260(8) yes . .
Pd3 Pd4 2.6546(7) yes . .
Pd3 C10 2.187(8) yes . .
Pd3 C11 2.192(8) yes . .
Pd3 C40 2.191(8) yes . .
Pd3 C41 2.216(8) yes . .
Pd4 Pd5 2.7252(8) yes . .
Pd4 C12 2.226(7) yes . .
Pd4 C13 2.186(8) yes . .
Pd4 C42 2.229(8) yes . .
Pd4 C43 2.210(8) yes . .
Pd5 C14 2.296(8) yes . .
Pd5 C15 2.160(8) yes . .
Pd5 C16 2.314(7) yes . .
Pd5 C44 2.211(8) yes . .
Pd5 C45 2.138(8) yes . .
Pd5 C46 2.420(8) yes . .
C1 C1A 1.556(13) yes . .
C1 C1B 1.520(15) yes . .
C1 C2 1.522(13) yes . .
C1 C6 1.516(14) yes . .
C2 C3 1.542(16) yes . .
C3 C4 1.52(2) yes . .
C4 C5 1.508(15) yes . .
C5 C5A 1.520(19) yes . .
C5 C6 1.429(12) yes . .
C6 C7 1.465(11) yes . .
C7 C8 1.421(9) yes . .
C8 C9 1.425(11) yes . .
C9 C9A 1.509(12) yes . .
C9 C10 1.433(9) yes . .
C10 C11 1.437(10) yes . .
C11 C12 1.427(9) yes . .
C12 C13 1.426(10) yes . .
C13 C13A 1.522(13) yes . .
C13 C14 1.430(10) yes . .
C14 C15 1.419(10) yes . .
C15 C16 1.380(11) yes . .
C16 C17 1.435(10) yes . .
C17 C18 1.363(11) yes . .
C18 C18A 1.516(14) yes . .
C18 C19 1.440(10) yes . .
C19 C20 1.337(11) yes . .
C20 C21 1.443(11) yes . .
C21 C22 1.348(10) yes . .
C22 C22A 1.517(13) yes . .
C22 C23 1.449(11) yes . .
C23 C24 1.347(9) yes . .
C24 C25 1.479(10) yes . .
C25 C26 1.374(9) yes . .
C25 C30 1.524(11) yes . .
C26 C26A 1.501(11) yes . .
C26 C27 1.508(10) yes . .
C27 C28 1.522(13) yes . .
C28 C29 1.515(10) yes . .
C29 C30 1.539(10) yes . .
C30 C30A 1.550(10) yes . .
C30 C30B 1.546(12) yes . .
C31 C31A 1.518(11) yes . .
C31 C31B 1.539(13) yes . .
C31 C32 1.542(11) yes . .
C31 C36 1.556(14) yes . .
C32 C33 1.514(14) yes . .
C33 C34 1.490(16) yes . .
C34 C35 1.507(12) yes . .
C35 C35A 1.532(14) yes . .
C35 C36 1.420(11) yes . .
C36 C37 1.437(11) yes . .
C37 C38 1.429(9) yes . .
C38 C39 1.423(11) yes . .
C39 C39A 1.523(12) yes . .
C39 C40 1.439(9) yes . .
C40 C41 1.424(10) yes . .
C41 C42 1.431(9) yes . .
C42 C43 1.426(10) yes . .
C43 C43A 1.511(14) yes . .
C43 C44 1.452(10) yes . .
C44 C45 1.406(10) yes . .
C45 C46 1.372(11) yes . .
C46 C47 1.437(10) yes . .
C47 C48 1.341(11) yes . .
C48 C48A 1.504(14) yes . .
C48 C49 1.457(10) yes . .
C49 C50 1.330(11) yes . .
C50 C51 1.451(10) yes . .
C51 C52 1.360(11) yes . .
C52 C52A 1.508(14) yes . .
C52 C53 1.466(10) yes . .
C53 C54 1.344(11) yes . .
C54 C55 1.464(10) yes . .
C55 C56 1.353(12) yes . .
C55 C60 1.557(9) yes . .
C56 C56A 1.528(10) yes . .
C56 C57 1.496(12) yes . .
C57 C58 1.507(11) yes . .
C58 C59 1.509(16) yes . .
C59 C60 1.522(12) yes . .
C60 C60A 1.529(12) yes . .
C60 C60B 1.516(14) yes . .
B1 C1X 1.640(10) yes . .
B1 C9X 1.645(11) yes . .
B1 C17X 1.642(12) yes . .
B1 C25X 1.636(13) yes . .
C1X C2X 1.392(12) yes . .
C1X C6X 1.404(10) yes . .
C2X C3X 1.387(10) yes . .
C3X C4X 1.400(11) yes . .
C3X C7X 1.492(14) yes . .
C4X C5X 1.389(13) yes . .
C5X C6X 1.382(10) yes . .
C5X C8X 1.494(10) yes . .
C7X F7A 1.348(13) yes . .
C7X F7B 1.343(11) yes . .
C7X F7C 1.338(9) yes . .
C8X F8A 1.353(10) yes . .
C8X F8B 1.315(10) yes . .
C8X F8C 1.354(11) yes . .
C9X C10X 1.374(9) yes . .
C9X C14X 1.417(11) yes . .
C10X C11X 1.392(10) yes . .
C11X C12X 1.373(13) yes . .
C11X C15X 1.502(11) yes . .
C12X C13X 1.394(10) yes . .
C13X C14X 1.387(11) yes . .
C13X C16X 1.496(14) yes . .
C15X F15A 1.339(10) yes . .
C15X F15B 1.322(13) yes . .
C15X F15C 1.338(12) yes . .
C16X F16A 1.280(13) yes . .
C16X F16B 1.366(13) yes . .
C16X F16C 1.308(14) yes . .
C17X C18X 1.400(10) yes . .
C17X C22X 1.396(12) yes . .
C18X C19X 1.398(11) yes . .
C19X C20X 1.405(12) yes . .
C19X C23X 1.498(12) yes . .
C20X C21X 1.403(11) yes . .
C21X C22X 1.378(11) yes . .
C21X C24X 1.487(12) yes . .
C23X F23A 1.325(10) yes . .
C23X F23B 1.323(13) yes . .
C23X F23C 1.303(12) yes . .
C24X F24A 1.326(11) yes . .
C24X F24B 1.341(11) yes . .
C24X F24C 1.308(9) yes . .
C25X C26X 1.388(10) yes . .
C25X C30X 1.419(10) yes . .
C26X C27X 1.402(12) yes . .
C27X C28X 1.371(10) yes . .
C27X C31X 1.497(10) yes . .
C28X C29X 1.385(12) yes . .
C29X C30X 1.373(13) yes . .
C29X C32X 1.512(12) yes . .
C31X F31A 1.338(10) yes . .
C31X F31B 1.332(9) yes . .
C31X F31C 1.322(12) yes . .
C32X F32A 1.395(16) yes . .
C32X F32B 1.195(14) yes . .
C32X F32C 1.412(15) yes . .
C32X F32D 1.61(2) yes . .
C32X F32E 1.436(15) yes . .
C32X F32F 1.06(3) yes . .
B2 C33X 1.627(11) yes . .
B2 C41X 1.644(12) yes . .
B2 C49X 1.639(10) yes . .
B2 C57X 1.631(9) yes . .
C33X C34X 1.401(11) yes . .
C33X C38X 1.408(10) yes . .
C34X C35X 1.366(12) yes . .
C35X C36X 1.396(11) yes . .
C35X C39X 1.485(13) yes . .
C36X C37X 1.384(12) yes . .
C37X C38X 1.388(11) yes . .
C37X C40X 1.526(11) yes . .
C39X F39A 1.314(11) yes . .
C39X F39B 1.325(11) yes . .
C39X F39C 1.312(12) yes . .
C40X F40A 1.313(9) yes . .
C40X F40B 1.327(12) yes . .
C40X F40C 1.324(9) yes . .
C41X C42X 1.402(10) yes . .
C41X C46X 1.413(9) yes . .
C42X C43X 1.385(12) yes . .
C43X C44X 1.398(10) yes . .
C43X C47X 1.487(12) yes . .
C44X C45X 1.395(11) yes . .
C45X C46X 1.367(12) yes . .
C45X C48X 1.503(10) yes . .
C47X F47A 1.307(11) yes . .
C47X F47B 1.251(16) yes . .
C47X F47C 1.320(11) yes . .
C48X F48A 1.324(11) yes . .
C48X F48B 1.321(10) yes . .
C48X F48C 1.273(12) yes . .
C49X C50X 1.403(8) yes . .
C49X C54X 1.409(10) yes . .
C50X C51X 1.407(10) yes . .
C51X C52X 1.369(11) yes . .
C51X C55X 1.485(9) yes . .
C52X C53X 1.381(9) yes . .
C53X C54X 1.395(10) yes . .
C53X C56X 1.483(12) yes . .
C55X F55A 1.337(11) yes . .
C55X F55B 1.354(11) yes . .
C55X F55C 1.332(9) yes . .
C56X F56A 1.271(14) yes . .
C56X F56B 1.239(14) yes . .
C56X F56C 1.300(19) yes . .
C57X C58X 1.407(9) yes . .
C57X C62X 1.401(11) yes . .
C58X C59X 1.387(9) yes . .
C59X C60X 1.382(11) yes . .
C59X C63X 1.504(10) yes . .
C60X C61X 1.392(10) yes . .
C61X C62X 1.398(10) yes . .
C61X C64X 1.528(14) yes . .
C63X F63A 1.333(12) yes . .
C63X F63B 1.264(12) yes . .
C63X F63C 1.328(9) yes . .
C64X F64A 1.254(17) yes . .
C64X F64B 1.302(13) yes . .
C64X F64C 1.347(12) yes . .
C64X F64D 1.45(2) yes . .
C64X F64E 1.36(3) yes . .
C64X F64F 1.25(2) yes . .
C1Z C2Z 1.339(16) yes . .
C1Z C6Z 1.386(16) yes . .
C2Z C3Z 1.35(2) yes . .
C3Z C4Z 1.386(19) yes . .
C4Z C5Z 1.362(16) yes . .
C5Z C6Z 1.377(18) yes . .
C7Z C8Z 1.362(13) yes . .
C7Z C12Z 1.370(18) yes . .
C8Z C9Z 1.396(13) yes . .
C9Z C10Z 1.35(2) yes . .
C10Z C11Z 1.416(17) yes . .
C11Z C12Z 1.346(17) yes . .
C13Z C14Z 1.386(18) yes . .
C13Z C18Z 1.323(18) yes . .
C14Z C15Z 1.34(3) yes . .
C15Z C16Z 1.39(3) yes . .
C16Z C17Z 1.41(3) yes . .
C17Z C18Z 1.35(3) yes . .
C1A H1A 0.980 no . .
C1A H1B 0.980 no . .
C1A H1C 0.980 no . .
C1B H1D 0.980 no . .
C1B H1E 0.980 no . .
C1B H1F 0.980 no . .
C2 H2A 0.990 no . .
C2 H2B 0.990 no . .
C3 H3A 0.990 no . .
C3 H3B 0.990 no . .
C4 H4A 0.990 no . .
C4 H4B 0.990 no . .
C5A H5A 0.980 no . .
C5A H5B 0.980 no . .
C5A H5C 0.980 no . .
C7 H7 0.950 no . .
C8 H8 0.950 no . .
C9A H9A 0.980 no . .
C9A H9B 0.980 no . .
C9A H9C 0.980 no . .
C10 H10 0.950 no . .
C11 H11 0.950 no . .
C12 H12 0.950 no . .
C13A H13A 0.980 no . .
C13A H13B 0.980 no . .
C13A H13C 0.980 no . .
C14 H14 0.950 no . .
C15 H15 0.950 no . .
C16 H16 0.950 no . .
C17 H17 0.950 no . .
C18A H18A 0.980 no . .
C18A H18B 0.980 no . .
C18A H18C 0.980 no . .
C19 H19 0.950 no . .
C20 H20 0.950 no . .
C21 H21 0.950 no . .
C22A H22A 0.980 no . .
C22A H22B 0.980 no . .
C22A H22C 0.980 no . .
C23 H23 0.950 no . .
C24 H24 0.950 no . .
C26A H26A 0.980 no . .
C26A H26B 0.980 no . .
C26A H26C 0.980 no . .
C27 H27A 0.990 no . .
C27 H27B 0.990 no . .
C28 H28A 0.990 no . .
C28 H28B 0.990 no . .
C29 H29A 0.990 no . .
C29 H29B 0.990 no . .
C30A H30A 0.980 no . .
C30A H30B 0.980 no . .
C30A H30C 0.980 no . .
C30B H30D 0.980 no . .
C30B H30E 0.980 no . .
C30B H30F 0.980 no . .
C31A H31A 0.980 no . .
C31A H31B 0.980 no . .
C31A H31C 0.980 no . .
C31B H31D 0.980 no . .
C31B H31E 0.980 no . .
C31B H31F 0.980 no . .
C32 H32A 0.990 no . .
C32 H32B 0.990 no . .
C33 H33A 0.990 no . .
C33 H33B 0.990 no . .
C34 H34A 0.990 no . .
C34 H34B 0.990 no . .
C35A H35A 0.980 no . .
C35A H35B 0.980 no . .
C35A H35C 0.980 no . .
C37 H37 0.950 no . .
C38 H38 0.950 no . .
C39A H39A 0.980 no . .
C39A H39B 0.980 no . .
C39A H39C 0.980 no . .
C40 H40 0.950 no . .
C41 H41 0.950 no . .
C42 H42 0.950 no . .
C43A H43A 0.980 no . .
C43A H43B 0.980 no . .
C43A H43C 0.980 no . .
C44 H44 0.950 no . .
C45 H45 0.950 no . .
C46 H46 0.950 no . .
C47 H47 0.950 no . .
C48A H48A 0.980 no . .
C48A H48B 0.980 no . .
C48A H48C 0.980 no . .
C49 H49 0.950 no . .
C50 H50 0.950 no . .
C51 H51 0.950 no . .
C52A H52A 0.980 no . .
C52A H52B 0.980 no . .
C52A H52C 0.980 no . .
C53 H53 0.950 no . .
C54 H54 0.950 no . .
C56A H56A 0.980 no . .
C56A H56B 0.980 no . .
C56A H56C 0.980 no . .
C57 H57A 0.990 no . .
C57 H57B 0.990 no . .
C58 H58A 0.990 no . .
C58 H58B 0.990 no . .
C59 H59A 0.990 no . .
C59 H59B 0.990 no . .
C60A H60A 0.980 no . .
C60A H60B 0.980 no . .
C60A H60C 0.980 no . .
C60B H60D 0.980 no . .
C60B H60E 0.980 no . .
C60B H60F 0.980 no . .
C2X H2X 0.950 no . .
C4X H4X 0.950 no . .
C6X H6X 0.950 no . .
C10X H10X 0.950 no . .
C12X H12X 0.950 no . .
C14X H14X 0.950 no . .
C18X H18X 0.950 no . .
C20X H20X 0.950 no . .
C22X H22X 0.950 no . .
C26X H26X 0.950 no . .
C28X H28X 0.950 no . .
C30X H30X 0.950 no . .
C34X H34X 0.950 no . .
C36X H36X 0.950 no . .
C38X H38X 0.950 no . .
C42X H42X 0.950 no . .
C44X H44X 0.950 no . .
C46X H46X 0.950 no . .
C50X H50X 0.950 no . .
C52X H52X 0.950 no . .
C54X H54X 0.950 no . .
C58X H58X 0.950 no . .
C60X H60X 0.950 no . .
C62X H62X 0.950 no . .
C1Z H1Z 0.950 no . .
C2Z H2Z 0.950 no . .
C3Z H3Z 0.950 no . .
C4Z H4Z 0.950 no . .
C5Z H5Z 0.950 no . .
C6Z H6Z 0.950 no . .
C7Z H7Z 0.950 no . .
C8Z H8Z 0.950 no . .
C9Z H9Z 0.950 no . .
C10Z H10Z 0.950 no . .
C11Z H11Z 0.950 no . .
C12Z H12Z 0.950 no . .
C13Z H13Z 0.950 no . .
C14Z H14Z 0.950 no . .
C15Z H15Z 0.950 no . .
C16Z H16Z 0.950 no . .
C17Z H17Z 0.950 no . .
C18Z H18Z 0.950 no . .

loop_
_geom_contact_atom_site_label_1
_geom_contact_atom_site_label_2
_geom_contact_distance
_geom_contact_publ_flag
_geom_contact_site_symmetry_1
_geom_contact_site_symmetry_2
Pd1 C1B 3.428(10) no . .
Pd1 C31A 3.416(11) no . .
Pd3 C9A 3.450(9) no . .
Pd3 C39A 3.478(7) no . .
C1 C4 3.003(14) no . .
C1 C8 3.162(12) no . .
C1A C7 3.040(13) no . .
C1A C8 3.191(13) no . .
C1B C3 3.195(14) no . .
C1B C7 3.274(15) no . .
C1B C8 3.376(14) no . .
C2 C5 2.885(18) no . .
C3 C6 2.859(15) no . .
C5A C7 2.924(12) no . .
C5A C35A 3.525(16) no . .
C7 C9A 3.038(11) no . .
C9A C11 3.058(9) no . .
C11 C13A 3.053(10) no . .
C13A C15 3.066(10) no . .
C16 C18A 3.063(11) no . .
C18A C20 2.985(11) no . .
C20 C22A 3.068(11) no . .
C20 C49 3.530(11) no . .
C22A C24 2.977(12) no . .
C23 C30 3.158(11) no . .
C23 C30A 3.222(12) no . .
C23 C30B 3.385(12) no . .
C24 C26A 2.900(9) no . .
C24 C30A 3.011(11) no . .
C24 C30B 3.293(13) no . .
C25 C28 2.892(11) no . .
C26 C29 2.836(11) no . .
C26 C30B 3.510(11) no . .
C26A C60A 3.453(13) no . .
C27 C30 2.998(9) no . .
C28 C30B 3.144(10) no . .
C31 C34 3.002(11) no . .
C31 C38 3.164(11) no . .
C31A C33 3.179(11) no . .
C31A C35 3.598(12) no . .
C31A C37 3.263(14) no . .
C31A C38 3.364(13) no . .
C31B C37 3.047(14) no . .
C31B C38 3.191(13) no . .
C32 C35 2.847(15) no . .
C33 C36 2.897(13) no . .
C35A C37 2.973(11) no . .
C37 C39A 3.114(12) no . .
C39A C41 3.042(9) no . .
C41 C43A 3.071(11) no . .
C43A C45 3.081(11) no . .
C46 C48A 2.984(12) no . .
C48A C50 2.927(11) no . .
C50 C52A 3.039(12) no . .
C52A C54 2.959(11) no . .
C53 C56 3.125(11) no . .
C53 C56A 3.148(12) no . .
C54 C56A 3.011(12) no . .
C54 C60A 3.062(10) no . .
C54 C60B 2.965(11) no . .
C55 C58 2.866(11) no . .
C56 C59 2.829(11) no . .
C56 C60A 3.525(12) no . .
C57 C60 2.999(13) no . .
C58 C60A 3.205(14) no . .
C1X C4X 2.853(10) no . .
C1X C14X 3.180(11) no . .
C1X C18X 3.506(10) no . .
C1X C22X 3.288(10) no . .
C1X C26X 3.152(12) no . .
C2X C5X 2.752(10) no . .
C2X F7A 3.098(11) no . .
C2X F7B 2.814(10) no . .
C2X C9X 3.086(9) no . .
C2X C14X 3.207(11) no . .
C2X C17X 3.509(10) no . .
C3X C6X 2.747(12) no . .
C4X F7A 3.316(11) no . .
C4X F7B 3.554(11) no . .
C4X F7C 2.760(12) no . .
C4X F8B 3.030(11) no . .
C4X F8C 2.838(10) no . .
C6X F8A 2.742(9) no . .
C6X F8B 3.326(8) no . .
C6X F8C 3.515(8) no . .
C6X C17X 3.293(9) no . .
C6X C25X 3.210(10) no . .
C6X C26X 3.225(12) no . .
C9X C12X 2.850(11) no . .
C9X C22X 3.172(12) no . .
C9X C26X 3.542(11) no . .
C9X C30X 3.183(11) no . .
C10X C13X 2.752(12) no . .
C10X F15B 2.835(8) no . .
C10X F15C 3.044(8) no . .
C10X C17X 3.092(10) no . .
C10X C22X 3.157(11) no . .
C10X C25X 3.492(9) no . .
C11X C14X 2.732(10) no . .
C12X F15A 2.723(9) no . .
C12X F15B 3.520(11) no . .
C12X F15C 3.279(10) no . .
C12X F16A 3.551(11) no . .
C12X F16B 2.721(12) no . .
C12X F16C 3.214(10) no . .
C14X F16A 2.778(11) no . .
C14X F16B 3.586(11) no . .
C14X F16C 3.196(11) no . .
C14X C25X 3.206(11) no . .
C17X C20X 2.860(11) no . .
C17X C30X 3.155(12) no . .
C18X C21X 2.766(11) no . .
C18X F23A 2.801(9) no . .
C18X F23B 3.595(10) no . .
C18X F23C 3.161(10) no . .
C18X C25X 3.090(11) no . .
C18X C30X 3.212(12) no . .
C19X C22X 2.752(11) no . .
C20X F23A 3.586(9) no . .
C20X F23B 2.761(10) no . .
C20X F23C 3.208(11) no . .
C20X F24A 2.770(11) no . .
C20X F24B 3.559(11) no . .
C20X F24C 3.231(9) no . .
C22X F24A 3.590(10) no . .
C22X F24B 2.789(11) no . .
C22X F24C 3.108(10) no . .
C25X C28X 2.845(12) no . .
C26X C29X 2.739(10) no . .
C26X F31A 2.870(9) no . .
C26X F31B 3.035(9) no . .
C27X C30X 2.750(10) no . .
C28X F31A 3.503(8) no . .
C28X F31B 3.317(8) no . .
C28X F31C 2.721(9) no . .
C28X F32A 3.549(11) no . .
C28X F32B 3.249(12) no . .
C28X F32C 2.783(12) no . .
C28X F32D 2.889(13) no . .
C28X F32F 2.96(2) no . .
C30X F32A 2.846(11) no . .
C30X F32B 3.077(15) no . .
C30X F32D 3.481(17) no . .
C30X F32E 2.824(14) no . .
C30X F32F 3.34(3) no . .
C33X C36X 2.847(11) no . .
C33X C46X 3.147(12) no . .
C33X C50X 3.114(10) no . .
C33X C58X 3.427(8) no . .
C33X C62X 3.254(9) no . .
C34X C37X 2.731(10) no . .
C34X F39A 2.796(10) no . .
C34X F39B 3.564(11) no . .
C34X F39C 3.151(12) no . .
C34X C49X 3.063(11) no . .
C34X C50X 3.183(11) no . .
C34X C57X 3.363(9) no . .
C34X C62X 3.517(9) no . .
C35X C38X 2.762(11) no . .
C36X F39A 3.569(10) no . .
C36X F39B 2.767(11) no . .
C36X F39C 3.219(11) no . .
C36X F40A 2.765(10) no . .
C36X F40B 3.574(10) no . .
C36X F40C 3.221(10) no . .
C38X F40A 3.599(9) no . .
C38X F40B 2.818(9) no . .
C38X F40C 3.168(10) no . .
C38X C41X 3.188(11) no . .
C38X C46X 3.256(12) no . .
C38X C57X 3.363(10) no . .
C41X C44X 2.851(12) no . .
C41X C50X 3.260(9) no . .
C41X C54X 3.457(10) no . .
C41X C58X 3.178(9) no . .
C42X C45X 2.743(9) no . .
C42X F47A 2.879(11) no . .
C42X F47B 3.580(14) no . .
C42X F47C 2.974(11) no . .
C42X C49X 3.356(10) no . .
C42X C57X 3.189(11) no . .
C42X C58X 3.255(11) no . .
C43X C46X 2.763(11) no . .
C44X F47A 3.479(9) no . .
C44X F47B 2.705(12) no . .
C44X F47C 3.347(10) no . .
C44X F48B 2.874(8) no . .
C44X F48C 3.015(11) no . .
C46X F48A 2.755(8) no . .
C46X F48B 3.476(10) no . .
C46X F48C 3.318(11) no . .
C46X C49X 3.346(10) no . .
C46X C50X 3.494(10) no . .
C49X C52X 2.859(10) no . .
C49X C62X 3.160(10) no . .
C50X C53X 2.747(11) no . .
C50X F55A 2.778(8) no . .
C50X F55B 3.193(8) no . .
C50X F55C 3.578(8) no . .
C51X C54X 2.755(9) no . .
C52X F55A 3.588(9) no . .
C52X F55B 3.221(9) no . .
C52X F55C 2.769(8) no . .
C52X F56A 3.407(10) no . .
C52X F56B 2.724(11) no . .
C52X F56C 3.387(12) no . .
C54X F56A 2.915(11) no . .
C54X F56B 3.576(11) no . .
C54X F56C 2.923(14) no . .
C54X C57X 3.151(10) no . .
C54X C62X 3.231(11) no . .
C57X C60X 2.867(9) no . .
C58X C61X 2.756(12) no . .
C58X F63A 2.815(8) no . .
C58X F63B 3.094(10) no . .
C58X F63C 3.591(8) no . .
C59X C62X 2.740(9) no . .
C60X F63A 3.523(10) no . .
C60X F63B 3.235(10) no . .
C60X F63C 2.735(9) no . .
C60X F64A 3.167(15) no . .
C60X F64B 3.577(11) no . .
C60X F64C 2.772(14) no . .
C60X F64D 2.79(2) no . .
C60X F64E 3.50(3) no . .
C60X F64F 3.08(3) no . .
C62X F64A 3.198(16) no . .
C62X F64B 2.801(12) no . .
C62X F64C 3.569(12) no . .
C62X F64E 2.91(3) no . .
C62X F64F 3.36(2) no . .
C1Z C4Z 2.75(2) no . .
C2Z C5Z 2.724(15) no . .
C3Z C6Z 2.727(16) no . .
C7Z C10Z 2.726(15) no . .
C8Z C11Z 2.741(19) no . .
C9Z C12Z 2.774(14) no . .
C13Z C16Z 2.74(2) no . .
C14Z C17Z 2.74(2) no . .
C15Z C18Z 2.72(2) no . .
C1A F24A 3.236(11) no . 1_556
C1B F15B 3.406(12) no . 2_567
C3 F47A 3.549(14) no . 2_668
C5A F64C 3.476(18) no . 2_668
C5A F64F 3.08(3) no . 2_668
C9A F23A 3.542(9) no . 2_667
C9A F64C 3.366(15) no . .
C9A F64F 3.35(3) no . .
C13A C23 3.552(11) no . 2_557
C13A F39C 3.514(11) no . .
C13A F64E 3.12(2) no . .
C15 C21 3.463(12) no . 2_557
C18A F55A 3.342(11) no . 2_557
C21 C15 3.463(12) no . 2_557
C22A C52X 3.491(14) no . 2_557
C23 C13A 3.552(11) no . 2_557
C26A F64B 3.220(11) no . 2_557
C27 F23B 3.566(9) no . 2_556
C28 F24B 3.338(12) no . 1_545
C29 F24A 3.590(11) no . 1_545
C29 F24B 3.530(12) no . 1_545
C30A F63A 3.377(11) no . 2_657
C30B F24B 3.525(11) no . 1_545
C30B F63A 3.466(9) no . 2_657
C31A F15A 3.158(10) no . 2_567
C31B F32C 3.403(14) no . 2_667
C31B F48B 3.182(12) no . 1_565
C34 F56A 3.242(11) no . 2_668
C35A F32A 3.256(13) no . 2_667
C35A F32F 3.60(3) no . 2_667
C36 F32C 3.526(13) no . 2_667
C36 F32F 3.58(3) no . 2_667
C37 F32C 3.221(12) no . 2_667
C37 F32F 3.23(2) no . 2_667
C39A F23A 3.403(12) no . 2_667
C41 F31B 3.043(9) no . 2_667
C42 F31A 3.397(9) no . .
C42 F31B 3.464(9) no . 2_667
C43 F31A 3.078(10) no . .
C43A F8A 3.296(11) no . 2_667
C43A F8B 3.344(11) no . 2_667
C43A F31C 3.390(10) no . .
C43A F39C 3.397(11) no . .
C44 F31A 3.036(10) no . .
C45 F31A 3.563(9) no . .
C45 F31C 3.518(10) no . .
C47 F32D 3.468(17) no . .
C47 F48C 3.452(12) no . 2_657
C48 F32D 3.310(16) no . .
C48A C12X 3.295(15) no . .
C48A C13X 3.438(13) no . .
C49 F32B 3.292(15) no . .
C49 F32D 3.096(15) no . .
C50 F32B 3.417(14) no . .
C50 F32E 3.462(16) no . .
C52A F15C 3.252(10) no . .
C52A F56B 3.480(12) no . 2_557
C56A F47C 3.340(12) no . 2_657
C57 F15B 3.454(10) no . 2_556
C59 F32E 3.425(19) no . 2_556
C60B F32E 3.527(15) no . 2_556
C3X F63B 3.281(12) no . 2_667
C4X F40C 3.337(8) no . 2_667
C4X F63B 3.223(12) no . 2_667
C5X F63B 3.550(12) no . 2_667
F7A F63B 3.336(9) no . 2_667
F7A C3Z 3.402(15) no . 2_667
F7B C16X 3.295(13) no . 2_567
F7B F16A 3.127(9) no . 2_567
F7B F16B 2.809(9) no . 2_567
F7B F16C 3.170(10) no . 2_567
F7B C15Z 3.218(17) no . .
F7C F16B 3.268(10) no . 2_567
F7C F40C 3.463(8) no . 2_667
F7C C4Z 3.349(16) no . 2_667
F8A C43A 3.296(11) no . 2_667
F8A C61X 3.512(11) no . 2_667
F8A F64A 2.799(12) no . 2_667
F8A F64D 3.007(18) no . 2_667
F8A F64E 3.19(2) no . 2_667
F8B C43A 3.344(11) no . 2_667
F8B F40C 3.549(9) no . 2_667
F8C C33X 3.321(8) no . 2_667
F8C C34X 3.513(8) no . 2_667
F8C C35X 3.597(8) no . 2_667
F8C C36X 3.452(8) no . 2_667
F8C C37X 3.218(8) no . 2_667
F8C C38X 3.136(8) no . 2_667
F8C F40C 3.429(8) no . 2_667
F8C C57X 3.418(10) no . 2_667
F8C C58X 3.398(10) no . 2_667
F8C C59X 3.478(10) no . 2_667
F8C C60X 3.567(10) no . 2_667
F8C C61X 3.519(10) no . 2_667
F8C C62X 3.451(10) no . 2_667
C11X C18Z 3.547(17) no . .
C12X C48A 3.295(15) no . .
C12X C17Z 3.56(2) no . .
C13X C48A 3.438(13) no . .
C15X C18Z 3.577(17) no . .
F15A C31A 3.158(10) no . 2_567
F15A F55B 2.889(9) no . 2_557
F15A F55C 3.227(10) no . 2_557
F15A C18Z 3.415(16) no . .
F15B C1B 3.406(12) no . 2_567
F15B C57 3.454(10) no . 2_556
F15B C13Z 3.564(15) no . .
F15B C18Z 3.243(14) no . .
F15C C52A 3.252(10) no . .
F15C F55C 3.549(9) no . 2_557
C16X F7B 3.295(13) no . 2_567
F16A F7B 3.127(9) no . 2_567
F16A F16C 3.527(12) no . 2_567
F16B F7B 2.809(9) no . 2_567
F16B F7C 3.268(10) no . 2_567
F16B C11Z 3.600(16) no . .
F16C F7B 3.170(10) no . 2_567
F16C F16A 3.527(12) no . 2_567
F16C F16C 2.827(8) no . 2_567
F16C C10Z 3.365(13) no . .
C20X F63C 3.400(9) no . 2_667
C21X F63C 3.250(9) no . 2_667
F23A C9A 3.542(9) no . 2_667
F23A C39A 3.403(12) no . 2_667
F23A F64C 2.898(12) no . 2_667
F23A F64D 2.936(16) no . 2_667
F23A F64F 3.56(2) no . 2_667
F23B C27 3.566(9) no . 2_556
F23B F64C 3.415(10) no . 2_667
C24X F63C 3.593(9) no . 2_667
F24A C1A 3.236(11) no . 1_554
F24A C29 3.590(11) no . 1_565
F24A F24A 3.319(7) no . 2_566
F24A F63C 3.481(7) no . 2_667
F24B C28 3.338(12) no . 1_565
F24B C29 3.530(12) no . 1_565
F24B C30B 3.525(11) no . 1_565
F24B F63C 3.498(8) no . 2_667
F24B C13Z 3.587(15) no . .
C28X F48B 3.459(12) no . 2_657
F31A C42 3.397(9) no . .
F31A C43 3.078(10) no . .
F31A C44 3.036(10) no . .
F31A C45 3.563(9) no . .
F31A F31B 3.446(6) no . 2_667
F31A C8Z 3.269(11) no . 2_567
F31A C9Z 3.315(13) no . 2_567
F31B C41 3.043(9) no . 2_667
F31B C42 3.464(9) no . 2_667
F31B F31A 3.446(6) no . 2_667
F31C C43A 3.390(10) no . .
F31C C45 3.518(10) no . .
F31C C7Z 3.433(13) no . 1_655
F31C C8Z 3.407(11) no . 1_655
F32A C35A 3.256(13) no . 2_667
F32B C49 3.292(15) no . .
F32B C50 3.417(14) no . .
F32B F47B 3.338(16) no . 2_657
F32C C31B 3.403(14) no . 2_667
F32C C36 3.526(13) no . 2_667
F32C C37 3.221(12) no . 2_667
F32C C44X 3.376(14) no . 2_657
F32C F47B 3.589(11) no . 2_657
F32C F48B 2.934(13) no . 2_657
F32D C47 3.468(17) no . .
F32D C48 3.310(16) no . .
F32D C49 3.096(15) no . .
F32D C44X 3.191(18) no . 2_657
F32D F47B 3.459(15) no . 2_657
F32D F48B 3.201(16) no . 2_657
F32D F48C 3.470(19) no . 2_657
F32E C50 3.462(16) no . .
F32E C59 3.425(19) no . 2_556
F32E C60B 3.527(15) no . 2_556
F32F C35A 3.60(3) no . 2_667
F32F C36 3.58(3) no . 2_667
F32F C37 3.23(2) no . 2_667
F32F F47B 3.52(2) no . 2_657
F32F F48B 3.55(3) no . 2_657
C33X F8C 3.321(8) no . 2_667
C33X F40A 3.472(7) no . 2_657
C34X F8C 3.513(8) no . 2_667
C34X F40A 3.513(9) no . 2_657
C35X F8C 3.597(8) no . 2_667
C35X F40B 3.250(8) no . 2_657
C36X F8C 3.452(8) no . 2_667
C36X F40B 3.326(8) no . 2_657
C36X F48A 3.429(11) no . 2_657
C37X F8C 3.218(8) no . 2_667
C38X F8C 3.136(8) no . 2_667
C38X F40A 3.516(7) no . 2_657
C39X F40B 3.488(11) no . 2_657
F39A F40B 3.548(9) no . 2_657
F39B F40B 3.181(13) no . 2_657
F39B F48A 3.514(10) no . 2_657
F39B F48C 2.945(13) no . 2_657
F39B C5Z 3.434(11) no . 2_657
F39B C6Z 3.399(12) no . 2_657
F39C C13A 3.514(11) no . .
F39C C43A 3.397(11) no . .
F40A C33X 3.472(7) no . 2_657
F40A C34X 3.513(9) no . 2_657
F40A C38X 3.516(7) no . 2_657
F40A F48A 3.355(10) no . 2_657
F40A F55A 3.456(8) no . 2_657
F40B C35X 3.250(8) no . 2_657
F40B C36X 3.326(8) no . 2_657
F40B C39X 3.488(11) no . 2_657
F40B F39A 3.548(9) no . 2_657
F40B F39B 3.181(13) no . 2_657
F40B C5Z 3.300(13) no . .
F40C C4X 3.337(8) no . 2_667
F40C F7C 3.463(8) no . 2_667
F40C F8B 3.549(9) no . 2_667
F40C F8C 3.429(8) no . 2_667
C44X F32C 3.376(14) no . 2_657
C44X F32D 3.191(18) no . 2_657
C44X C1Z 3.533(13) no . .
F47A C3 3.549(14) no . 2_668
F47B F32B 3.338(16) no . 2_657
F47B F32C 3.589(11) no . 2_657
F47B F32D 3.459(15) no . 2_657
F47B F32F 3.52(2) no . 2_657
F47C C56A 3.340(12) no . 2_657
F48A C36X 3.429(11) no . 2_657
F48A F39B 3.514(10) no . 2_657
F48A F40A 3.355(10) no . 2_657
F48B C31B 3.182(12) no . 1_545
F48B C28X 3.459(12) no . 2_657
F48B F32C 2.934(13) no . 2_657
F48B F32D 3.201(16) no . 2_657
F48B F32F 3.55(3) no . 2_657
F48C C47 3.452(12) no . 2_657
F48C F32D 3.470(19) no . 2_657
F48C F39B 2.945(13) no . 2_657
F48C C6Z 3.530(12) no . .
C52X C22A 3.491(14) no . 2_557
F55A C18A 3.342(11) no . 2_557
F55A F40A 3.456(8) no . 2_657
F55B F15A 2.889(9) no . 2_557
F55B C12Z 3.415(14) no . 2_557
F55C F15A 3.227(10) no . 2_557
F55C F15C 3.549(9) no . 2_557
F56A C34 3.242(11) no . 2_668
F56B C52A 3.480(12) no . 2_557
C57X F8C 3.418(10) no . 2_667
C58X F8C 3.398(10) no . 2_667
C59X F8C 3.478(10) no . 2_667
C60X F8C 3.567(10) no . 2_667
C61X F8A 3.512(11) no . 2_667
C61X F8C 3.519(10) no . 2_667
C62X F8C 3.451(10) no . 2_667
F63A C30A 3.377(11) no . 2_657
F63A C30B 3.466(9) no . 2_657
F63A C2Z 3.553(13) no . .
F63B C3X 3.281(12) no . 2_667
F63B C4X 3.223(12) no . 2_667
F63B C5X 3.550(12) no . 2_667
F63B F7A 3.336(9) no . 2_667
F63B C3Z 3.578(17) no . .
F63C C20X 3.400(9) no . 2_667
F63C C21X 3.250(9) no . 2_667
F63C C24X 3.593(9) no . 2_667
F63C F24A 3.481(7) no . 2_667
F63C F24B 3.498(8) no . 2_667
F64A F8A 2.799(12) no . 2_667
F64B C26A 3.220(11) no . 2_557
F64C C5A 3.476(18) no . 2_668
F64C C9A 3.366(15) no . .
F64C F23A 2.898(12) no . 2_667
F64C F23B 3.415(10) no . 2_667
F64D F8A 3.007(18) no . 2_667
F64D F23A 2.936(16) no . 2_667
F64E C13A 3.12(2) no . .
F64E F8A 3.19(2) no . 2_667
F64F C5A 3.08(3) no . 2_668
F64F C9A 3.35(3) no . .
F64F F23A 3.56(2) no . 2_667
C1Z C44X 3.533(13) no . .
C2Z F63A 3.553(13) no . .
C3Z F7A 3.402(15) no . 2_667
C3Z F63B 3.578(17) no . .
C4Z F7C 3.349(16) no . 2_667
C5Z F39B 3.434(11) no . 2_657
C5Z F40B 3.300(13) no . .
C6Z F39B 3.399(12) no . 2_657
C6Z F48C 3.530(12) no . .
C7Z F31C 3.433(13) no . 1_455
C8Z F31A 3.269(11) no . 2_567
C8Z F31C 3.407(11) no . 1_455
C9Z F31A 3.315(13) no . 2_567
C10Z F16C 3.365(13) no . .
C11Z F16B 3.600(16) no . .
C12Z F55B 3.415(14) no . 2_557
C13Z F15B 3.564(15) no . .
C13Z F24B 3.587(15) no . .
C15Z F7B 3.218(17) no . .
C17Z C12X 3.56(2) no . .
C18Z C11X 3.547(17) no . .
C18Z C15X 3.577(17) no . .
C18Z F15A 3.415(16) no . .
C18Z F15B 3.243(14) no . .
Pd1 H1D 3.0983 no . .
Pd1 H1F 3.3478 no . .
Pd1 H3A 3.4077 no . .
Pd1 H4A 3.4846 no . .
Pd1 H5A 3.3225 no . .
Pd1 H5C 2.7034 no . .
Pd1 H8 3.5112 no . .
Pd1 H31B 3.0995 no . .
Pd1 H31C 3.3026 no . .
Pd1 H33B 3.5005 no . .
Pd1 H34A 3.4094 no . .
Pd1 H35B 2.6768 no . .
Pd1 H35C 3.5475 no . .
Pd1 H38 3.4869 no . .
Pd2 H1F 3.5531 no . .
Pd2 H7 2.7632 no . .
Pd2 H9A 3.5834 no . .
Pd2 H9C 2.8221 no . .
Pd2 H10 3.1352 no . .
Pd2 H31C 3.4353 no . .
Pd2 H37 2.8537 no . .
Pd2 H39A 2.7965 no . .
Pd2 H40 3.0859 no . .
Pd3 H9A 3.2287 no . .
Pd3 H12 3.0269 no . .
Pd3 H39C 3.2807 no . .
Pd3 H42 3.0458 no . .
Pd4 H11 3.1870 no . .
Pd4 H13B 2.8494 no . .
Pd4 H13C 3.4941 no . .
Pd4 H14 2.8050 no . .
Pd4 H41 3.2209 no . .
Pd4 H43B 3.0086 no . .
Pd4 H43C 3.2977 no . .
Pd4 H44 2.7961 no . .
Pd5 H13C 3.5960 no . .
Pd5 H17 3.5401 no . .
Pd5 H43B 3.4457 no . .
C1 H3A 2.7187 no . .
C1 H3B 3.3910 no . .
C1 H4B 3.4294 no . .
C1 H7 3.4263 no . .
C1 H8 2.8844 no . .
C1A H1D 3.3574 no . .
C1A H1E 2.6506 no . .
C1A H1F 2.7199 no . .
C1A H2A 2.4711 no . .
C1A H2B 2.7800 no . .
C1A H8 2.8391 no . .
H1A C1B 2.7048 no . .
H1A H1E 2.9363 no . .
H1A H1F 2.5531 no . .
H1A C2 3.3141 no . .
H1A H2A 3.4149 no . .
H1A C6 2.6971 no . .
H1A C7 2.7530 no . .
H1A H7 3.5827 no . .
H1A C8 2.5058 no . .
H1A H8 2.0950 no . .
H1B C1B 2.6822 no . .
H1B H1D 3.5643 no . .
H1B H1E 2.4545 no . .
H1B H1F 3.0048 no . .
H1B C2 2.6080 no . .
H1B H2A 2.6212 no . .
H1B H2B 2.5795 no . .
H1B C6 3.3360 no . .
H1B H8 3.4726 no . .
H1C C1B 3.3518 no . .
H1C H1E 3.5465 no . .
H1C C2 2.6570 no . .
H1C H2A 2.3102 no . .
H1C H2B 3.1475 no . .
H1C C5 3.5806 no . .
H1C C6 2.6474 no . .
H1C C7 3.2110 no . .
H1C C8 3.5896 no . .
H1C H8 3.4612 no . .
C1B H2A 3.2781 no . .
C1B H2B 2.4769 no . .
C1B H3A 2.9039 no . .
C1B H8 2.7888 no . .
C1B H31B 3.0411 no . .
H1D C2 2.6394 no . .
H1D H2A 3.5876 no . .
H1D H2B 2.6734 no . .
H1D C3 2.8878 no . .
H1D H3A 2.3211 no . .
H1D C5 3.5544 no . .
H1D C6 2.7780 no . .
H1D H8 3.4280 no . .
H1D C31A 3.0720 no . .
H1D H31B 2.1870 no . .
H1D H31C 3.1986 no . .
H1D H33B 3.1283 no . .
H1E C2 2.6222 no . .
H1E H2A 3.3968 no . .
H1E H2B 2.2775 no . .
H1E C3 3.5703 no . .
H1E H3A 3.3405 no . .
H1E C6 3.3781 no . .
H1E H8 3.3947 no . .
H1E H31B 3.5948 no . .
H1F C2 3.3087 no . .
H1F H2B 3.4108 no . .
H1F C6 2.7306 no . .
H1F C7 2.9859 no . .
H1F C8 2.7238 no . .
H1F H8 2.0198 no . .
H1F H31B 3.1158 no . .
H1F H31C 3.3898 no . .
C2 H4A 3.3312 no . .
C2 H4B 2.7137 no . .
H2A H3A 2.8888 no . .
H2A H3B 2.4196 no . .
H2A C4 2.6234 no . .
H2A H4A 3.5550 no . .
H2A H4B 2.4919 no . .
H2A C5 3.0883 no . .
H2A C6 2.8511 no . .
H2B H3A 2.4303 no . .
H2B H3B 2.3620 no . .
H2B C4 3.3288 no . .
H2B H4B 3.5735 no . .
H2B C6 3.3449 no . .
C3 H33B 3.2596 no . .
C3 H34A 3.3823 no . .
H3A H4A 2.3375 no . .
H3A H4B 2.8653 no . .
H3A C5 2.8027 no . .
H3A C6 3.0128 no . .
H3A H31B 3.3002 no . .
H3A C33 3.1638 no . .
H3A H33A 3.5515 no . .
H3A H33B 2.3267 no . .
H3A C34 3.4235 no . .
H3A H34A 2.9439 no . .
H3B H4A 2.4025 no . .
H3B H4B 2.3249 no . .
H3B C5 3.3745 no . .
C4 H5A 3.2537 no . .
C4 H5B 2.5038 no . .
C4 H5C 3.0526 no . .
C4 H34A 2.9678 no . .
H4A C5A 2.7237 no . .
H4A H5B 2.5878 no . .
H4A H5C 2.9825 no . .
H4A C6 3.2666 no . .
H4A H33B 3.4768 no . .
H4A C34 3.0727 no . .
H4A H34A 2.1718 no . .
H4A C35 3.4675 no . .
H4A H35C 3.3471 no . .
H4B C5A 2.6964 no . .
H4B H5A 3.3044 no . .
H4B H5B 2.3741 no . .
H4B H5C 3.4054 no . .
H4B C6 3.0362 no . .
C5 H7 2.5194 no . .
C5 H34A 3.4276 no . .
C5 H35B 3.4780 no . .
C5A H7 2.4810 no . .
C5A H35B 2.9577 no . .
C5A H35C 3.4020 no . .
H5A C6 2.6638 no . .
H5A C7 2.6088 no . .
H5A H7 2.0216 no . .
H5A H35B 3.4889 no . .
H5B C6 3.2954 no . .
H5B H7 3.4116 no . .
H5B H35B 3.4966 no . .
H5B H35C 3.5597 no . .
H5C C6 3.0993 no . .
H5C C7 3.2151 no . .
H5C H7 2.6430 no . .
H5C C35 3.2579 no . .
H5C C35A 2.6532 no . .
H5C H35A 3.5082 no . .
H5C H35B 2.0140 no . .
H5C H35C 2.6170 no . .
H5C H37 3.5065 no . .
C6 H8 2.7932 no . .
C7 H9B 3.0862 no . .
C7 H9C 2.9182 no . .
H7 H8 2.8411 no . .
H7 C9 2.6534 no . .
H7 C9A 2.6924 no . .
H7 H9B 2.7293 no . .
H7 H9C 2.3350 no . .
H7 H37 3.5750 no . .
C8 H9A 3.3563 no . .
C8 H9B 2.8139 no . .
C8 H9C 2.8135 no . .
C8 H10 2.5328 no . .
H8 C9A 3.3989 no . .
H8 C10 2.5503 no . .
H8 H10 2.2889 no . .
C9 H11 2.7742 no . .
C9A H10 3.3883 no . .
C9A H11 2.7671 no . .
C9A H39A 3.5107 no . .
H9A C10 2.5900 no . .
H9A H10 3.5263 no . .
H9A C11 2.5954 no . .
H9A H11 2.0501 no . .
H9B C10 3.1044 no . .
H9B H11 3.3312 no . .
H9C C10 3.2360 no . .
H9C H11 3.4647 no . .
H9C C39A 3.5549 no . .
H9C H39A 2.7326 no . .
C10 H12 2.6263 no . .
H10 H11 2.8723 no . .
H10 C12 2.6276 no . .
H10 H12 2.4088 no . .
C11 H13A 3.0752 no . .
C11 H13B 2.9456 no . .
H11 H12 2.8655 no . .
H11 C13 2.7510 no . .
H11 C13A 2.7585 no . .
H11 H13A 2.7077 no . .
H11 H13B 2.4474 no . .
C12 H13A 2.8141 no . .
C12 H13B 2.7990 no . .
C12 H13C 3.3569 no . .
C12 H14 2.5594 no . .
H12 C13A 3.4007 no . .
H12 C14 2.5639 no . .
H12 H14 2.3146 no . .
C13 H15 2.7573 no . .
C13A H14 3.4079 no . .
C13A H15 2.7706 no . .
H13A C14 3.1564 no . .
H13A H15 3.3168 no . .
H13B C14 3.2214 no . .
H13B H15 3.4874 no . .
H13B H43B 3.3476 no . .
H13C C14 2.6060 no . .
H13C H14 3.5431 no . .
H13C C15 2.6098 no . .
H13C H15 2.0701 no . .
C14 H16 2.6018 no . .
H14 H15 2.8491 no . .
H14 C16 2.6039 no . .
H14 H16 2.3995 no . .
C15 H17 2.6588 no . .
H15 H16 2.8279 no . .
H15 C17 2.6796 no . .
H15 H17 2.5018 no . .
C16 H18A 2.9824 no . .
C16 H18B 3.0892 no . .
H16 H17 2.8554 no . .
H16 C18 2.7058 no . .
H16 C18A 2.7587 no . .
H16 H18A 2.4907 no . .
H16 H18B 2.6912 no . .
H16 H46 3.3891 no . .
C17 H18A 2.7821 no . .
C17 H18B 2.8146 no . .
C17 H18C 3.3132 no . .
C17 H19 2.5325 no . .
H17 C18A 3.3694 no . .
H17 C19 2.5099 no . .
H17 H19 2.2644 no . .
C18 H20 2.6793 no . .
C18A H19 3.3774 no . .
C18A H20 2.6457 no . .
C18A H48B 3.0093 no . .
H18A C19 3.1788 no . .
H18A H20 3.2968 no . .
H18A H46 3.3158 no . .
H18A C47 3.5837 no . .
H18A C48 3.3029 no . .
H18A C48A 3.0385 no . .
H18A H48B 2.2105 no . .
H18A H48C 3.4424 no . .
H18B C19 3.1434 no . .
H18B H20 3.2679 no . .
H18C C19 2.5448 no . .
H18C H19 3.4840 no . .
H18C C20 2.5198 no . .
H18C H20 1.9244 no . .
H18C H48B 3.0788 no . .
C19 H21 2.6211 no . .
C19 H49 3.4931 no . .
H19 H20 2.7748 no . .
H19 C21 2.5916 no . .
H19 H21 2.3972 no . .
H19 H49 3.5945 no . .
C20 H22A 3.0166 no . .
C20 H22B 3.0580 no . .
C20 H49 3.4849 no . .
H20 H21 2.8573 no . .
H20 C22 2.7325 no . .
H20 C22A 2.7780 no . .
H20 H22A 2.5765 no . .
H20 H22B 2.6316 no . .
C21 H22A 2.7693 no . .
C21 H22B 2.7834 no . .
C21 H22C 3.2940 no . .
C21 H23 2.5496 no . .
C21 H51 3.5501 no . .
H21 C22A 3.3474 no . .
H21 C23 2.4857 no . .
H21 H23 2.2644 no . .
C22 H24 2.6176 no . .
C22 H51 3.4555 no . .
C22A H23 3.3996 no . .
C22A H24 2.5781 no . .
C22A H52B 3.5344 no . .
H22A C23 3.1975 no . .
H22A H24 3.2841 no . .
H22A C50 3.3906 no . .
H22A H50 3.3898 no . .
H22A C51 3.1432 no . .
H22A H51 3.5418 no . .
H22A C52 3.1459 no . .
H22A C52A 3.3414 no . .
H22A H52B 2.6813 no . .
H22B C23 3.1595 no . .
H22B C24 3.5780 no . .
H22B H24 3.1452 no . .
H22C C23 2.5672 no . .
H22C H23 3.5048 no . .
H22C C24 2.5147 no . .
H22C H24 1.8701 no . .
H22C H26B 3.5333 no . .
H22C H52B 3.5741 no . .
C23 H30A 2.5425 no . .
C23 H30E 2.7589 no . .
H23 H24 2.7724 no . .
H23 C25 2.7353 no . .
H23 C30 2.8696 no . .
H23 C30A 2.8795 no . .
H23 H30A 2.1575 no . .
H23 H30B 3.5179 no . .
H23 H30C 3.5039 no . .
H23 C30B 2.7743 no . .
H23 H30D 3.3516 no . .
H23 H30E 2.0139 no . .
H23 H30F 3.4432 no . .
C24 H26B 2.8657 no . .
C24 H26C 2.8418 no . .
C24 H30A 2.6978 no . .
C24 H30B 3.2003 no . .
C24 H30D 3.5992 no . .
C24 H30E 3.0308 no . .
C24 H60C 3.4642 no . .
H24 C26 2.5787 no . .
H24 C26A 2.5384 no . .
H24 H26A 3.5123 no . .
H24 H26B 2.2678 no . .
H24 H26C 2.4636 no . .
H24 C30 3.4032 no . .
H24 H30A 3.4590 no . .
H24 C60A 3.5832 no . .
H24 H60B 3.0972 no . .
H24 H60C 3.1622 no . .
C25 H26A 3.3175 no . .
C25 H26B 2.8036 no . .
C25 H26C 2.8032 no . .
C25 H27A 3.0751 no . .
C25 H27B 3.2192 no . .
C25 H28A 3.1107 no . .
C25 H29A 2.8169 no . .
C25 H29B 3.3608 no . .
C25 H30A 2.7038 no . .
C25 H30B 2.6986 no . .
C25 H30C 3.3578 no . .
C25 H30D 2.7298 no . .
C25 H30E 2.7486 no . .
C25 H30F 3.3798 no . .
C25 H60C 3.0895 no . .
C26 H28A 2.8712 no . .
C26 H28B 3.3678 no . .
C26 H29A 3.0172 no . .
C26 H30D 3.3708 no . .
C26 H60C 2.7977 no . .
C26A H27A 2.7929 no . .
C26A H27B 2.6079 no . .
C26A H60A 3.4135 no . .
C26A H60B 3.4802 no . .
C26A H60C 2.9226 no . .
H26A C27 2.4627 no . .
H26A H27A 2.5970 no . .
H26A H27B 2.2821 no . .
H26A H60A 3.5022 no . .
H26A H60C 3.3065 no . .
H26B C27 3.1409 no . .
H26B H27A 3.1926 no . .
H26B H27B 3.4092 no . .
H26B C60A 2.6592 no . .
H26B H60A 2.6428 no . .
H26B H60B 2.5667 no . .
H26B H60C 2.3252 no . .
H26C C27 3.1552 no . .
H26C H27B 3.1004 no . .
C27 H29A 2.6456 no . .
C27 H29B 3.3301 no . .
C27 H30D 3.5845 no . .
C27 H60C 3.4255 no . .
H27A H28A 2.8543 no . .
H27A H28B 2.2837 no . .
H27A C29 2.7907 no . .
H27A H29A 2.6049 no . .
H27A C30 3.5176 no . .
H27A H58A 2.9140 no . .
H27A H60C 2.9967 no . .
H27B H28A 2.2930 no . .
H27B H28B 2.4474 no . .
H27B C29 3.3153 no . .
H27B H29A 3.5851 no . .
C28 H30D 2.8457 no . .
C28 H30F 3.4623 no . .
H28A H29A 2.8666 no . .
H28A H29B 2.3867 no . .
H28A C30 2.7259 no . .
H28A C30B 2.8186 no . .
H28A H30D 2.2549 no . .
H28A H30F 3.1476 no . .
H28B H29A 2.3787 no . .
H28B H29B 2.3428 no . .
H28B C30 3.3894 no . .
C29 H30A 3.3270 no . .
C29 H30B 2.6396 no . .
C29 H30C 2.6400 no . .
C29 H30D 2.7117 no . .
C29 H30E 3.3525 no . .
C29 H30F 2.6549 no . .
C29 H58A 3.4757 no . .
H29A C30A 2.5247 no . .
H29A H30A 3.4514 no . .
H29A H30B 2.3201 no . .
H29A H30C 2.7403 no . .
H29A C30B 3.3436 no . .
H29A H30F 3.4854 no . .
H29A C57 3.5623 no . .
H29A H57A 2.9971 no . .
H29A C58 3.3660 no . .
H29A H58A 2.5405 no . .
H29A H60C 3.4857 no . .
H29B C30A 2.7381 no . .
H29B H30B 3.0539 no . .
H29B H30C 2.5447 no . .
H29B C30B 2.5751 no . .
H29B H30D 2.8411 no . .
H29B H30E 3.4841 no . .
H29B H30F 2.3509 no . .
C30A H30D 3.3810 no . .
C30A H30E 2.7251 no . .
C30A H30F 2.7130 no . .
C30A H53 3.1497 no . .
C30A H56A 3.3661 no . .
H30A C30B 2.7431 no . .
H30A H30E 2.5707 no . .
H30A H30F 3.0263 no . .
H30A H51 3.5188 no . .
H30A H53 2.7509 no . .
H30A H56A 3.4063 no . .
H30B C30B 3.3796 no . .
H30B H30F 3.5952 no . .
H30B C53 3.4613 no . .
H30B H53 2.6667 no . .
H30B C55 3.3400 no . .
H30B C56 2.9655 no . .
H30B C56A 3.2244 no . .
H30B H56A 2.7312 no . .
H30B H56C 3.4954 no . .
H30B C57 3.3470 no . .
H30B H57A 2.9459 no . .
H30B H58A 3.3131 no . .
H30B H60C 3.3567 no . .
H30C C30B 2.6974 no . .
H30C H30D 3.5932 no . .
H30C H30E 2.9763 no . .
H30C H30F 2.5086 no . .
H30C H56A 3.4601 no . .
C31 H33A 3.3955 no . .
C31 H33B 2.7182 no . .
C31 H34B 3.4873 no . .
C31 H37 3.4401 no . .
C31 H38 2.8629 no . .
C31A H31D 3.3485 no . .
C31A H31E 2.6679 no . .
C31A H31F 2.7237 no . .
C31A H32A 3.3178 no . .
C31A H32B 2.5488 no . .
C31A H33B 2.8663 no . .
C31A H38 2.7691 no . .
H31A C31B 2.6524 no . .
H31A H31D 3.5394 no . .
H31A H31E 2.4411 no . .
H31A H31F 2.9623 no . .
H31A C32 2.6789 no . .
H31A H32A 3.4728 no . .
H31A H32B 2.3726 no . .
H31A C33 3.5630 no . .
H31A H33B 3.2939 no . .
H31A C36 3.3945 no . .
H31A H38 3.3596 no . .
H31B C31B 3.3518 no . .
H31B H31E 3.5487 no . .
H31B C32 2.6583 no . .
H31B H32B 2.7385 no . .
H31B C33 2.8563 no . .
H31B H33B 2.2716 no . .
H31B C35 3.5097 no . .
H31B C36 2.7798 no . .
H31B H38 3.4249 no . .
H31C C31B 2.7301 no . .
H31C H31E 2.9942 no . .
H31C H31F 2.5847 no . .
H31C C32 3.3415 no . .
H31C H32B 3.4804 no . .
H31C C36 2.7154 no . .
H31C C37 2.9624 no . .
H31C C38 2.7026 no . .
H31C H38 2.0039 no . .
C31B H32A 2.5015 no . .
C31B H32B 2.7696 no . .
C31B H38 2.8122 no . .
H31D C32 2.6271 no . .
H31D H32A 2.2877 no . .
H31D H32B 3.0792 no . .
H31D C35 3.5910 no . .
H31D C36 2.6879 no . .
H31D C37 3.2552 no . .
H31D H38 3.4664 no . .
H31E C32 2.6505 no . .
H31E H32A 2.7158 no . .
H31E H32B 2.5940 no . .
H31E C36 3.3618 no . .
H31E H38 3.4124 no . .
H31F C32 3.3261 no . .
H31F H32A 3.4301 no . .
H31F C36 2.6806 no . .
H31F C37 2.7276 no . .
H31F H37 3.5522 no . .
H31F C38 2.4851 no . .
H31F H38 2.0664 no . .
H31F C39 3.5804 no . .
C32 H34A 3.2873 no . .
C32 H34B 2.7198 no . .
H32A H33A 2.3907 no . .
H32A H33B 2.8654 no . .
H32A C34 2.5925 no . .
H32A H34A 3.5319 no . .
H32A H34B 2.5074 no . .
H32A C35 3.0173 no . .
H32A C36 2.8578 no . .
H32B H33A 2.3300 no . .
H32B H33B 2.4015 no . .
H32B C34 3.2901 no . .
H32B H34B 3.5647 no . .
H32B C36 3.3871 no . .
H33A H34A 2.3951 no . .
H33A H34B 2.2664 no . .
H33A C35 3.3625 no . .
H33B H34A 2.2804 no . .
H33B H34B 2.8338 no . .
H33B C35 2.8373 no . .
H33B C36 3.0689 no . .
C34 H35A 3.0098 no . .
C34 H35B 3.2726 no . .
C34 H35C 2.5076 no . .
H34A C35A 2.7426 no . .
H34A H35A 3.4265 no . .
H34A H35B 3.3728 no . .
H34A H35C 2.4410 no . .
H34A C36 3.2467 no . .
H34B C35A 2.6409 no . .
H34B H35A 2.8633 no . .
H34B H35B 3.5544 no . .
H34B H35C 2.5004 no . .
H34B C36 3.0937 no . .
C35 H37 2.5414 no . .
C35A H37 2.5519 no . .
H35A C36 2.8436 no . .
H35A C37 3.1107 no . .
H35A H37 2.6708 no . .
H35B C36 2.8455 no . .
H35B C37 2.7912 no . .
H35B H37 2.1434 no . .
H35C C36 3.3760 no . .
H35C H37 3.4965 no . .
C36 H38 2.7687 no . .
C37 H39A 3.0530 no . .
C37 H39B 3.1209 no . .
H37 H38 2.8408 no . .
H37 C39 2.6906 no . .
H37 C39A 2.7749 no . .
H37 H39A 2.5078 no . .
H37 H39B 2.7252 no . .
C38 H39A 2.8644 no . .
C38 H39B 2.8418 no . .
C38 H39C 3.3783 no . .
C38 H40 2.5340 no . .
H38 C39A 3.4252 no . .
H38 C40 2.5351 no . .
H38 H40 2.2728 no . .
C39 H41 2.7677 no . .
C39A H40 3.4005 no . .
C39A H41 2.7395 no . .
H39A C40 3.2092 no . .
H39A H41 3.3959 no . .
H39B C40 3.1521 no . .
H39B H41 3.3485 no . .
H39C C40 2.5803 no . .
H39C H40 3.5192 no . .
H39C C41 2.5664 no . .
H39C H41 2.0108 no . .
C40 H42 2.6239 no . .
H40 H41 2.8606 no . .
H40 C42 2.6152 no . .
H40 H42 2.3989 no . .
C41 H43C 2.6160 no . .
H41 H42 2.8696 no . .
H41 C43 2.7527 no . .
H41 C43A 2.7796 no . .
H41 H43A 3.4401 no . .
H41 H43B 3.3916 no . .
H41 H43C 2.0736 no . .
C42 H43A 3.1618 no . .
C42 H43B 3.2105 no . .
C42 H43C 2.6100 no . .
C42 H44 2.5694 no . .
H42 C43A 3.4019 no . .
H42 H43C 3.5440 no . .
H42 C44 2.5788 no . .
H42 H44 2.3236 no . .
C43 H45 2.7846 no . .
C43A H44 3.3973 no . .
C43A H45 2.7914 no . .
H43A C44 2.7987 no . .
H43A C45 3.0328 no . .
H43A H45 2.5859 no . .
H43B C44 2.7970 no . .
H43B C45 3.0342 no . .
H43B H45 2.6195 no . .
H43C C44 3.3645 no . .
C44 H46 2.5701 no . .
H44 H45 2.8362 no . .
H44 C46 2.5639 no . .
H44 H46 2.3423 no . .
C45 H47 2.7111 no . .
H45 H46 2.8183 no . .
H45 C47 2.6970 no . .
H45 H47 2.5826 no . .
C46 H48A 2.9220 no . .
C46 H48B 2.9742 no . .
H46 H47 2.8426 no . .
H46 C48 2.6799 no . .
H46 C48A 2.6936 no . .
H46 H48A 2.5688 no . .
H46 H48B 2.4679 no . .
C47 H48A 2.7496 no . .
C47 H48B 2.7619 no . .
C47 H48C 3.2758 no . .
C47 H49 2.6002 no . .
H47 C48A 3.3377 no . .
H47 C49 2.5617 no . .
H47 H49 2.3640 no . .
C48 H50 2.6437 no . .
C48A H49 3.3668 no . .
C48A H50 2.5536 no . .
H48A C49 3.1389 no . .
H48A C50 3.5427 no . .
H48A H50 3.1399 no . .
H48B C49 3.1561 no . .
H48B H50 3.2339 no . .
H48C C49 2.5084 no . .
H48C H49 3.4480 no . .
H48C C50 2.4406 no . .
H48C H50 1.8154 no . .
C49 H51 2.6734 no . .
H49 H50 2.7682 no . .
H49 C51 2.6328 no . .
H49 H51 2.4773 no . .
C50 H52A 2.9739 no . .
C50 H52B 3.0344 no . .
H50 H51 2.8659 no . .
H50 C52 2.6949 no . .
H50 C52A 2.7160 no . .
H50 H52A 2.5120 no . .
H50 H52B 2.5690 no . .
C51 H52A 2.7753 no . .
C51 H52B 2.7898 no . .
C51 H52C 3.3013 no . .
C51 H53 2.5930 no . .
H51 C52A 3.3594 no . .
H51 C53 2.5502 no . .
H51 H53 2.3393 no . .
C52 H54 2.6524 no . .
C52A H53 3.3881 no . .
C52A H54 2.5850 no . .
H52A C53 3.1725 no . .
H52A C54 3.5940 no . .
H52A H54 3.1716 no . .
H52B C53 3.1660 no . .
H52B H54 3.2672 no . .
H52C C53 2.5368 no . .
H52C H53 3.4762 no . .
H52C C54 2.4759 no . .
H52C H54 1.8555 no . .
H52C H60F 3.2389 no . .
C53 H56A 2.6627 no . .
C53 H56B 3.2303 no . .
C53 H60B 3.4374 no . .
H53 H54 2.7803 no . .
H53 C55 2.6656 no . .
H53 C56 2.9270 no . .
H53 C56A 2.7819 no . .
H53 H56A 2.0901 no . .
H53 H56B 3.1026 no . .
C54 H56A 2.9428 no . .
C54 H56B 3.0104 no . .
C54 H60B 2.7318 no . .
C54 H60C 3.3625 no . .
C54 H60E 3.2410 no . .
C54 H60F 2.6074 no . .
H54 C56 3.2123 no . .
H54 H56B 3.5722 no . .
H54 C60 2.7363 no . .
H54 C60A 3.2898 no . .
H54 H60B 2.8421 no . .
H54 C60B 2.6378 no . .
H54 H60D 3.5206 no . .
H54 H60E 2.8886 no . .
H54 H60F 2.0399 no . .
C55 H56A 2.8104 no . .
C55 H56B 2.7912 no . .
C55 H56C 3.3126 no . .
C55 H57A 3.1777 no . .
C55 H57B 3.0792 no . .
C55 H58A 3.0743 no . .
C55 H59A 3.3698 no . .
C55 H59B 2.8705 no . .
C55 H60A 3.3622 no . .
C55 H60B 2.6891 no . .
C55 H60C 2.6846 no . .
C55 H60D 3.3724 no . .
C55 H60E 2.7268 no . .
C55 H60F 2.6893 no . .
C56 H58A 2.8562 no . .
C56 H58B 3.3426 no . .
C56 H59B 3.0306 no . .
C56 H60C 3.4102 no . .
C56 H60E 3.5938 no . .
C56A H57A 2.6438 no . .
C56A H57B 2.7749 no . .
H56A C57 3.1557 no . .
H56A H57A 3.1002 no . .
H56A H57B 3.5965 no . .
H56B C57 3.1678 no . .
H56B H57A 3.4635 no . .
H56B H57B 3.2035 no . .
H56C C57 2.4876 no . .
H56C H57A 2.3556 no . .
H56C H57B 2.5584 no . .
C57 H59A 3.3241 no . .
C57 H59B 2.6624 no . .
H57A H58A 2.2695 no . .
H57A H58B 2.4361 no . .
H57A C59 3.3106 no . .
H57A H59B 3.5988 no . .
H57B H58A 2.8388 no . .
H57B H58B 2.2625 no . .
H57B C59 2.8015 no . .
H57B H59B 2.6339 no . .
H57B C60 3.5195 no . .
C58 H60A 3.5518 no . .
C58 H60C 2.9229 no . .
H58A H59A 2.3658 no . .
H58A H59B 2.8582 no . .
H58A C60 2.7373 no . .
H58A C60A 2.9125 no . .
H58A H60A 3.2704 no . .
H58A H60C 2.3631 no . .
H58B H59A 2.3372 no . .
H58B H59B 2.3583 no . .
H58B C60 3.3786 no . .
C59 H60A 2.6820 no . .
C59 H60B 3.3515 no . .
C59 H60C 2.7164 no . .
C59 H60D 2.6465 no . .
C59 H60E 2.6301 no . .
C59 H60F 3.3128 no . .
H59A C60A 2.5731 no . .
H59A H60A 2.3765 no . .
H59A H60B 3.4882 no . .
H59A H60C 2.8168 no . .
H59A C60B 2.7594 no . .
H59A H60D 2.5868 no . .
H59A H60E 3.0794 no . .
H59B C60A 3.3331 no . .
H59B H60A 3.4827 no . .
H59B C60B 2.5063 no . .
H59B H60D 2.7240 no . .
H59B H60E 2.3030 no . .
H59B H60F 3.4330 no . .
C60A H60D 2.6336 no . .
C60A H60E 3.3196 no . .
C60A H60F 2.6552 no . .
H60A C60B 2.6503 no . .
H60A H60D 2.4425 no . .
H60A H60E 3.5427 no . .
H60A H60F 2.9468 no . .
H60B C60B 2.6452 no . .
H60B H60D 2.9077 no . .
H60B H60E 3.5491 no . .
H60B H60F 2.4601 no . .
H60C C60B 3.3176 no . .
H60C H60D 3.5345 no . .
H60C H60F 3.5485 no . .
B1 H2X 2.7958 no . .
B1 H6X 2.7690 no . .
B1 H10X 2.8134 no . .
B1 H14X 2.7562 no . .
B1 H18X 2.8035 no . .
B1 H22X 2.7572 no . .
B1 H26X 2.8413 no . .
B1 H30X 2.7422 no . .
C1X H14X 2.8810 no . .
C1X H22X 3.2484 no . .
C1X H26X 2.7778 no . .
C2X H4X 3.2876 no . .
C2X H6X 3.2312 no . .
C2X H14X 2.8977 no . .
C2X H22X 3.3381 no . .
H2X C4X 3.2741 no . .
H2X C6X 3.2336 no . .
H2X C7X 2.6085 no . .
H2X F7A 3.0581 no . .
H2X F7B 2.5562 no . .
H2X C9X 2.6950 no . .
H2X C14X 2.7327 no . .
H2X H14X 2.6299 no . .
H2X H22X 3.0419 no . .
C4X H6X 3.2603 no . .
H4X C6X 3.2752 no . .
H4X C7X 2.6871 no . .
H4X F7A 3.4512 no . .
H4X F7C 2.4745 no . .
H4X C8X 2.6364 no . .
H4X F8B 2.9942 no . .
H4X F8C 2.6434 no . .
C6X H26X 2.6914 no . .
H6X C8X 2.6416 no . .
H6X F8A 2.3979 no . .
H6X F8B 3.4547 no . .
H6X C17X 3.2620 no . .
H6X C18X 3.3371 no . .
H6X H18X 3.0334 no . .
H6X C25X 2.9114 no . .
H6X C26X 2.8570 no . .
H6X H26X 2.4800 no . .
C9X H22X 2.8596 no . .
C9X H30X 3.1294 no . .
C10X H12X 3.2814 no . .
C10X H14X 3.2279 no . .
C10X H22X 2.7940 no . .
C10X H30X 3.2206 no . .
H10X C12X 3.2637 no . .
H10X C14X 3.2341 no . .
H10X C15X 2.6035 no . .
H10X F15B 2.5859 no . .
H10X F15C 2.9938 no . .
H10X C17X 2.7060 no . .
H10X C21X 3.5930 no . .
H10X C22X 2.6370 no . .
H10X H22X 2.4580 no . .
H10X C30X 3.5715 no . .
H10X H30X 2.9652 no . .
C12X H14X 3.2684 no . .
H12X C14X 3.2818 no . .
H12X C15X 2.6610 no . .
H12X F15A 2.4183 no . .
H12X F15C 3.4307 no . .
H12X C16X 2.6903 no . .
H12X F16B 2.4504 no . .
H12X F16C 3.2743 no . .
H14X C16X 2.6120 no . .
H14X F16A 2.5120 no . .
H14X F16C 3.2123 no . .
H14X C25X 3.1643 no . .
H14X C26X 3.3280 no . .
H14X H26X 3.1238 no . .
C17X H30X 2.8460 no . .
C18X H20X 3.2982 no . .
C18X H22X 3.2286 no . .
C18X H30X 2.9026 no . .
H18X C20X 3.2850 no . .
H18X C22X 3.2322 no . .
H18X C23X 2.6431 no . .
H18X F23A 2.5206 no . .
H18X F23C 3.1874 no . .
H18X C25X 2.7122 no . .
H18X C30X 2.7702 no . .
H18X H30X 2.6751 no . .
C20X H22X 3.2615 no . .
H20X C22X 3.2764 no . .
H20X C23X 2.6830 no . .
H20X F23B 2.4935 no . .
H20X F23C 3.2993 no . .
H20X C24X 2.6730 no . .
H20X F24A 2.4975 no . .
H20X F24C 3.3468 no . .
H22X C24X 2.6112 no . .
H22X F24B 2.5026 no . .
H22X F24C 3.1163 no . .
C26X H28X 3.2695 no . .
C26X H30X 3.2331 no . .
H26X C28X 3.2517 no . .
H26X C30X 3.2359 no . .
H26X C31X 2.6342 no . .
H26X F31A 2.6458 no . .
H26X F31B 2.9652 no . .
C28X H30X 3.2509 no . .
H28X C30X 3.2606 no . .
H28X C31X 2.6548 no . .
H28X F31B 3.4768 no . .
H28X F31C 2.4103 no . .
H28X C32X 2.6959 no . .
H28X F32B 3.3447 no . .
H28X F32C 2.4956 no . .
H28X F32D 2.7352 no . .
H28X F32F 2.8637 no . .
H30X C32X 2.5812 no . .
H30X F32A 2.6105 no . .
H30X F32B 3.0364 no . .
H30X F32E 2.5337 no . .
H30X F32F 3.4732 no . .
B2 H34X 2.7599 no . .
B2 H38X 2.8086 no . .
B2 H42X 2.8002 no . .
B2 H46X 2.7957 no . .
B2 H50X 2.7639 no . .
B2 H54X 2.8323 no . .
B2 H58X 2.8192 no . .
B2 H62X 2.7569 no . .
C33X H46X 2.7833 no . .
C33X H50X 2.7868 no . .
C33X H58X 3.5651 no . .
C33X H62X 3.2829 no . .
C34X H36X 3.2568 no . .
C34X H38X 3.2392 no . .
C34X H50X 2.8512 no . .
C34X H62X 3.2303 no . .
H34X C36X 3.2430 no . .
H34X C38X 3.2339 no . .
H34X C39X 2.5913 no . .
H34X F39A 2.5108 no . .
H34X F39C 3.1518 no . .
H34X C49X 2.6876 no . .
H34X C50X 2.7757 no . .
H34X H50X 2.6719 no . .
H34X C57X 3.4235 no . .
H34X C62X 3.3168 no . .
H34X H62X 2.7922 no . .
C36X H38X 3.2666 no . .
H36X C38X 3.2787 no . .
H36X C39X 2.6696 no . .
H36X F39B 2.5069 no . .
H36X F39C 3.2955 no . .
H36X C40X 2.6614 no . .
H36X F40A 2.4869 no . .
H36X F40C 3.2980 no . .
C38X H46X 2.8048 no . .
H38X C40X 2.6541 no . .
H38X F40B 2.5417 no . .
H38X F40C 3.1831 no . .
H38X C41X 2.8687 no . .
H38X C46X 2.8806 no . .
H38X H46X 2.6139 no . .
H38X C57X 3.4363 no . .
H38X C58X 3.5074 no . .
H38X H58X 3.1637 no . .
C41X H50X 3.2637 no . .
C41X H54X 3.5877 no . .
C41X H58X 2.8212 no . .
C42X H44X 3.2731 no . .
C42X H46X 3.2410 no . .
C42X H58X 2.7786 no . .
H42X C44X 3.2588 no . .
H42X C46X 3.2401 no . .
H42X C47X 2.6381 no . .
H42X F47A 2.6754 no . .
H42X F47C 2.8812 no . .
H42X C49X 3.4298 no . .
H42X C54X 3.5483 no . .
H42X H54X 3.1969 no . .
H42X C57X 2.8439 no . .
H42X C58X 2.8191 no . .
H42X H58X 2.5022 no . .
C44X H46X 3.2570 no . .
H44X C46X 3.2668 no . .
H44X C47X 2.6560 no . .
H44X F47B 2.4150 no . .
H44X F47C 3.5272 no . .
H44X C48X 2.6363 no . .
H44X F48B 2.7139 no . .
H44X F48C 2.9480 no . .
C46X H50X 3.1760 no . .
H46X C48X 2.6360 no . .
H46X F48A 2.4239 no . .
H46X F48C 3.4294 no . .
H46X C49X 3.4261 no . .
H46X C50X 3.3092 no . .
H46X H50X 2.7545 no . .
C49X H62X 2.8105 no . .
C50X H52X 3.2724 no . .
C50X H54X 3.2342 no . .
H50X C52X 3.2545 no . .
H50X C54X 3.2344 no . .
H50X C55X 2.6059 no . .
H50X F55A 2.4711 no . .
H50X F55B 3.2060 no . .
C52X H54X 3.2605 no . .
H52X C54X 3.2739 no . .
H52X C55X 2.6657 no . .
H52X F55B 3.3001 no . .
H52X F55C 2.5047 no . .
H52X C56X 2.6468 no . .
H52X F56B 2.4343 no . .
H52X F56C 3.5802 no . .
C54X H62X 2.8036 no . .
H54X C56X 2.6173 no . .
H54X F56A 2.7575 no . .
H54X F56C 2.7840 no . .
H54X C57X 2.7960 no . .
H54X C62X 2.7876 no . .
H54X H62X 2.5397 no . .
C58X H60X 3.2791 no . .
C58X H62X 3.2312 no . .
H58X C60X 3.2630 no . .
H58X C62X 3.2321 no . .
H58X C63X 2.6293 no . .
H58X F63A 2.5643 no . .
H58X F63B 3.0664 no . .
C60X H62X 3.2682 no . .
H60X C62X 3.2861 no . .
H60X C63X 2.6469 no . .
H60X F63B 3.3437 no . .
H60X F63C 2.4501 no . .
H60X C64X 2.6898 no . .
H60X F64A 3.2311 no . .
H60X F64C 2.5274 no . .
H60X F64D 2.5446 no . .
H60X F64F 3.0366 no . .
H62X C64X 2.6582 no . .
H62X F64A 3.2370 no . .
H62X F64B 2.5112 no . .
H62X F64E 2.7143 no . .
H62X F64F 3.4595 no . .
C1Z H3Z 3.2060 no . .
C1Z H5Z 3.2516 no . .
H1Z H2Z 2.2835 no . .
H1Z C3Z 3.2108 no . .
H1Z C5Z 3.2533 no . .
H1Z H6Z 2.3435 no . .
C2Z H4Z 3.2286 no . .
C2Z H6Z 3.2048 no . .
H2Z H3Z 2.2906 no . .
H2Z C4Z 3.2250 no . .
H2Z C6Z 3.2061 no . .
C3Z H5Z 3.2320 no . .
H3Z H4Z 2.3430 no . .
H3Z C5Z 3.2291 no . .
C4Z H6Z 3.2279 no . .
H4Z H5Z 2.3180 no . .
H4Z C6Z 3.2326 no . .
H5Z H6Z 2.3260 no . .
C7Z H9Z 3.2444 no . .
C7Z H11Z 3.2041 no . .
H7Z H8Z 2.3026 no . .
H7Z C9Z 3.2411 no . .
H7Z C11Z 3.1959 no . .
H7Z H12Z 2.3145 no . .
C8Z H10Z 3.2309 no . .
C8Z H12Z 3.2401 no . .
H8Z H9Z 2.3564 no . .
H8Z C10Z 3.2260 no . .
H8Z C12Z 3.2395 no . .
C9Z H11Z 3.2519 no . .
H9Z H10Z 2.3077 no . .
H9Z C11Z 3.2650 no . .
C10Z H12Z 3.2586 no . .
H10Z H11Z 2.3625 no . .
H10Z C12Z 3.2449 no . .
H11Z H12Z 2.3000 no . .
C13Z H15Z 3.2161 no . .
C13Z H17Z 3.1877 no . .
H13Z H14Z 2.3368 no . .
H13Z C15Z 3.2112 no . .
H13Z C17Z 3.1864 no . .
H13Z H18Z 2.2531 no . .
C14Z H16Z 3.2400 no . .
C14Z H18Z 3.2074 no . .
H14Z H15Z 2.2931 no . .
H14Z C16Z 3.2428 no . .
H14Z C18Z 3.2070 no . .
C15Z H17Z 3.2657 no . .
H15Z H16Z 2.3517 no . .
H15Z C17Z 3.2628 no . .
C16Z H18Z 3.2349 no . .
H16Z H17Z 2.3820 no . .
H16Z C18Z 3.2383 no . .
H17Z H18Z 2.2854 no . .
Pd2 H18Z 3.4228 no . 2_567
C1A H28B 3.5540 no . 2_557
C1A H20X 3.3792 no . 1_556
H1A H27B 3.4198 no . 2_557
H1A C28 3.4622 no . 2_557
H1A H28A 3.2758 no . 2_557
H1A H28B 2.8960 no . 2_557
H1A H20X 3.2191 no . 1_556
H1A F24A 3.3422 no . 1_556
H1A F24C 3.4381 no . 2_567
H1B H28B 3.5856 no . 2_557
H1B H29A 3.5224 no . 1_566
H1B H29B 2.9785 no . 1_566
H1B F24A 2.7926 no . 1_556
H1B F24C 2.9942 no . 2_567
H1C C20X 3.3689 no . 1_556
H1C H20X 2.7770 no . 1_556
H1C F23B 3.5956 no . 1_556
H1C F24A 3.0541 no . 1_556
H1C F63C 2.9062 no . 2_668
C1B H57A 3.4163 no . 1_566
C1B H18Z 3.5000 no . 2_567
H1D H57A 3.5780 no . 1_566
H1D F15B 3.3837 no . 2_567
H1D H18Z 3.5601 no . 2_567
H1E C57 3.2878 no . 1_566
H1E H57A 2.5169 no . 1_566
H1E H57B 3.2049 no . 1_566
H1E F15B 3.0305 no . 2_567
H1E F24C 3.2221 no . 2_567
H1F F15B 3.2450 no . 2_567
H1F H13Z 3.0722 no . 2_567
H1F C18Z 3.4466 no . 2_567
H1F H18Z 2.7043 no . 2_567
H2A H30C 3.4863 no . 1_566
H2A C59X 3.3586 no . 2_668
H2A C63X 3.2363 no . 2_668
H2A F63A 2.8016 no . 2_668
H2A F63C 3.0121 no . 2_668
H2B H30C 3.0977 no . 1_566
H2B H56C 3.0111 no . 1_566
H2B H57A 2.9297 no . 1_566
H3A H56C 3.4834 no . 1_566
H3B H56C 3.5356 no . 1_566
H3B H42X 2.7596 no . 2_668
H3B C47X 3.4680 no . 2_668
H3B F47A 2.6507 no . 2_668
H3B F47C 3.2241 no . 2_668
C4 H54X 3.4292 no . 2_668
H4A H54X 2.9374 no . 2_668
H4A F56A 2.9758 no . 2_668
H4B H42X 3.3715 no . 2_668
H4B H54X 2.9760 no . 2_668
H4B C57X 3.3765 no . 2_668
H4B C58X 3.3923 no . 2_668
H4B C59X 3.3982 no . 2_668
H4B C60X 3.3819 no . 2_668
H4B C61X 3.3440 no . 2_668
H4B C62X 3.3137 no . 2_668
H5A F64C 2.9888 no . 2_668
H5A F64F 2.7210 no . 2_668
H5B H54X 3.5638 no . 2_668
H5B F56C 3.4829 no . 2_668
H5B C61X 3.4361 no . 2_668
H5B C64X 3.3146 no . 2_668
H5B F64B 2.8805 no . 2_668
H5B F64C 3.0673 no . 2_668
H5B F64F 2.5596 no . 2_668
C8 H27B 3.2998 no . 2_557
H8 H27B 3.5143 no . 2_557
H8 H28A 3.3900 no . 2_557
H8 C13Z 3.5202 no . 2_567
H8 H13Z 3.0223 no . 2_567
H8 H18Z 3.2759 no . 2_567
C9 H27B 2.9020 no . 2_557
C9A H26A 3.3180 no . 2_557
C9A H27B 3.1252 no . 2_557
H9A C26A 3.4873 no . 2_557
H9A H26A 3.0957 no . 2_557
H9A H26C 3.0537 no . 2_557
H9A H27B 3.3968 no . 2_557
H9A F23A 3.5755 no . 2_667
H9A C64X 3.0895 no . .
H9A F64A 2.9215 no . .
H9A F64B 2.9552 no . .
H9A F64C 2.7460 no . .
H9A F64D 2.9137 no . .
H9A F64E 3.0698 no . .
H9A F64F 2.6595 no . .
H9B C26A 3.4652 no . 2_557
H9B H26A 2.7305 no . 2_557
H9B H26C 3.4808 no . 2_557
H9B C27 3.5488 no . 2_557
H9B H27B 2.6233 no . 2_557
H9B F23B 3.0411 no . 1_556
H9B F64C 3.5223 no . .
H9B F64F 3.3908 no . .
H9C F23A 2.7374 no . 2_667
H9C F64C 3.3299 no . .
H9C F64D 3.5064 no . .
H9C F64F 3.5231 no . .
C10 H27B 3.0742 no . 2_557
C10 H28A 3.1430 no . 2_557
C10 H30D 3.5978 no . 2_557
C10 H13Z 3.5908 no . 2_567
H10 H27B 3.3808 no . 2_557
H10 H28A 2.7885 no . 2_557
H10 H30D 3.1810 no . 2_557
H10 C13Z 2.7971 no . 2_567
H10 H13Z 2.6610 no . 2_567
H10 C14Z 3.2124 no . 2_567
H10 H14Z 3.3561 no . 2_567
H10 C18Z 3.3607 no . 2_567
H10 H18Z 3.5903 no . 2_567
C11 H26C 3.1896 no . 2_557
C11 H30D 3.5126 no . 2_557
H11 C26A 3.4082 no . 2_557
H11 H26A 3.5927 no . 2_557
H11 H26C 2.6698 no . 2_557
H11 C64X 3.5286 no . .
H11 F64A 2.9694 no . .
H11 F64B 3.0788 no . .
H11 F64E 2.6997 no . .
C12 H30D 2.9928 no . 2_557
C12 H30E 3.5091 no . 2_557
H12 C30B 3.3463 no . 2_557
H12 H30D 2.5857 no . 2_557
H12 H30E 3.2517 no . 2_557
H12 C13Z 3.5660 no . 2_567
H12 C14Z 2.9291 no . 2_567
H12 H14Z 2.7650 no . 2_567
H12 C15Z 3.2965 no . 2_567
H12 H15Z 3.3813 no . 2_567
C13A H22B 3.5785 no . 2_557
C13A H26C 3.5326 no . 2_557
H13A C22 3.1508 no . 2_557
H13A C22A 3.3320 no . 2_557
H13A H22B 3.1022 no . 2_557
H13A H22C 3.1978 no . 2_557
H13A C23 2.9294 no . 2_557
H13A H23 3.4500 no . 2_557
H13A C24 2.8219 no . 2_557
H13A H24 2.7748 no . 2_557
H13A C26A 3.5638 no . 2_557
H13A H26C 2.7219 no . 2_557
H13A F64B 3.3043 no . .
H13A F64E 3.1589 no . .
H13B F39C 3.2837 no . .
H13B C64X 3.5935 no . .
H13B F64A 2.9331 no . .
H13B F64B 3.2119 no . .
H13B F64E 2.2874 no . .
H13C C22 3.3706 no . 2_557
H13C H22B 3.1384 no . 2_557
H13C C39X 3.5302 no . .
H13C F39A 3.0353 no . .
H13C F39C 2.8862 no . .
C14 H30E 3.5813 no . 2_557
H14 H30E 3.4233 no . 2_557
H14 F7A 3.0199 no . 2_567
H14 H15Z 3.3308 no . 2_567
C15 H21 3.1333 no . 2_557
H15 H19 3.5525 no . 2_557
H15 C20 3.3224 no . 2_557
H15 C21 2.9544 no . 2_557
H15 H21 2.8777 no . 2_557
H15 C22 3.4640 no . 2_557
H15 F39A 3.1080 no . .
H15 F39C 3.4230 no . .
C16 H4Z 3.3565 no . 1_455
H16 F7A 3.4999 no . 2_567
H16 F7C 3.4046 no . 2_567
H16 C4Z 3.5254 no . 1_455
H16 H4Z 2.9202 no . 1_455
C17 H19 3.1051 no . 2_557
H17 H17 3.5447 no . 2_557
H17 C18 3.5982 no . 2_557
H17 C19 3.1158 no . 2_557
H17 H19 2.8371 no . 2_557
H17 H5Z 3.2786 no . 2_657
C18 H17 3.5982 no . 2_557
C18A H4Z 3.2555 no . 1_455
C18A H5Z 3.5333 no . 1_455
H18A F7C 3.4790 no . 2_567
H18A F16B 3.2579 no . .
H18A H4Z 3.5622 no . 1_455
H18B F7C 3.1529 no . 2_567
H18B F55A 3.3055 no . 2_557
H18B C4Z 3.0553 no . 1_455
H18B H4Z 2.3473 no . 1_455
H18B C5Z 3.2590 no . 1_455
H18B H5Z 2.7764 no . 1_455
H18C C55X 3.3567 no . 2_557
H18C F55A 2.6420 no . 2_557
H18C F55C 2.9240 no . 2_557
C19 H17 3.1158 no . 2_557
H19 H15 3.5525 no . 2_557
H19 C17 3.1051 no . 2_557
H19 H17 2.8371 no . 2_557
H19 C5Z 3.0462 no . 2_657
H19 H5Z 3.0624 no . 2_657
H19 C6Z 3.1205 no . 2_657
H19 H6Z 3.1743 no . 2_657
C20 H15 3.3224 no . 2_557
H20 F55A 3.5416 no . 2_557
H20 F55C 3.2361 no . 2_557
C21 H15 2.9544 no . 2_557
H21 C15 3.1333 no . 2_557
H21 H15 2.8777 no . 2_557
H21 C1Z 3.2992 no . 2_657
H21 C2Z 3.2630 no . 2_657
H21 C3Z 3.3629 no . 2_657
H21 C4Z 3.5117 no . 2_657
H21 C5Z 3.5806 no . 2_657
H21 C6Z 3.4678 no . 2_657
C22 H13A 3.1508 no . 2_557
C22 H13C 3.3706 no . 2_557
C22 H15 3.4640 no . 2_557
C22A H13A 3.3320 no . 2_557
C22A H52X 3.4715 no . 2_557
H22A C51X 3.5620 no . 2_557
H22A C52X 3.1004 no . 2_557
H22A H52X 2.8638 no . 2_557
H22A F55C 3.1942 no . 2_557
H22B C13A 3.5785 no . 2_557
H22B H13A 3.1022 no . 2_557
H22B H13C 3.1384 no . 2_557
H22B H34X 3.5689 no . 2_557
H22B C51X 3.4139 no . 2_557
H22B C52X 3.2836 no . 2_557
H22B H52X 3.5081 no . 2_557
H22B C53X 3.5746 no . 2_557
H22C H13A 3.1978 no . 2_557
H22C C52X 3.5249 no . 2_557
H22C H52X 3.5198 no . 2_557
H22C C53X 3.5091 no . 2_557
H22C F56C 3.1968 no . 2_557
C23 H13A 2.9294 no . 2_557
H23 H13A 3.4500 no . 2_557
H23 C2Z 3.3789 no . 2_657
H23 H2Z 3.2116 no . 2_657
H23 C3Z 3.5818 no . 2_657
H23 H3Z 3.5579 no . 2_657
C24 H13A 2.8219 no . 2_557
H24 H13A 2.7748 no . 2_557
C26A H9A 3.4873 no . 2_557
C26A H9B 3.4652 no . 2_557
C26A H11 3.4082 no . 2_557
C26A H13A 3.5638 no . 2_557
H26A C9A 3.3180 no . 2_557
H26A H9A 3.0957 no . 2_557
H26A H9B 2.7305 no . 2_557
H26A H11 3.5927 no . 2_557
H26A F23B 3.5471 no . 2_556
H26A F23C 3.0202 no . 2_556
H26A F64B 3.2792 no . 2_557
H26A F64F 3.4959 no . 2_557
H26B F56C 3.2966 no . 2_557
H26B F64B 3.5025 no . 2_557
H26C H9A 3.0537 no . 2_557
H26C H9B 3.4808 no . 2_557
H26C C11 3.1896 no . 2_557
H26C H11 2.6698 no . 2_557
H26C C13A 3.5326 no . 2_557
H26C H13A 2.7219 no . 2_557
H26C F64B 2.4619 no . 2_557
H26C F64E 3.4462 no . 2_557
H26C F64F 3.3149 no . 2_557
C27 H9B 3.5488 no . 2_557
C27 H20X 3.0228 no . 2_556
H27A C19X 3.4545 no . 2_556
H27A C20X 2.9723 no . 2_556
H27A H20X 2.4409 no . 2_556
H27A C23X 3.3329 no . 2_556
H27A F23B 3.1423 no . 2_556
H27A F23C 2.9572 no . 2_556
H27B H1A 3.4198 no . 2_557
H27B C8 3.2998 no . 2_557
H27B H8 3.5143 no . 2_557
H27B C9 2.9020 no . 2_557
H27B C9A 3.1252 no . 2_557
H27B H9A 3.3968 no . 2_557
H27B H9B 2.6233 no . 2_557
H27B C10 3.0742 no . 2_557
H27B H10 3.3808 no . 2_557
H27B H20X 3.0234 no . 2_556
H27B F23B 3.0328 no . 2_556
H27B F23C 3.5812 no . 2_556
C28 H1A 3.4622 no . 2_557
C28 H20X 3.2335 no . 2_556
H28A H1A 3.2758 no . 2_557
H28A H8 3.3900 no . 2_557
H28A C10 3.1430 no . 2_557
H28A H10 2.7885 no . 2_557
H28A F24B 2.7677 no . 1_545
H28B C1A 3.5540 no . 2_557
H28B H1A 2.8960 no . 2_557
H28B H1B 3.5856 no . 2_557
H28B C20X 3.3627 no . 2_556
H28B H20X 2.5802 no . 2_556
H28B C24X 3.4180 no . 2_556
H28B F24A 3.1750 no . 1_545
H28B F24A 2.6757 no . 2_556
H28B F24B 3.3276 no . 1_545
H28B F24C 3.3805 no . 2_556
H29A H1B 3.5224 no . 1_544
H29A F24C 3.4334 no . 2_556
H29B H1B 2.9785 no . 1_544
H29B C24X 3.4693 no . 1_545
H29B F24A 2.7938 no . 1_545
H29B F24B 2.9110 no . 1_545
H29B F63A 3.5809 no . 2_657
C30A H2Z 3.2513 no . 2_657
H30A F47C 3.5680 no . 2_657
H30A C2Z 3.3663 no . 2_657
H30A H2Z 2.6508 no . 2_657
H30C H2A 3.4863 no . 1_544
H30C H2B 3.0977 no . 1_544
H30C F47C 3.5601 no . 2_657
H30C F63A 2.5055 no . 2_657
H30C H2Z 2.9794 no . 2_657
C30B H12 3.3463 no . 2_557
C30B H3Z 3.5007 no . 2_657
H30D C10 3.5978 no . 2_557
H30D H10 3.1810 no . 2_557
H30D C11 3.5126 no . 2_557
H30D C12 2.9928 no . 2_557
H30D H12 2.5857 no . 2_557
H30D F24B 3.1448 no . 1_545
H30D H14Z 3.1150 no . 1_545
H30E C12 3.5091 no . 2_557
H30E H12 3.2517 no . 2_557
H30E C14 3.5813 no . 2_557
H30E H14 3.4233 no . 2_557
H30E H2Z 3.3271 no . 2_657
H30E C3Z 3.4159 no . 2_657
H30E H3Z 2.8656 no . 2_657
H30F F24B 3.0657 no . 1_545
H30F C63X 3.2475 no . 2_657
H30F F63A 2.6405 no . 2_657
H30F F63B 3.0618 no . 2_657
H30F F63C 3.2853 no . 2_657
H30F H3Z 3.2355 no . 2_657
C31A H18Z 3.2605 no . 2_567
H31A F15A 2.5208 no . 2_567
H31A H52X 3.5918 no . 1_565
H31A F55B 2.9120 no . 1_565
H31A H18Z 3.4986 no . 2_567
H31B F15A 3.3574 no . 2_567
H31B H18Z 3.3772 no . 2_567
H31C F15A 3.1309 no . 2_567
H31C C17Z 3.5364 no . 2_567
H31C H17Z 3.0647 no . 2_567
H31C C18Z 3.2665 no . 2_567
H31C H18Z 2.4836 no . 2_567
C31B H12Z 3.5745 no . 2_567
H31D F32C 2.7498 no . 2_667
H31D F32F 3.2003 no . 2_667
H31D C43X 3.3649 no . 1_565
H31D C44X 2.8094 no . 1_565
H31D H44X 2.8839 no . 1_565
H31D C45X 3.0152 no . 1_565
H31D C48X 3.3659 no . 1_565
H31D F48B 2.7525 no . 1_565
H31E C45X 3.5262 no . 1_565
H31E F48B 3.3415 no . 1_565
H31E F55B 3.0391 no . 1_565
H31E H12Z 3.0177 no . 2_567
H31F F32C 3.2384 no . 2_667
H31F F48B 2.9496 no . 1_565
H31F C7Z 3.5589 no . 2_567
H31F H7Z 2.9689 no . 2_567
H31F H12Z 3.2332 no . 2_567
H32A C42X 3.5648 no . 1_565
H32A C43X 3.3222 no . 1_565
H32A C47X 3.5712 no . 1_565
H32A F47A 3.0917 no . 1_565
H32B C51X 3.5672 no . 1_565
H32B C52X 3.1439 no . 1_565
H32B H52X 3.3984 no . 1_565
H32B C53X 3.1123 no . 1_565
H32B C54X 3.5574 no . 1_565
H32B C56X 3.5503 no . 1_565
H32B F56A 3.3072 no . 1_565
H33A H33A 2.9997 no . 2_678
H33A H34A 3.2677 no . 2_678
H33A H34B 3.3088 no . 2_678
H33A F56A 2.8847 no . 1_565
H34A H33A 3.2677 no . 2_678
H34A F56A 2.5493 no . 2_668
H34B H33A 3.3088 no . 2_678
H34B F47A 3.0385 no . 1_565
H34B F56A 3.0379 no . 2_668
C35A H60A 3.3372 no . 1_666
C35A H60D 3.3067 no . 1_666
H35A H60A 3.1515 no . 1_666
H35A C60B 3.4736 no . 1_666
H35A C32X 3.4839 no . 2_667
H35A F32A 2.4526 no . 2_667
H35A F32C 3.2154 no . 2_667
H35A F32F 2.7996 no . 2_667
H35A H60D 2.5519 no . 1_666
H35B H60A 3.2072 no . 1_666
H35B F32A 3.2484 no . 2_667
H35C H60A 3.0899 no . 1_666
H35C C56X 3.4871 no . 2_668
H35C F56A 2.9189 no . 2_668
H35C F56C 2.9364 no . 2_668
H35C H60D 3.2593 no . 1_666
H37 F32A 3.0671 no . 2_667
H37 F32C 3.2124 no . 2_667
H37 F32F 3.0494 no . 2_667
H38 H7Z 3.5261 no . 2_567
H38 C17Z 3.4851 no . 2_567
H38 H17Z 2.9522 no . 2_567
H38 H18Z 3.2098 no . 2_567
C39A H18X 3.2489 no . 2_667
H39A H18X 3.0876 no . 2_667
H39A F23A 2.6139 no . 2_667
H39B H18X 2.9398 no . 2_667
H39B C25X 3.4340 no . 2_667
H39B C26X 3.4591 no . 2_667
H39B C27X 3.1905 no . 2_667
H39B C28X 2.8222 no . 2_667
H39B H28X 3.2087 no . 2_667
H39B C29X 2.7227 no . 2_667
H39B C30X 3.0242 no . 2_667
H39B H30X 3.4921 no . 2_667
H39B C32X 3.2839 no . 2_667
H39B F32A 3.1514 no . 2_667
H39B F32C 3.3329 no . 2_667
H39B F32F 3.2291 no . 2_667
H39C H6X 3.5289 no . 2_667
H39C H18X 3.1726 no . 2_667
H39C F23A 3.4777 no . 2_667
H39C F64D 3.4204 no . .
C40 H8Z 3.5604 no . 2_567
C40 H17Z 3.4465 no . 2_567
H40 C7Z 3.4510 no . 2_567
H40 H7Z 3.3445 no . 2_567
H40 C8Z 3.4073 no . 2_567
H40 H8Z 3.3150 no . 2_567
H40 C16Z 3.2534 no . 2_567
H40 H16Z 3.4191 no . 2_567
H40 C17Z 2.7349 no . 2_567
H40 H17Z 2.5079 no . 2_567
H40 C18Z 3.3505 no . 2_567
H40 H18Z 3.5529 no . 2_567
C41 H8Z 3.5015 no . 2_567
H41 F31B 2.9106 no . 2_667
C42 H8Z 3.2215 no . 2_567
H42 F31A 3.4358 no . .
H42 C8Z 3.3118 no . 2_567
H42 H8Z 2.9938 no . 2_567
H42 C9Z 3.5144 no . 2_567
H42 H9Z 3.3380 no . 2_567
H42 C15Z 3.5202 no . 2_567
H42 C16Z 2.9564 no . 2_567
H42 H16Z 2.7268 no . 2_567
H42 C17Z 3.5185 no . 2_567
H43A F8B 3.1192 no . 2_667
H43A C31X 3.4519 no . .
H43A F31A 3.2415 no . .
H43A F31B 3.5375 no . 2_667
H43A F31C 2.5146 no . .
H43B F8A 3.1992 no . 2_667
H43B F8B 3.2298 no . 2_667
H43B F39C 2.4333 no . .
H43C C8X 3.4436 no . 2_667
H43C F8A 2.6175 no . 2_667
H43C F8B 3.1201 no . 2_667
H43C F31B 3.2129 no . 2_667
H44 F16A 3.3296 no . .
H44 F31A 3.2179 no . .
H44 H9Z 3.5741 no . 2_567
H44 H16Z 3.5887 no . 2_567
H45 F31C 3.2136 no . .
H45 F39C 3.2733 no . .
H45 F48C 3.0193 no . 2_657
H46 F16A 3.0395 no . .
C47 H6Z 3.5174 no . 2_657
H47 F32D 3.4160 no . .
H47 F48C 2.6731 no . 2_657
H47 C6Z 3.5101 no . 2_657
H47 H6Z 2.6329 no . 2_657
C48A H12X 3.4748 no . .
H48A C9X 3.4179 no . .
H48A C10X 3.4439 no . .
H48A C11X 3.2695 no . .
H48A C12X 3.0207 no . .
H48A H12X 3.4563 no . .
H48A C13X 2.9081 no . .
H48A C14X 3.1138 no . .
H48A H14X 3.5835 no . .
H48A C16X 3.5590 no . .
H48B C12X 3.1585 no . .
H48B H12X 3.1472 no . .
H48B C13X 3.2272 no . .
H48B C16X 3.3518 no . .
H48B F16A 3.5516 no . .
H48B F16B 2.8281 no . .
H48B F55C 3.5750 no . 2_557
H48C C11X 3.2514 no . .
H48C C12X 3.1484 no . .
H48C H12X 3.2500 no . .
H48C C15X 3.5003 no . .
H48C F15C 2.9265 no . .
H48C F55C 3.1086 no . 2_557
C49 H1Z 3.4835 no . 2_657
H49 F32B 3.5096 no . .
H49 F32D 3.1115 no . .
H49 H44X 3.5567 no . 2_657
H49 C1Z 3.0533 no . 2_657
H49 H1Z 2.5791 no . 2_657
H49 C6Z 3.1528 no . 2_657
H49 H6Z 2.7814 no . 2_657
H50 F15C 2.9885 no . .
H50 F32E 3.5475 no . .
H50 F55C 3.3301 no . 2_557
C51 H60E 3.5479 no . 2_556
H51 F47B 3.5519 no . 2_657
H51 F47C 3.4416 no . 2_657
H51 C1Z 3.5076 no . 2_657
H51 H1Z 2.8827 no . 2_657
C52 H60E 3.0088 no . 2_556
C52A H57B 3.5546 no . 2_556
C52A H59B 3.3957 no . 2_556
C52A H52X 3.4005 no . 2_557
C52A H60E 3.1981 no . 2_556
H52A C56 3.4822 no . 2_556
H52A C57 3.5058 no . 2_556
H52A H57B 2.9008 no . 2_556
H52A C59 3.3451 no . 2_556
H52A H59B 2.4788 no . 2_556
H52A F15C 2.6039 no . .
H52A H60E 2.7869 no . 2_556
H52B F15C 3.0292 no . .
H52B C52X 3.3481 no . 2_557
H52B H52X 2.4721 no . 2_557
H52B F55C 3.4012 no . 2_557
H52B F56B 3.0421 no . 2_557
H52C C56 3.3870 no . 2_556
H52C C56A 3.4840 no . 2_556
H52C H56B 2.8470 no . 2_556
H52C H57B 3.4280 no . 2_556
H52C F56B 3.0133 no . 2_557
H52C H60E 3.2996 no . 2_556
C53 H60E 3.2082 no . 2_556
H53 F47C 3.4013 no . 2_657
C54 H54 3.4194 no . 2_556
C54 H60E 3.4660 no . 2_556
H54 C54 3.4194 no . 2_556
H54 H54 3.1486 no . 2_556
H54 H56B 2.9364 no . 2_556
H54 H60E 3.3900 no . 2_556
C56 H52A 3.4822 no . 2_556
C56 H52C 3.3870 no . 2_556
C56A H52C 3.4840 no . 2_556
C56A H60F 3.5757 no . 2_556
H56A C47X 3.4076 no . 2_657
H56A F47A 3.4780 no . 2_657
H56A F47B 3.4260 no . 2_657
H56A F47C 2.5451 no . 2_657
H56B H52C 2.8470 no . 2_556
H56B H54 2.9364 no . 2_556
H56B C60B 3.3781 no . 2_556
H56B H60E 3.2896 no . 2_556
H56B H60F 2.6382 no . 2_556
H56C H2B 3.0111 no . 1_544
H56C H3A 3.4834 no . 1_544
H56C H3B 3.5356 no . 1_544
H56C F47A 3.5722 no . 2_657
H56C F47C 3.4078 no . 2_657
C57 H1E 3.2878 no . 1_544
C57 H52A 3.5058 no . 2_556
H57A C1B 3.4163 no . 1_544
H57A H1D 3.5780 no . 1_544
H57A H1E 2.5169 no . 1_544
H57A H2B 2.9297 no . 1_544
H57A F15B 3.5211 no . 2_556
H57B H1E 3.2049 no . 1_544
H57B C52A 3.5546 no . 2_556
H57B H52A 2.9008 no . 2_556
H57B H52C 3.4280 no . 2_556
H57B C15X 3.3446 no . 2_556
H57B F15B 2.7446 no . 2_556
H57B F15C 2.7688 no . 2_556
C58 H10X 3.5627 no . 2_556
H58B C10X 3.5347 no . 2_556
H58B H10X 2.6283 no . 2_556
H58B F15B 3.0569 no . 2_556
H58B F15C 3.4694 no . 2_556
H58B C21X 3.5555 no . 2_556
H58B C22X 3.5690 no . 2_556
H58B F24C 3.3271 no . 2_556
C59 H52A 3.3451 no . 2_556
H59A H30X 3.0083 no . 2_556
H59A F32A 2.8760 no . 2_556
H59A F32E 3.0720 no . 2_556
H59B C52A 3.3957 no . 2_556
H59B H52A 2.4788 no . 2_556
H59B F15C 3.2614 no . 2_556
H59B H30X 3.4856 no . 2_556
H59B F32E 2.8881 no . 2_556
H60A C35A 3.3372 no . 1_444
H60A H35A 3.1515 no . 1_444
H60A H35B 3.2072 no . 1_444
H60A H35C 3.0899 no . 1_444
H60A F23C 3.3357 no . 2_556
H60B F56B 3.4260 no . 2_557
H60B F56C 2.9920 no . 2_557
C60B H35A 3.4736 no . 1_444
C60B H56B 3.3781 no . 2_556
C2X H10Z 3.3470 no . 2_567
H2X C14Z 3.2293 no . .
H2X H14Z 2.9603 no . .
H2X C15Z 3.3496 no . .
H2X H15Z 3.1860 no . .
C3X H10Z 3.0836 no . 2_567
C4X H10Z 3.4263 no . 2_567
H4X F40C 2.4282 no . 2_667
H4X F63B 3.4850 no . 2_667
H4X H11Z 3.5919 no . 2_567
H6X H39C 3.5289 no . 2_667
C7X H3Z 3.5211 no . 2_667
C7X H4Z 3.3922 no . 2_667
C7X H10Z 3.4096 no . 2_567
C7X H15Z 3.3158 no . .
F7A H14 3.0199 no . 2_567
F7A H16 3.4999 no . 2_567
F7A H3Z 2.6414 no . 2_667
F7A H4Z 3.1491 no . 2_667
F7A H14Z 2.9849 no . .
F7A H15Z 3.1307 no . .
F7B H10Z 3.1226 no . 2_567
F7B H14Z 3.5763 no . .
F7B H15Z 2.4038 no . .
F7C H16 3.4046 no . 2_567
F7C H18A 3.4790 no . 2_567
F7C H18B 3.1529 no . 2_567
F7C H3Z 3.4898 no . 2_667
F7C H4Z 2.5114 no . 2_667
F7C H10Z 3.5636 no . 2_567
F7C H11Z 3.2663 no . 2_567
C8X H43C 3.4436 no . 2_667
F8A H43B 3.1992 no . 2_667
F8A H43C 2.6175 no . 2_667
F8B H43A 3.1192 no . 2_667
F8B H43B 3.2298 no . 2_667
F8B H43C 3.1201 no . 2_667
F8C H38X 3.5013 no . 2_667
C9X H48A 3.4179 no . .
C10X H48A 3.4439 no . .
C10X H58B 3.5347 no . 2_556
H10X C58 3.5627 no . 2_556
H10X H58B 2.6283 no . 2_556
C11X H48A 3.2695 no . .
C11X H48C 3.2514 no . .
C12X H48A 3.0207 no . .
C12X H48B 3.1585 no . .
C12X H48C 3.1484 no . .
H12X C48A 3.4748 no . .
H12X H48A 3.4563 no . .
H12X H48B 3.1472 no . .
H12X H48C 3.2500 no . .
H12X F55B 3.3108 no . 2_557
H12X F55C 3.5299 no . 2_557
H12X H11Z 3.3968 no . .
H12X C17Z 3.4280 no . .
H12X H17Z 3.3046 no . .
C13X H48A 2.9081 no . .
C13X H48B 3.2272 no . .
C14X H48A 3.1138 no . .
H14X H48A 3.5835 no . .
H14X H9Z 3.2020 no . 2_567
H14X H10Z 3.3929 no . 2_567
C15X H48C 3.5003 no . .
C15X H57B 3.3446 no . 2_556
C15X H18Z 3.2836 no . .
F15A H31A 2.5208 no . 2_567
F15A H31B 3.3574 no . 2_567
F15A H31C 3.1309 no . 2_567
F15A H17Z 3.3760 no . .
F15A H18Z 3.0028 no . .
F15B H1D 3.3837 no . 2_567
F15B H1E 3.0305 no . 2_567
F15B H1F 3.2450 no . 2_567
F15B H57A 3.5211 no . 2_556
F15B H57B 2.7446 no . 2_556
F15B H58B 3.0569 no . 2_556
F15B H13Z 3.3811 no . .
F15B H18Z 2.7838 no . .
F15C H48C 2.9265 no . .
F15C H50 2.9885 no . .
F15C H52A 2.6039 no . .
F15C H52B 3.0292 no . .
F15C H57B 2.7688 no . 2_556
F15C H58B 3.4694 no . 2_556
F15C H59B 3.2614 no . 2_556
C16X H48A 3.5590 no . .
C16X H48B 3.3518 no . .
C16X H10Z 3.5498 no . .
F16A H44 3.3296 no . .
F16A H46 3.0395 no . .
F16A H48B 3.5516 no . .
F16A H15Z 3.3701 no . 2_567
F16A H16Z 3.5260 no . 2_567
F16B H18A 3.2579 no . .
F16B H48B 2.8281 no . .
F16B H10Z 3.1394 no . .
F16B H11Z 3.0171 no . .
F16C H10Z 2.7011 no . .
F16C H16Z 3.1656 no . .
H18X C39A 3.2489 no . 2_667
H18X H39A 3.0876 no . 2_667
H18X H39B 2.9398 no . 2_667
H18X H39C 3.1726 no . 2_667
C19X H27A 3.4545 no . 2_556
C19X H60X 3.5396 no . 2_667
C20X H1C 3.3689 no . 1_554
C20X H27A 2.9723 no . 2_556
C20X H28B 3.3627 no . 2_556
H20X C1A 3.3792 no . 1_554
H20X H1A 3.2191 no . 1_554
H20X H1C 2.7770 no . 1_554
H20X C27 3.0228 no . 2_556
H20X H27A 2.4409 no . 2_556
H20X H27B 3.0234 no . 2_556
H20X C28 3.2335 no . 2_556
H20X H28B 2.5802 no . 2_556
C21X H58B 3.5555 no . 2_556
C22X H58B 3.5690 no . 2_556
H22X C13Z 3.4632 no . .
H22X H13Z 3.1131 no . .
H22X C14Z 3.4876 no . .
H22X H14Z 3.1724 no . .
C23X H27A 3.3329 no . 2_556
F23A H9A 3.5755 no . 2_667
F23A H9C 2.7374 no . 2_667
F23A H39A 2.6139 no . 2_667
F23A H39C 3.4777 no . 2_667
F23B H1C 3.5956 no . 1_554
F23B H9B 3.0411 no . 1_554
F23B H26A 3.5471 no . 2_556
F23B H27A 3.1423 no . 2_556
F23B H27B 3.0328 no . 2_556
F23C H26A 3.0202 no . 2_556
F23C H27A 2.9572 no . 2_556
F23C H27B 3.5812 no . 2_556
F23C H60A 3.3357 no . 2_556
C24X H28B 3.4180 no . 2_556
C24X H29B 3.4693 no . 1_565
F24A H1A 3.3422 no . 1_554
F24A H1B 2.7926 no . 1_554
F24A H1C 3.0541 no . 1_554
F24A H28B 3.1750 no . 1_565
F24A H28B 2.6757 no . 2_556
F24A H29B 2.7938 no . 1_565
F24B H28A 2.7677 no . 1_565
F24B H28B 3.3276 no . 1_565
F24B H29B 2.9110 no . 1_565
F24B H30D 3.1448 no . 1_565
F24B H30F 3.0657 no . 1_565
F24B H13Z 2.8330 no . .
F24B H14Z 3.2637 no . .
F24C H1A 3.4381 no . 2_567
F24C H1B 2.9942 no . 2_567
F24C H1E 3.2221 no . 2_567
F24C H28B 3.3805 no . 2_556
F24C H29A 3.4334 no . 2_556
F24C H58B 3.3271 no . 2_556
F24C H13Z 3.3292 no . .
C25X H39B 3.4340 no . 2_667
C26X H39B 3.4591 no . 2_667
C26X H9Z 3.4818 no . 2_567
H26X C9Z 3.3675 no . 2_567
H26X H9Z 2.7210 no . 2_567
C27X H39B 3.1905 no . 2_667
C28X H39B 2.8222 no . 2_667
H28X H39B 3.2087 no . 2_667
H28X F48B 2.5347 no . 2_657
H28X H7Z 3.3425 no . 1_655
C29X H39B 2.7227 no . 2_667
C30X H39B 3.0242 no . 2_667
H30X H39B 3.4921 no . 2_667
H30X H59A 3.0083 no . 2_556
H30X H59B 3.4856 no . 2_556
C31X H43A 3.4519 no . .
C31X H8Z 3.4246 no . 1_655
F31A H42 3.4358 no . .
F31A H43A 3.2415 no . .
F31A H44 3.2179 no . .
F31A H8Z 2.6297 no . 2_567
F31A H9Z 2.7377 no . 2_567
F31B H41 2.9106 no . 2_667
F31B H43A 3.5375 no . 2_667
F31B H43C 3.2129 no . 2_667
F31B H8Z 2.8669 no . 1_655
F31C H43A 2.5146 no . .
F31C H45 3.2136 no . .
F31C H7Z 2.8988 no . 1_655
F31C H8Z 2.8370 no . 1_655
C32X H35A 3.4839 no . 2_667
C32X H39B 3.2839 no . 2_667
C32X H44X 3.3386 no . 2_657
F32A H35A 2.4526 no . 2_667
F32A H35B 3.2484 no . 2_667
F32A H37 3.0671 no . 2_667
F32A H39B 3.1514 no . 2_667
F32A H59A 2.8760 no . 2_556
F32A H60D 2.8314 no . 2_556
F32B H49 3.5096 no . .
F32B H44X 2.9167 no . 2_657
F32B H60D 3.4567 no . 2_556
F32C H31D 2.7498 no . 2_667
F32C H31F 3.2384 no . 2_667
F32C H35A 3.2154 no . 2_667
F32C H37 3.2124 no . 2_667
F32C H39B 3.3329 no . 2_667
F32C H44X 2.6323 no . 2_657
F32D H47 3.4160 no . .
F32D H49 3.1115 no . .
F32D H44X 2.2584 no . 2_657
F32E H50 3.5475 no . .
F32E H59A 3.0720 no . 2_556
F32E H59B 2.8881 no . 2_556
F32E H60D 2.9798 no . 2_556
F32E H60E 3.2619 no . 2_556
F32F H31D 3.2003 no . 2_667
F32F H35A 2.7996 no . 2_667
F32F H37 3.0494 no . 2_667
F32F H39B 3.2291 no . 2_667
F32F H44X 2.9710 no . 2_657
H34X H22B 3.5689 no . 2_557
H36X F40B 3.4486 no . 2_657
H36X H46X 3.0728 no . 2_657
H36X C48X 3.5039 no . 2_657
H36X F48A 2.5005 no . 2_657
H36X F48C 3.5689 no . 2_657
H38X F8C 3.5013 no . 2_667
C39X H13C 3.5302 no . .
F39A H13C 3.0353 no . .
F39A H15 3.1080 no . .
F39A H5Z 3.2373 no . 2_657
F39B H5Z 2.9250 no . 2_657
F39B H6Z 2.8623 no . 2_657
F39C H13B 3.2837 no . .
F39C H13C 2.8862 no . .
F39C H15 3.4230 no . .
F39C H43B 2.4333 no . .
F39C H45 3.2733 no . .
F40A H46X 2.7845 no . 2_657
F40A H50X 2.7518 no . 2_657
F40B H36X 3.4486 no . 2_657
F40B H5Z 3.0174 no . .
F40C H4X 2.4282 no . 2_667
F40C H11Z 3.4571 no . 1_655
C42X H32A 3.5648 no . 1_545
H42X H3B 2.7596 no . 2_668
H42X H4B 3.3715 no . 2_668
C43X H31D 3.3649 no . 1_545
C43X H32A 3.3222 no . 1_545
C43X H1Z 2.9985 no . .
C44X H31D 2.8094 no . 1_545
C44X H1Z 2.8612 no . .
H44X H31D 2.8839 no . 1_545
H44X H49 3.5567 no . 2_657
H44X C32X 3.3386 no . 2_657
H44X F32B 2.9167 no . 2_657
H44X F32C 2.6323 no . 2_657
H44X F32D 2.2584 no . 2_657
H44X F32F 2.9710 no . 2_657
H44X H1Z 2.9681 no . .
C45X H31D 3.0152 no . 1_545
C45X H31E 3.5262 no . 1_545
C45X H1Z 3.4211 no . .
H46X H36X 3.0728 no . 2_657
H46X F40A 2.7845 no . 2_657
C47X H3B 3.4680 no . 2_668
C47X H32A 3.5712 no . 1_545
C47X H56A 3.4076 no . 2_657
C47X H1Z 3.4006 no . .
F47A H3B 2.6507 no . 2_668
F47A H32A 3.0917 no . 1_545
F47A H34B 3.0385 no . 1_545
F47A H56A 3.4780 no . 2_657
F47A H56C 3.5722 no . 2_657
F47B H51 3.5519 no . 2_657
F47B H56A 3.4260 no . 2_657
F47B H60D 3.3355 no . 1_656
F47B H60E 3.5678 no . 1_656
F47C H3B 3.2241 no . 2_668
F47C H30A 3.5680 no . 2_657
F47C H30C 3.5601 no . 2_657
F47C H51 3.4416 no . 2_657
F47C H53 3.4013 no . 2_657
F47C H56A 2.5451 no . 2_657
F47C H56C 3.4078 no . 2_657
F47C H1Z 3.0956 no . .
F47C H2Z 3.1429 no . .
C48X H31D 3.3659 no . 1_545
C48X H36X 3.5039 no . 2_657
F48A H36X 2.5005 no . 2_657
F48A H7Z 3.4360 no . 2_557
F48A H12Z 3.1413 no . 2_557
F48B H31D 2.7525 no . 1_545
F48B H31E 3.3415 no . 1_545
F48B H31F 2.9496 no . 1_545
F48B H28X 2.5347 no . 2_657
F48B H7Z 2.8399 no . 2_557
F48B H12Z 3.5911 no . 2_557
F48C H45 3.0193 no . 2_657
F48C H47 2.6731 no . 2_657
F48C H36X 3.5689 no . 2_657
F48C H6Z 2.7570 no . .
H50X F40A 2.7518 no . 2_657
C51X H22A 3.5620 no . 2_557
C51X H22B 3.4139 no . 2_557
C51X H32B 3.5672 no . 1_545
C52X H22A 3.1004 no . 2_557
C52X H22B 3.2836 no . 2_557
C52X H22C 3.5249 no . 2_557
C52X H32B 3.1439 no . 1_545
C52X H52B 3.3481 no . 2_557
H52X C22A 3.4715 no . 2_557
H52X H22A 2.8638 no . 2_557
H52X H22B 3.5081 no . 2_557
H52X H22C 3.5198 no . 2_557
H52X H31A 3.5918 no . 1_545
H52X H32B 3.3984 no . 1_545
H52X C52A 3.4005 no . 2_557
H52X H52B 2.4721 no . 2_557
C53X H22B 3.5746 no . 2_557
C53X H22C 3.5091 no . 2_557
C53X H32B 3.1123 no . 1_545
C54X H32B 3.5574 no . 1_545
H54X C4 3.4292 no . 2_668
H54X H4A 2.9374 no . 2_668
H54X H4B 2.9760 no . 2_668
H54X H5B 3.5638 no . 2_668
C55X H18C 3.3567 no . 2_557
F55A H18B 3.3055 no . 2_557
F55A H18C 2.6420 no . 2_557
F55A H20 3.5416 no . 2_557
F55A H11Z 3.4414 no . 2_557
F55B H31A 2.9120 no . 1_545
F55B H31E 3.0391 no . 1_545
F55B H12X 3.3108 no . 2_557
F55B H11Z 3.1786 no . 2_557
F55B H12Z 2.7921 no . 2_557
F55C H18C 2.9240 no . 2_557
F55C H20 3.2361 no . 2_557
F55C H22A 3.1942 no . 2_557
F55C H48B 3.5750 no . 2_557
F55C H48C 3.1086 no . 2_557
F55C H50 3.3301 no . 2_557
F55C H52B 3.4012 no . 2_557
F55C H12X 3.5299 no . 2_557
C56X H32B 3.5503 no . 1_545
C56X H35C 3.4871 no . 2_668
F56A H4A 2.9758 no . 2_668
F56A H32B 3.3072 no . 1_545
F56A H33A 2.8847 no . 1_545
F56A H34A 2.5493 no . 2_668
F56A H34B 3.0379 no . 2_668
F56A H35C 2.9189 no . 2_668
F56B H52B 3.0421 no . 2_557
F56B H52C 3.0133 no . 2_557
F56B H60B 3.4260 no . 2_557
F56B H60F 3.5241 no . 2_557
F56C H5B 3.4829 no . 2_668
F56C H22C 3.1968 no . 2_557
F56C H26B 3.2966 no . 2_557
F56C H35C 2.9364 no . 2_668
F56C H60B 2.9920 no . 2_557
C57X H4B 3.3765 no . 2_668
C58X H4B 3.3923 no . 2_668
H58X C2Z 3.3184 no . .
H58X H2Z 3.0531 no . .
C59X H2A 3.3586 no . 2_668
C59X H4B 3.3982 no . 2_668
C60X H4B 3.3819 no . 2_668
H60X C19X 3.5396 no . 2_667
C61X H4B 3.3440 no . 2_668
C61X H5B 3.4361 no . 2_668
C62X H4B 3.3137 no . 2_668
C63X H2A 3.2363 no . 2_668
C63X H30F 3.2475 no . 2_657
C63X H3Z 3.5954 no . .
F63A H2A 2.8016 no . 2_668
F63A H29B 3.5809 no . 2_657
F63A H30C 2.5055 no . 2_657
F63A H30F 2.6405 no . 2_657
F63A H2Z 2.8555 no . .
F63A H3Z 3.2603 no . .
F63B H30F 3.0618 no . 2_657
F63B H4X 3.4850 no . 2_667
F63B H3Z 2.8331 no . .
F63C H1C 2.9062 no . 2_668
F63C H2A 3.0121 no . 2_668
F63C H30F 3.2853 no . 2_657
C64X H5B 3.3146 no . 2_668
C64X H9A 3.0895 no . .
C64X H11 3.5286 no . .
C64X H13B 3.5935 no . .
F64A H9A 2.9215 no . .
F64A H11 2.9694 no . .
F64A H13B 2.9331 no . .
F64B H5B 2.8805 no . 2_668
F64B H9A 2.9552 no . .
F64B H11 3.0788 no . .
F64B H13A 3.3043 no . .
F64B H13B 3.2119 no . .
F64B H26A 3.2792 no . 2_557
F64B H26B 3.5025 no . 2_557
F64B H26C 2.4619 no . 2_557
F64C H5A 2.9888 no . 2_668
F64C H5B 3.0673 no . 2_668
F64C H9A 2.7460 no . .
F64C H9B 3.5223 no . .
F64C H9C 3.3299 no . .
F64D H9A 2.9137 no . .
F64D H9C 3.5064 no . .
F64D H39C 3.4204 no . .
F64E H9A 3.0698 no . .
F64E H11 2.6997 no . .
F64E H13A 3.1589 no . .
F64E H13B 2.2874 no . .
F64E H26C 3.4462 no . 2_557
F64F H5A 2.7210 no . 2_668
F64F H5B 2.5596 no . 2_668
F64F H9A 2.6595 no . .
F64F H9B 3.3908 no . .
F64F H9C 3.5231 no . .
F64F H26A 3.4959 no . 2_557
F64F H26C 3.3149 no . 2_557
C1Z H21 3.2992 no . 2_657
C1Z H49 3.0533 no . 2_657
C1Z H51 3.5076 no . 2_657
H1Z C49 3.4835 no . 2_657
H1Z H49 2.5791 no . 2_657
H1Z H51 2.8827 no . 2_657
H1Z C43X 2.9985 no . .
H1Z C44X 2.8612 no . .
H1Z H44X 2.9681 no . .
H1Z C45X 3.4211 no . .
H1Z C47X 3.4006 no . .
H1Z F47C 3.0956 no . .
C2Z H21 3.2630 no . 2_657
C2Z H23 3.3789 no . 2_657
C2Z H30A 3.3663 no . 2_657
C2Z H58X 3.3184 no . .
H2Z H23 3.2116 no . 2_657
H2Z C30A 3.2513 no . 2_657
H2Z H30A 2.6508 no . 2_657
H2Z H30C 2.9794 no . 2_657
H2Z H30E 3.3271 no . 2_657
H2Z F47C 3.1429 no . .
H2Z H58X 3.0531 no . .
H2Z F63A 2.8555 no . .
C3Z H21 3.3629 no . 2_657
C3Z H23 3.5818 no . 2_657
C3Z H30E 3.4159 no . 2_657
H3Z H23 3.5579 no . 2_657
H3Z C30B 3.5007 no . 2_657
H3Z H30E 2.8656 no . 2_657
H3Z H30F 3.2355 no . 2_657
H3Z C7X 3.5211 no . 2_667
H3Z F7A 2.6414 no . 2_667
H3Z F7C 3.4898 no . 2_667
H3Z C63X 3.5954 no . .
H3Z F63A 3.2603 no . .
H3Z F63B 2.8331 no . .
C4Z H16 3.5254 no . 1_655
C4Z H18B 3.0553 no . 1_655
C4Z H21 3.5117 no . 2_657
H4Z C16 3.3565 no . 1_655
H4Z H16 2.9202 no . 1_655
H4Z C18A 3.2555 no . 1_655
H4Z H18A 3.5622 no . 1_655
H4Z H18B 2.3473 no . 1_655
H4Z C7X 3.3922 no . 2_667
H4Z F7A 3.1491 no . 2_667
H4Z F7C 2.5114 no . 2_667
C5Z H18B 3.2590 no . 1_655
C5Z H19 3.0462 no . 2_657
C5Z H21 3.5806 no . 2_657
H5Z H17 3.2786 no . 2_657
H5Z C18A 3.5333 no . 1_655
H5Z H18B 2.7764 no . 1_655
H5Z H19 3.0624 no . 2_657
H5Z F39A 3.2373 no . 2_657
H5Z F39B 2.9250 no . 2_657
H5Z F40B 3.0174 no . .
C6Z H19 3.1205 no . 2_657
C6Z H21 3.4678 no . 2_657
C6Z H47 3.5101 no . 2_657
C6Z H49 3.1528 no . 2_657
H6Z H19 3.1743 no . 2_657
H6Z C47 3.5174 no . 2_657
H6Z H47 2.6329 no . 2_657
H6Z H49 2.7814 no . 2_657
H6Z F39B 2.8623 no . 2_657
H6Z F48C 2.7570 no . .
C7Z H31F 3.5589 no . 2_567
C7Z H40 3.4510 no . 2_567
C7Z H17Z 3.4358 no . .
H7Z H31F 2.9689 no . 2_567
H7Z H38 3.5261 no . 2_567
H7Z H40 3.3445 no . 2_567
H7Z H28X 3.3425 no . 1_455
H7Z F31C 2.8988 no . 1_455
H7Z F48A 3.4360 no . 2_557
H7Z F48B 2.8399 no . 2_557
C8Z H40 3.4073 no . 2_567
C8Z H42 3.3118 no . 2_567
C8Z H16Z 3.5331 no . .
H8Z C40 3.5604 no . 2_567
H8Z H40 3.3150 no . 2_567
H8Z C41 3.5015 no . 2_567
H8Z C42 3.2215 no . 2_567
H8Z H42 2.9938 no . 2_567
H8Z C31X 3.4246 no . 1_455
H8Z F31A 2.6297 no . 2_567
H8Z F31B 2.8669 no . 1_455
H8Z F31C 2.8370 no . 1_455
C9Z H42 3.5144 no . 2_567
C9Z H26X 3.3675 no . 2_567
C9Z H16Z 2.9628 no . .
H9Z H42 3.3380 no . 2_567
H9Z H44 3.5741 no . 2_567
H9Z H14X 3.2020 no . 2_567
H9Z C26X 3.4818 no . 2_567
H9Z H26X 2.7210 no . 2_567
H9Z F31A 2.7377 no . 2_567
H9Z H16Z 3.0173 no . .
C10Z H16Z 3.1210 no . .
H10Z C2X 3.3470 no . 2_567
H10Z C3X 3.0836 no . 2_567
H10Z C4X 3.4263 no . 2_567
H10Z C7X 3.4096 no . 2_567
H10Z F7B 3.1226 no . 2_567
H10Z F7C 3.5636 no . 2_567
H10Z H14X 3.3929 no . 2_567
H10Z C16X 3.5498 no . .
H10Z F16B 3.1394 no . .
H10Z F16C 2.7011 no . .
H10Z H16Z 3.2812 no . .
C11Z H17Z 3.5512 no . .
H11Z H4X 3.5919 no . 2_567
H11Z F7C 3.2663 no . 2_567
H11Z H12X 3.3968 no . .
H11Z F16B 3.0171 no . .
H11Z F40C 3.4571 no . 1_455
H11Z F55A 3.4414 no . 2_557
H11Z F55B 3.1786 no . 2_557
C12Z H17Z 3.3883 no . .
H12Z C31B 3.5745 no . 2_567
H12Z H31E 3.0177 no . 2_567
H12Z H31F 3.2332 no . 2_567
H12Z F48A 3.1413 no . 2_557
H12Z F48B 3.5911 no . 2_557
H12Z F55B 2.7921 no . 2_557
C13Z H8 3.5202 no . 2_567
C13Z H10 2.7971 no . 2_567
C13Z H12 3.5660 no . 2_567
C13Z H22X 3.4632 no . .
H13Z H1F 3.0722 no . 2_567
H13Z H8 3.0223 no . 2_567
H13Z C10 3.5908 no . 2_567
H13Z H10 2.6610 no . 2_567
H13Z F15B 3.3811 no . .
H13Z H22X 3.1131 no . .
H13Z F24B 2.8330 no . .
H13Z F24C 3.3292 no . .
C14Z H10 3.2124 no . 2_567
C14Z H12 2.9291 no . 2_567
C14Z H2X 3.2293 no . .
C14Z H22X 3.4876 no . .
H14Z H10 3.3561 no . 2_567
H14Z H12 2.7650 no . 2_567
H14Z H30D 3.1150 no . 1_565
H14Z H2X 2.9603 no . .
H14Z F7A 2.9849 no . .
H14Z F7B 3.5763 no . .
H14Z H22X 3.1724 no . .
H14Z F24B 3.2637 no . .
C15Z H12 3.2965 no . 2_567
C15Z H42 3.5202 no . 2_567
C15Z H2X 3.3496 no . .
H15Z H12 3.3813 no . 2_567
H15Z H14 3.3308 no . 2_567
H15Z H2X 3.1860 no . .
H15Z C7X 3.3158 no . .
H15Z F7A 3.1307 no . .
H15Z F7B 2.4038 no . .
H15Z F16A 3.3701 no . 2_567
C16Z H40 3.2534 no . 2_567
C16Z H42 2.9564 no . 2_567
H16Z H40 3.4191 no . 2_567
H16Z H42 2.7268 no . 2_567
H16Z H44 3.5887 no . 2_567
H16Z F16A 3.5260 no . 2_567
H16Z F16C 3.1656 no . .
H16Z C8Z 3.5331 no . .
H16Z C9Z 2.9628 no . .
H16Z H9Z 3.0173 no . .
H16Z C10Z 3.1210 no . .
H16Z H10Z 3.2812 no . .
C17Z H31C 3.5364 no . 2_567
C17Z H38 3.4851 no . 2_567
C17Z H40 2.7349 no . 2_567
C17Z H42 3.5185 no . 2_567
C17Z H12X 3.4280 no . .
H17Z H31C 3.0647 no . 2_567
H17Z H38 2.9522 no . 2_567
H17Z C40 3.4465 no . 2_567
H17Z H40 2.5079 no . 2_567
H17Z H12X 3.3046 no . .
H17Z F15A 3.3760 no . .
H17Z C7Z 3.4358 no . .
H17Z C11Z 3.5512 no . .
H17Z C12Z 3.3883 no . .
C18Z H1F 3.4466 no . 2_567
C18Z H10 3.3607 no . 2_567
C18Z H31C 3.2665 no . 2_567
C18Z H40 3.3505 no . 2_567
H18Z Pd2 3.4228 no . 2_567
H18Z C1B 3.5000 no . 2_567
H18Z H1D 3.5601 no . 2_567
H18Z H1F 2.7043 no . 2_567
H18Z H8 3.2759 no . 2_567
H18Z H10 3.5903 no . 2_567
H18Z C31A 3.2605 no . 2_567
H18Z H31A 3.4986 no . 2_567
H18Z H31B 3.3772 no . 2_567
H18Z H31C 2.4836 no . 2_567
H18Z H38 3.2098 no . 2_567
H18Z H40 3.5529 no . 2_567
H18Z C15X 3.2836 no . .
H18Z F15A 3.0028 no . .
H18Z F15B 2.7838 no . .
H60D C35A 3.3067 no . 1_444
H60D H35A 2.5519 no . 1_444
H60D H35C 3.2593 no . 1_444
H60D F32A 2.8314 no . 2_556
H60D F32B 3.4567 no . 2_556
H60D F32E 2.9798 no . 2_556
H60D F47B 3.3355 no . 1_454
H60E C51 3.5479 no . 2_556
H60E C52 3.0088 no . 2_556
H60E C52A 3.1981 no . 2_556
H60E H52A 2.7869 no . 2_556
H60E H52C 3.2996 no . 2_556
H60E C53 3.2082 no . 2_556
H60E C54 3.4660 no . 2_556
H60E H54 3.3900 no . 2_556
H60E H56B 3.2896 no . 2_556
H60E F32E 3.2619 no . 2_556
H60E F47B 3.5678 no . 1_454
H60F C56A 3.5757 no . 2_556
H60F H56B 2.6382 no . 2_556
H60F F56B 3.5241 no . 2_557

loop_
_geom_torsion_atom_site_label_1
_geom_torsion_atom_site_label_2
_geom_torsion_atom_site_label_3
_geom_torsion_atom_site_label_4
_geom_torsion
_geom_torsion_publ_flag
_geom_torsion_site_symmetry_1
_geom_torsion_site_symmetry_2
_geom_torsion_site_symmetry_3
_geom_torsion_site_symmetry_4
Pd2 Pd1 C5 C4 -152.8(5) no . . . .
Pd2 Pd1 C5 C5A 81.3(5) no . . . .
Pd2 Pd1 C5 C6 -40.4(6) no . . . .
C5 Pd1 Pd2 C8 21.7(4) no . . . .
C5 Pd1 Pd2 C9 1.3(4) no . . . .
C5 Pd1 Pd2 C38 -169.6(4) no . . . .
C5 Pd1 Pd2 C39 -148.7(4) no . . . .
Pd2 Pd1 C6 C1 -92.1(4) no . . . .
Pd2 Pd1 C6 C5 148.2(3) no . . . .
Pd2 Pd1 C6 C7 25.8(3) no . . . .
C6 Pd1 Pd2 C8 -1.3(3) no . . . .
C6 Pd1 Pd2 C9 -21.7(3) no . . . .
C6 Pd1 Pd2 C38 167.4(3) no . . . .
C6 Pd1 Pd2 C39 -171.6(3) no . . . .
Pd2 Pd1 C7 C6 -150.7(4) no . . . .
Pd2 Pd1 C7 C8 -27.4(4) no . . . .
C7 Pd1 Pd2 C8 16.1(3) no . . . .
C7 Pd1 Pd2 C9 -4.2(3) no . . . .
C7 Pd1 Pd2 C38 -175.1(3) no . . . .
C7 Pd1 Pd2 C39 -154.2(3) no . . . .
Pd2 Pd1 C35 C34 148.3(4) no . . . .
Pd2 Pd1 C35 C35A -87.2(4) no . . . .
Pd2 Pd1 C35 C36 33.9(5) no . . . .
C35 Pd1 Pd2 C8 176.4(3) no . . . .
C35 Pd1 Pd2 C9 156.0(3) no . . . .
C35 Pd1 Pd2 C38 -14.9(3) no . . . .
C35 Pd1 Pd2 C39 6.0(3) no . . . .
Pd2 Pd1 C36 C31 88.8(4) no . . . .
Pd2 Pd1 C36 C35 -153.9(3) no . . . .
Pd2 Pd1 C36 C37 -28.9(3) no . . . .
C36 Pd1 Pd2 C8 -164.1(2) no . . . .
C36 Pd1 Pd2 C9 175.6(2) no . . . .
C36 Pd1 Pd2 C38 4.7(2) no . . . .
C36 Pd1 Pd2 C39 25.6(2) no . . . .
Pd2 Pd1 C37 C36 147.7(4) no . . . .
Pd2 Pd1 C37 C38 24.0(4) no . . . .
C37 Pd1 Pd2 C8 176.8(3) no . . . .
C37 Pd1 Pd2 C9 156.5(3) no . . . .
C37 Pd1 Pd2 C38 -14.4(3) no . . . .
C37 Pd1 Pd2 C39 6.5(3) no . . . .
C5 Pd1 C6 C1 119.7(8) no . . . .
C5 Pd1 C6 C5 -0.0(5) no . . . .
C5 Pd1 C6 C7 -122.4(8) no . . . .
C6 Pd1 C5 C4 -112.3(11) no . . . .
C6 Pd1 C5 C5A 121.7(8) no . . . .
C6 Pd1 C5 C6 0.0(4) no . . . .
C5 Pd1 C7 C6 34.2(4) no . . . .
C5 Pd1 C7 C8 157.5(7) no . . . .
C7 Pd1 C5 C4 -147.3(8) no . . . .
C7 Pd1 C5 C5A 86.7(5) no . . . .
C7 Pd1 C5 C6 -35.0(4) no . . . .
C5 Pd1 C35 C34 -52.4(7) no . . . .
C5 Pd1 C35 C35A 72.1(5) no . . . .
C5 Pd1 C35 C36 -166.8(4) no . . . .
C35 Pd1 C5 C4 47.3(8) no . . . .
C35 Pd1 C5 C5A -78.7(5) no . . . .
C35 Pd1 C5 C6 159.6(4) no . . . .
C5 Pd1 C36 C31 -98.0(6) no . . . .
C5 Pd1 C36 C35 19.3(7) no . . . .
C5 Pd1 C36 C37 144.3(5) no . . . .
C36 Pd1 C5 C4 35.7(10) no . . . .
C36 Pd1 C5 C5A -90.3(6) no . . . .
C36 Pd1 C5 C6 148.0(4) no . . . .
C5 Pd1 C37 C36 -91.3(9) no . . . .
C5 Pd1 C37 C38 145.1(7) no . . . .
C37 Pd1 C5 C4 99.2(11) no . . . .
C37 Pd1 C5 C5A -26.7(11) no . . . .
C37 Pd1 C5 C6 -148.5(6) no . . . .
C6 Pd1 C7 C6 0.0(4) no . . . .
C6 Pd1 C7 C8 123.3(8) no . . . .
C7 Pd1 C6 C1 -117.9(7) no . . . .
C7 Pd1 C6 C5 122.4(7) no . . . .
C7 Pd1 C6 C7 0.0(3) no . . . .
C6 Pd1 C35 C34 -35.0(9) no . . . .
C6 Pd1 C35 C35A 89.5(6) no . . . .
C6 Pd1 C35 C36 -149.4(4) no . . . .
C35 Pd1 C6 C1 90.5(6) no . . . .
C35 Pd1 C6 C5 -29.2(7) no . . . .
C35 Pd1 C6 C7 -151.6(4) no . . . .
C6 Pd1 C36 C31 -36.1(10) no . . . .
C6 Pd1 C36 C35 81.1(8) no . . . .
C6 Pd1 C36 C37 -153.8(6) no . . . .
C36 Pd1 C6 C1 32.9(10) no . . . .
C36 Pd1 C6 C5 -86.8(8) no . . . .
C36 Pd1 C6 C7 150.8(6) no . . . .
C6 Pd1 C37 C36 152.9(8) no . . . .
C6 Pd1 C37 C38 29.3(14) no . . . .
C37 Pd1 C6 C1 -96.8(11) no . . . .
C37 Pd1 C6 C5 143.5(8) no . . . .
C37 Pd1 C6 C7 21.1(12) no . . . .
C7 Pd1 C36 C31 89.3(10) no . . . .
C7 Pd1 C36 C35 -153.4(7) no . . . .
C7 Pd1 C36 C37 -28.4(10) no . . . .
C36 Pd1 C7 C6 -151.3(7) no . . . .
C36 Pd1 C7 C8 -28.0(12) no . . . .
C7 Pd1 C37 C36 168.0(3) no . . . .
C7 Pd1 C37 C38 44.4(7) no . . . .
C37 Pd1 C7 C6 -171.4(3) no . . . .
C37 Pd1 C7 C8 -48.1(7) no . . . .
C35 Pd1 C36 C31 -117.3(7) no . . . .
C35 Pd1 C36 C35 0.0(4) no . . . .
C35 Pd1 C36 C37 125.0(7) no . . . .
C36 Pd1 C35 C34 114.4(9) no . . . .
C36 Pd1 C35 C35A -121.1(7) no . . . .
C36 Pd1 C35 C36 0.0(4) no . . . .
C35 Pd1 C37 C36 -32.8(3) no . . . .
C35 Pd1 C37 C38 -156.4(7) no . . . .
C37 Pd1 C35 C34 147.8(7) no . . . .
C37 Pd1 C35 C35A -87.7(5) no . . . .
C37 Pd1 C35 C36 33.4(3) no . . . .
C36 Pd1 C37 C36 0.0(3) no . . . .
C36 Pd1 C37 C38 -123.6(8) no . . . .
C37 Pd1 C36 C31 117.7(6) no . . . .
C37 Pd1 C36 C35 -125.0(6) no . . . .
C37 Pd1 C36 C37 0.0(3) no . . . .
Pd1 Pd2 C8 C7 -23.5(3) no . . . .
Pd1 Pd2 C8 C9 -148.0(3) no . . . .
Pd1 Pd2 C9 C8 34.1(3) no . . . .
Pd1 Pd2 C9 C9A -84.0(3) no . . . .
Pd1 Pd2 C9 C10 147.6(3) no . . . .
Pd1 Pd2 C38 C37 20.8(3) no . . . .
Pd1 Pd2 C38 C39 146.5(3) no . . . .
Pd1 Pd2 C39 C38 -35.1(3) no . . . .
Pd1 Pd2 C39 C39A 85.3(3) no . . . .
Pd1 Pd2 C39 C40 -149.2(3) no . . . .
Pd3 Pd2 C8 C7 156.4(3) no . . . .
Pd3 Pd2 C8 C9 31.9(3) no . . . .
C8 Pd2 Pd3 C10 0.7(2) no . . . .
C8 Pd2 Pd3 C11 -13.9(2) no . . . .
C8 Pd2 Pd3 C40 169.4(2) no . . . .
C8 Pd2 Pd3 C41 -175.8(2) no . . . .
Pd3 Pd2 C9 C8 -146.0(3) no . . . .
Pd3 Pd2 C9 C9A 95.8(3) no . . . .
Pd3 Pd2 C9 C10 -32.5(3) no . . . .
C9 Pd2 Pd3 C10 21.0(2) no . . . .
C9 Pd2 Pd3 C11 6.4(2) no . . . .
C9 Pd2 Pd3 C40 -170.3(2) no . . . .
C9 Pd2 Pd3 C41 -155.5(2) no . . . .
Pd3 Pd2 C38 C37 -159.1(3) no . . . .
Pd3 Pd2 C38 C39 -33.3(3) no . . . .
C38 Pd2 Pd3 C10 -168.2(2) no . . . .
C38 Pd2 Pd3 C11 177.3(2) no . . . .
C38 Pd2 Pd3 C40 0.6(2) no . . . .
C38 Pd2 Pd3 C41 15.4(2) no . . . .
Pd3 Pd2 C39 C38 144.9(3) no . . . .
Pd3 Pd2 C39 C39A -94.6(3) no . . . .
Pd3 Pd2 C39 C40 30.9(3) no . . . .
C39 Pd2 Pd3 C10 171.0(2) no . . . .
C39 Pd2 Pd3 C11 156.5(2) no . . . .
C39 Pd2 Pd3 C40 -20.3(2) no . . . .
C39 Pd2 Pd3 C41 -5.4(2) no . . . .
C8 Pd2 C9 C8 -0.0(3) no . . . .
C8 Pd2 C9 C9A -118.1(6) no . . . .
C8 Pd2 C9 C10 113.5(6) no . . . .
C9 Pd2 C8 C7 124.5(7) no . . . .
C9 Pd2 C8 C9 0.0(3) no . . . .
C8 Pd2 C38 C37 48.6(9) no . . . .
C8 Pd2 C38 C39 174.4(6) no . . . .
C38 Pd2 C8 C7 -51.2(10) no . . . .
C38 Pd2 C8 C9 -175.7(5) no . . . .
C9 Pd2 C39 C38 -178.3(3) no . . . .
C9 Pd2 C39 C39A -57.9(4) no . . . .
C9 Pd2 C39 C40 67.6(6) no . . . .
C39 Pd2 C9 C8 176.8(3) no . . . .
C39 Pd2 C9 C9A 58.7(5) no . . . .
C39 Pd2 C9 C10 -69.6(5) no . . . .
C38 Pd2 C39 C38 0.0(3) no . . . .
C38 Pd2 C39 C39A 120.5(5) no . . . .
C38 Pd2 C39 C40 -114.0(7) no . . . .
C39 Pd2 C38 C37 -125.8(7) no . . . .
C39 Pd2 C38 C39 0.0(3) no . . . .
Pd2 Pd3 C10 C9 -31.8(3) no . . . .
Pd2 Pd3 C10 C11 -157.5(4) no . . . .
Pd2 Pd3 C11 C10 22.8(3) no . . . .
Pd2 Pd3 C11 C12 142.3(3) no . . . .
Pd2 Pd3 C40 C39 31.3(3) no . . . .
Pd2 Pd3 C40 C41 156.4(3) no . . . .
Pd2 Pd3 C41 C40 -23.6(3) no . . . .
Pd2 Pd3 C41 C42 -143.2(3) no . . . .
Pd4 Pd3 C10 C9 157.4(3) no . . . .
Pd4 Pd3 C10 C11 31.7(4) no . . . .
C10 Pd3 Pd4 C12 -1.0(3) no . . . .
C10 Pd3 Pd4 C13 -17.7(3) no . . . .
C10 Pd3 Pd4 C42 165.5(3) no . . . .
C10 Pd3 Pd4 C43 -177.3(3) no . . . .
Pd4 Pd3 C11 C10 -148.2(3) no . . . .
Pd4 Pd3 C11 C12 -28.7(3) no . . . .
C11 Pd3 Pd4 C12 18.9(2) no . . . .
C11 Pd3 Pd4 C13 2.2(2) no . . . .
C11 Pd3 Pd4 C42 -174.5(2) no . . . .
C11 Pd3 Pd4 C43 -157.4(2) no . . . .
Pd4 Pd3 C40 C39 -157.7(3) no . . . .
Pd4 Pd3 C40 C41 -32.6(3) no . . . .
C40 Pd3 Pd4 C12 -164.6(2) no . . . .
C40 Pd3 Pd4 C13 178.7(2) no . . . .
C40 Pd3 Pd4 C42 2.0(2) no . . . .
C40 Pd3 Pd4 C43 19.1(2) no . . . .
Pd4 Pd3 C41 C40 147.2(3) no . . . .
Pd4 Pd3 C41 C42 27.6(3) no . . . .
C41 Pd3 Pd4 C12 175.3(2) no . . . .
C41 Pd3 Pd4 C13 158.6(2) no . . . .
C41 Pd3 Pd4 C42 -18.1(2) no . . . .
C41 Pd3 Pd4 C43 -1.0(2) no . . . .
C10 Pd3 C11 C10 0.0(4) no . . . .
C10 Pd3 C11 C12 119.5(7) no . . . .
C11 Pd3 C10 C9 125.7(7) no . . . .
C11 Pd3 C10 C11 -0.0(3) no . . . .
C10 Pd3 C40 C39 50.1(8) no . . . .
C10 Pd3 C40 C41 175.3(4) no . . . .
C40 Pd3 C10 C9 -50.6(8) no . . . .
C40 Pd3 C10 C11 -176.3(4) no . . . .
C11 Pd3 C41 C40 -176.8(3) no . . . .
C11 Pd3 C41 C42 63.6(7) no . . . .
C41 Pd3 C11 C10 175.8(3) no . . . .
C41 Pd3 C11 C12 -64.7(6) no . . . .
C40 Pd3 C41 C40 0.0(3) no . . . .
C40 Pd3 C41 C42 -119.6(7) no . . . .
C41 Pd3 C40 C39 -125.1(7) no . . . .
C41 Pd3 C40 C41 0.0(3) no . . . .
Pd3 Pd4 C12 C11 -29.3(3) no . . . .
Pd3 Pd4 C12 C13 -152.9(3) no . . . .
Pd3 Pd4 C13 C12 26.1(3) no . . . .
Pd3 Pd4 C13 C13A -91.4(3) no . . . .
Pd3 Pd4 C13 C14 144.8(3) no . . . .
Pd3 Pd4 C42 C41 28.5(3) no . . . .
Pd3 Pd4 C42 C43 151.8(4) no . . . .
Pd3 Pd4 C43 C42 -27.2(4) no . . . .
Pd3 Pd4 C43 C43A 91.2(3) no . . . .
Pd3 Pd4 C43 C44 -146.1(3) no . . . .
Pd5 Pd4 C12 C11 160.2(3) no . . . .
Pd5 Pd4 C12 C13 36.7(3) no . . . .
C12 Pd4 Pd5 C14 -3.8(2) no . . . .
C12 Pd4 Pd5 C15 -20.4(2) no . . . .
C12 Pd4 Pd5 C16 -0.6(2) no . . . .
C12 Pd4 Pd5 C44 165.0(2) no . . . .
C12 Pd4 Pd5 C45 -178.7(2) no . . . .
C12 Pd4 Pd5 C46 160.4(2) no . . . .
Pd5 Pd4 C13 C12 -145.1(3) no . . . .
Pd5 Pd4 C13 C13A 97.4(3) no . . . .
Pd5 Pd4 C13 C14 -26.3(3) no . . . .
C13 Pd4 Pd5 C14 18.1(2) no . . . .
C13 Pd4 Pd5 C15 1.4(2) no . . . .
C13 Pd4 Pd5 C16 21.3(2) no . . . .
C13 Pd4 Pd5 C44 -173.2(2) no . . . .
C13 Pd4 Pd5 C45 -156.9(2) no . . . .
C13 Pd4 Pd5 C46 -177.7(2) no . . . .
Pd5 Pd4 C42 C41 -160.7(3) no . . . .
Pd5 Pd4 C42 C43 -37.4(4) no . . . .
C42 Pd4 Pd5 C14 -164.1(2) no . . . .
C42 Pd4 Pd5 C15 179.2(2) no . . . .
C42 Pd4 Pd5 C16 -160.9(2) no . . . .
C42 Pd4 Pd5 C44 4.6(2) no . . . .
C42 Pd4 Pd5 C45 20.9(2) no . . . .
C42 Pd4 Pd5 C46 0.1(2) no . . . .
Pd5 Pd4 C43 C42 143.6(4) no . . . .
Pd5 Pd4 C43 C43A -98.0(3) no . . . .
Pd5 Pd4 C43 C44 24.7(3) no . . . .
C43 Pd4 Pd5 C14 173.6(3) no . . . .
C43 Pd4 Pd5 C15 157.0(3) no . . . .
C43 Pd4 Pd5 C16 176.8(3) no . . . .
C43 Pd4 Pd5 C44 -17.6(3) no . . . .
C43 Pd4 Pd5 C45 -1.3(3) no . . . .
C43 Pd4 Pd5 C46 -22.2(3) no . . . .
C12 Pd4 C13 C12 0.0(3) no . . . .
C12 Pd4 C13 C13A -117.4(6) no . . . .
C12 Pd4 C13 C14 118.8(7) no . . . .
C13 Pd4 C12 C11 123.6(7) no . . . .
C13 Pd4 C12 C13 0.0(4) no . . . .
C12 Pd4 C42 C41 47.4(7) no . . . .
C12 Pd4 C42 C43 170.7(3) no . . . .
C42 Pd4 C12 C11 -48.3(7) no . . . .
C42 Pd4 C12 C13 -171.9(3) no . . . .
C13 Pd4 C43 C42 -169.9(4) no . . . .
C13 Pd4 C43 C43A -51.4(7) no . . . .
C13 Pd4 C43 C44 71.2(8) no . . . .
C43 Pd4 C13 C12 168.7(4) no . . . .
C43 Pd4 C13 C13A 51.3(7) no . . . .
C43 Pd4 C13 C14 -72.5(7) no . . . .
C42 Pd4 C43 C42 0.0(4) no . . . .
C42 Pd4 C43 C43A 118.4(6) no . . . .
C42 Pd4 C43 C44 -118.9(7) no . . . .
C43 Pd4 C42 C41 -123.4(8) no . . . .
C43 Pd4 C42 C43 0.0(4) no . . . .
Pd4 Pd5 C14 C13 -30.4(4) no . . . .
Pd4 Pd5 C14 C15 -151.7(4) no . . . .
Pd4 Pd5 C15 C14 25.1(3) no . . . .
Pd4 Pd5 C15 C16 152.4(3) no . . . .
Pd4 Pd5 C16 C15 -35.3(5) no . . . .
Pd4 Pd5 C16 C17 -153.3(4) no . . . .
Pd4 Pd5 C44 C43 29.5(4) no . . . .
Pd4 Pd5 C44 C45 153.0(4) no . . . .
Pd4 Pd5 C45 C44 -24.6(4) no . . . .
Pd4 Pd5 C45 C46 -150.1(3) no . . . .
Pd4 Pd5 C46 C45 38.5(5) no . . . .
Pd4 Pd5 C46 C47 155.0(4) no . . . .
C14 Pd5 C15 C14 -0.0(3) no . . . .
C14 Pd5 C15 C16 127.2(7) no . . . .
C15 Pd5 C14 C13 121.3(8) no . . . .
C15 Pd5 C14 C15 -0.0(4) no . . . .
C14 Pd5 C16 C15 -32.2(3) no . . . .
C14 Pd5 C16 C17 -150.2(7) no . . . .
C16 Pd5 C14 C13 152.4(6) no . . . .
C16 Pd5 C14 C15 31.1(3) no . . . .
C14 Pd5 C44 C43 42.1(7) no . . . .
C14 Pd5 C44 C45 165.6(3) no . . . .
C44 Pd5 C14 C13 -43.2(7) no . . . .
C44 Pd5 C14 C15 -164.5(3) no . . . .
C15 Pd5 C16 C15 0.0(4) no . . . .
C15 Pd5 C16 C17 -118.0(8) no . . . .
C16 Pd5 C15 C14 -127.2(7) no . . . .
C16 Pd5 C15 C16 0.0(4) no . . . .
C15 Pd5 C45 C44 -149.2(5) no . . . .
C15 Pd5 C45 C46 85.3(8) no . . . .
C45 Pd5 C15 C14 150.3(5) no . . . .
C45 Pd5 C15 C16 -82.5(8) no . . . .
C15 Pd5 C46 C45 -140.2(4) no . . . .
C15 Pd5 C46 C47 -23.7(8) no . . . .
C46 Pd5 C15 C14 -155.9(3) no . . . .
C46 Pd5 C15 C16 -28.6(6) no . . . .
C16 Pd5 C45 C44 157.5(3) no . . . .
C16 Pd5 C45 C46 31.9(7) no . . . .
C45 Pd5 C16 C15 142.1(4) no . . . .
C45 Pd5 C16 C17 24.1(8) no . . . .
C16 Pd5 C46 C45 -156.9(4) no . . . .
C16 Pd5 C46 C47 -40.4(6) no . . . .
C46 Pd5 C16 C15 160.0(3) no . . . .
C46 Pd5 C16 C17 42.0(6) no . . . .
C44 Pd5 C45 C44 0.0(4) no . . . .
C44 Pd5 C45 C46 -125.5(7) no . . . .
C45 Pd5 C44 C43 -123.5(8) no . . . .
C45 Pd5 C44 C45 0.0(4) no . . . .
C44 Pd5 C46 C45 33.9(3) no . . . .
C44 Pd5 C46 C47 150.4(7) no . . . .
C46 Pd5 C44 C43 -154.5(6) no . . . .
C46 Pd5 C44 C45 -31.0(3) no . . . .
C45 Pd5 C46 C45 -0.0(4) no . . . .
C45 Pd5 C46 C47 116.5(9) no . . . .
C46 Pd5 C45 C44 125.5(7) no . . . .
C46 Pd5 C45 C46 -0.0(4) no . . . .
C1A C1 C2 C3 160.2(8) no . . . .
C1A C1 C6 Pd1 143.2(6) no . . . .
C1A C1 C6 C5 -125.7(8) no . . . .
C1A C1 C6 C7 53.2(10) no . . . .
C1B C1 C2 C3 -83.3(10) no . . . .
C1B C1 C6 Pd1 21.5(9) no . . . .
C1B C1 C6 C5 112.6(8) no . . . .
C1B C1 C6 C7 -68.5(10) no . . . .
C2 C1 C6 Pd1 -100.7(8) no . . . .
C2 C1 C6 C5 -9.6(12) no . . . .
C2 C1 C6 C7 169.3(8) no . . . .
C6 C1 C2 C3 42.7(12) no . . . .
C1 C2 C3 C4 -65.1(12) no . . . .
C2 C3 C4 C5 52.7(12) no . . . .
C3 C4 C5 Pd1 62.0(13) no . . . .
C3 C4 C5 C5A -178.1(9) no . . . .
C3 C4 C5 C6 -21.4(14) no . . . .
Pd1 C5 C6 Pd1 0.000(19) no . . . .
Pd1 C5 C6 C1 -118.3(8) no . . . .
Pd1 C5 C6 C7 62.7(6) no . . . .
C4 C5 C6 Pd1 117.0(10) no . . . .
C4 C5 C6 C1 -1.3(14) no . . . .
C4 C5 C6 C7 179.7(8) no . . . .
C5A C5 C6 Pd1 -88.7(9) no . . . .
C5A C5 C6 C1 153.0(9) no . . . .
C5A C5 C6 C7 -26.0(13) no . . . .
Pd1 C6 C7 Pd1 0.000(19) no . . . .
Pd1 C6 C7 C8 -106.4(8) no . . . .
C1 C6 C7 Pd1 118.3(8) no . . . .
C1 C6 C7 C8 11.9(13) no . . . .
C5 C6 C7 Pd1 -62.8(7) no . . . .
C5 C6 C7 C8 -169.1(8) no . . . .
Pd1 C7 C8 Pd2 31.3(6) no . . . .
Pd1 C7 C8 C9 104.1(8) no . . . .
C6 C7 C8 Pd2 113.5(8) no . . . .
C6 C7 C8 C9 -173.7(7) no . . . .
Pd2 C8 C9 Pd2 -0.000(14) no . . . .
Pd2 C8 C9 C9A 97.7(6) no . . . .
Pd2 C8 C9 C10 -94.0(6) no . . . .
C7 C8 C9 Pd2 -82.3(7) no . . . .
C7 C8 C9 C9A 15.4(12) no . . . .
C7 C8 C9 C10 -176.3(7) no . . . .
Pd2 C9 C10 Pd3 37.9(5) no . . . .
Pd2 C9 C10 C11 110.4(7) no . . . .
C8 C9 C10 Pd3 109.5(7) no . . . .
C8 C9 C10 C11 -178.1(7) no . . . .
C9A C9 C10 Pd3 -82.0(7) no . . . .
C9A C9 C10 C11 -9.6(12) no . . . .
Pd3 C10 C11 Pd3 0.000(15) no . . . .
Pd3 C10 C11 C12 -89.9(6) no . . . .
C9 C10 C11 Pd3 -86.3(8) no . . . .
C9 C10 C11 C12 -176.2(7) no . . . .
Pd3 C11 C12 Pd4 34.4(5) no . . . .
Pd3 C11 C12 C13 109.0(7) no . . . .
C10 C11 C12 Pd4 107.6(7) no . . . .
C10 C11 C12 C13 -177.8(6) no . . . .
Pd4 C12 C13 Pd4 -0.000(16) no . . . .
Pd4 C12 C13 C13A 102.0(6) no . . . .
Pd4 C12 C13 C14 -82.7(6) no . . . .
C11 C12 C13 Pd4 -92.6(8) no . . . .
C11 C12 C13 C13A 9.4(12) no . . . .
C11 C12 C13 C14 -175.3(7) no . . . .
Pd4 C13 C14 Pd5 34.3(5) no . . . .
Pd4 C13 C14 C15 111.3(7) no . . . .
C12 C13 C14 Pd5 105.6(7) no . . . .
C12 C13 C14 C15 -177.4(6) no . . . .
C13A C13 C14 Pd5 -79.1(8) no . . . .
C13A C13 C14 C15 -2.1(12) no . . . .
Pd5 C14 C15 Pd5 0.00(2) no . . . .
Pd5 C14 C15 C16 -66.8(6) no . . . .
C13 C14 C15 Pd5 -102.3(8) no . . . .
C13 C14 C15 C16 -169.1(7) no . . . .
Pd5 C15 C16 Pd5 0.000(19) no . . . .
Pd5 C15 C16 C17 107.5(7) no . . . .
C14 C15 C16 Pd5 66.0(7) no . . . .
C14 C15 C16 C17 173.6(6) no . . . .
Pd5 C16 C17 C18 -105.5(8) no . . . .
C15 C16 C17 C18 176.1(7) no . . . .
C16 C17 C18 C18A -3.9(13) no . . . .
C16 C17 C18 C19 176.4(7) no . . . .
C17 C18 C19 C20 -176.1(7) no . . . .
C18A C18 C19 C20 4.2(12) no . . . .
C18 C19 C20 C21 175.9(7) no . . . .
C19 C20 C21 C22 -179.2(7) no . . . .
C20 C21 C22 C22A -1.2(13) no . . . .
C20 C21 C22 C23 -179.1(7) no . . . .
C21 C22 C23 C24 173.2(7) no . . . .
C22A C22 C23 C24 -4.7(12) no . . . .
C22 C23 C24 C25 -178.3(7) no . . . .
C23 C24 C25 C26 155.6(8) no . . . .
C23 C24 C25 C30 -24.6(12) no . . . .
C24 C25 C26 C26A 1.8(12) no . . . .
C24 C25 C26 C27 -179.4(6) no . . . .
C24 C25 C30 C29 -164.3(6) no . . . .
C24 C25 C30 C30A -47.6(9) no . . . .
C24 C25 C30 C30B 74.7(8) no . . . .
C26 C25 C30 C29 15.5(10) no . . . .
C26 C25 C30 C30A 132.2(7) no . . . .
C26 C25 C30 C30B -105.6(8) no . . . .
C30 C25 C26 C26A -178.0(6) no . . . .
C30 C25 C26 C27 0.8(12) no . . . .
C25 C26 C27 C28 14.2(11) no . . . .
C26A C26 C27 C28 -166.9(6) no . . . .
C26 C27 C28 C29 -44.4(9) no . . . .
C27 C28 C29 C30 62.8(8) no . . . .
C28 C29 C30 C25 -47.5(9) no . . . .
C28 C29 C30 C30A -166.4(7) no . . . .
C28 C29 C30 C30B 75.6(8) no . . . .
C31A C31 C32 C33 78.9(10) no . . . .
C31A C31 C36 Pd1 -20.6(8) no . . . .
C31A C31 C36 C35 -112.0(7) no . . . .
C31A C31 C36 C37 69.4(9) no . . . .
C31B C31 C32 C33 -162.6(7) no . . . .
C31B C31 C36 Pd1 -142.5(5) no . . . .
C31B C31 C36 C35 126.1(6) no . . . .
C31B C31 C36 C37 -52.4(8) no . . . .
C32 C31 C36 Pd1 101.4(7) no . . . .
C32 C31 C36 C35 9.9(10) no . . . .
C32 C31 C36 C37 -168.6(6) no . . . .
C36 C31 C32 C33 -45.2(10) no . . . .
C31 C32 C33 C34 65.2(9) no . . . .
C32 C33 C34 C35 -48.0(9) no . . . .
C33 C34 C35 Pd1 -67.6(10) no . . . .
C33 C34 C35 C35A 173.1(7) no . . . .
C33 C34 C35 C36 14.5(12) no . . . .
Pd1 C35 C36 Pd1 0.00(2) no . . . .
Pd1 C35 C36 C31 119.5(6) no . . . .
Pd1 C35 C36 C37 -61.9(5) no . . . .
C34 C35 C36 Pd1 -114.1(8) no . . . .
C34 C35 C36 C31 5.4(11) no . . . .
C34 C35 C36 C37 -176.0(6) no . . . .
C35A C35 C36 Pd1 89.6(8) no . . . .
C35A C35 C36 C31 -150.9(7) no . . . .
C35A C35 C36 C37 27.8(11) no . . . .
Pd1 C36 C37 Pd1 -0.000(18) no . . . .
Pd1 C36 C37 C38 106.2(7) no . . . .
C31 C36 C37 Pd1 -118.7(7) no . . . .
C31 C36 C37 C38 -12.5(12) no . . . .
C35 C36 C37 Pd1 62.7(7) no . . . .
C35 C36 C37 C38 168.9(7) no . . . .
Pd1 C37 C38 Pd2 -27.8(6) no . . . .
Pd1 C37 C38 C39 -102.4(7) no . . . .
C36 C37 C38 Pd2 -110.3(8) no . . . .
C36 C37 C38 C39 175.1(7) no . . . .
Pd2 C38 C39 Pd2 -0.000(13) no . . . .
Pd2 C38 C39 C39A -95.3(6) no . . . .
Pd2 C38 C39 C40 91.7(5) no . . . .
C37 C38 C39 Pd2 84.5(8) no . . . .
C37 C38 C39 C39A -10.7(12) no . . . .
C37 C38 C39 C40 176.2(7) no . . . .
Pd2 C39 C40 Pd3 -36.5(5) no . . . .
Pd2 C39 C40 C41 -112.1(7) no . . . .
C38 C39 C40 Pd3 -106.9(7) no . . . .
C38 C39 C40 C41 177.5(7) no . . . .
C39A C39 C40 Pd3 79.6(7) no . . . .
C39A C39 C40 C41 4.1(12) no . . . .
Pd3 C40 C41 Pd3 -0.000(15) no . . . .
Pd3 C40 C41 C42 89.5(6) no . . . .
C39 C40 C41 Pd3 90.1(8) no . . . .
C39 C40 C41 C42 179.7(7) no . . . .
Pd3 C41 C42 Pd4 -33.0(5) no . . . .
Pd3 C41 C42 C43 -109.1(7) no . . . .
C40 C41 C42 Pd4 -105.7(7) no . . . .
C40 C41 C42 C43 178.3(7) no . . . .
Pd4 C42 C43 Pd4 0.000(17) no . . . .
Pd4 C42 C43 C43A -102.1(7) no . . . .
Pd4 C42 C43 C44 82.3(6) no . . . .
C41 C42 C43 Pd4 93.8(8) no . . . .
C41 C42 C43 C43A -8.3(12) no . . . .
C41 C42 C43 C44 176.1(7) no . . . .
Pd4 C43 C44 Pd5 -33.4(6) no . . . .
Pd4 C43 C44 C45 -114.2(7) no . . . .
C42 C43 C44 Pd5 -104.0(8) no . . . .
C42 C43 C44 C45 175.2(7) no . . . .
C43A C43 C44 Pd5 80.3(8) no . . . .
C43A C43 C44 C45 -0.4(13) no . . . .
Pd5 C44 C45 Pd5 -0.00(2) no . . . .
Pd5 C44 C45 C46 72.4(6) no . . . .
C43 C44 C45 Pd5 104.5(9) no . . . .
C43 C44 C45 C46 176.9(7) no . . . .
Pd5 C45 C46 Pd5 -0.000(18) no . . . .
Pd5 C45 C46 C47 -110.8(7) no . . . .
C44 C45 C46 Pd5 -67.1(7) no . . . .
C44 C45 C46 C47 -177.9(7) no . . . .
Pd5 C46 C47 C48 124.1(7) no . . . .
C45 C46 C47 C48 -159.8(8) no . . . .
C46 C47 C48 C48A -2.5(13) no . . . .
C46 C47 C48 C49 174.9(7) no . . . .
C47 C48 C49 C50 -171.6(7) no . . . .
C48A C48 C49 C50 5.8(12) no . . . .
C48 C49 C50 C51 175.1(7) no . . . .
C49 C50 C51 C52 -175.4(7) no . . . .
C50 C51 C52 C52A -2.9(12) no . . . .
C50 C51 C52 C53 176.4(7) no . . . .
C51 C52 C53 C54 -173.4(7) no . . . .
C52A C52 C53 C54 6.0(11) no . . . .
C52 C53 C54 C55 -178.9(6) no . . . .
C53 C54 C55 C56 -44.9(12) no . . . .
C53 C54 C55 C60 135.5(7) no . . . .
C54 C55 C56 C56A -9.4(13) no . . . .
C54 C55 C56 C57 171.4(7) no . . . .
C54 C55 C60 C59 172.4(6) no . . . .
C54 C55 C60 C60A -65.8(9) no . . . .
C54 C55 C60 C60B 52.7(8) no . . . .
C56 C55 C60 C59 -7.3(11) no . . . .
C56 C55 C60 C60A 114.6(8) no . . . .
C56 C55 C60 C60B -126.9(8) no . . . .
C60 C55 C56 C56A 170.3(7) no . . . .
C60 C55 C56 C57 -9.0(13) no . . . .
C55 C56 C57 C58 -9.8(13) no . . . .
C56A C56 C57 C58 170.9(7) no . . . .
C56 C57 C58 C59 43.4(11) no . . . .
C57 C58 C59 C60 -61.2(10) no . . . .
C58 C59 C60 C55 42.0(9) no . . . .
C58 C59 C60 C60A -78.7(8) no . . . .
C58 C59 C60 C60B 163.2(6) no . . . .
C1X B1 C9X C10X 137.5(7) no . . . .
C1X B1 C9X C14X -48.5(10) no . . . .
C9X B1 C1X C2X -23.7(10) no . . . .
C9X B1 C1X C6X 161.6(6) no . . . .
C1X B1 C17X C18X 97.0(7) no . . . .
C1X B1 C17X C22X -76.6(7) no . . . .
C17X B1 C1X C2X 97.9(7) no . . . .
C17X B1 C1X C6X -76.8(8) no . . . .
C1X B1 C25X C26X 18.3(10) no . . . .
C1X B1 C25X C30X -166.3(6) no . . . .
C25X B1 C1X C2X -139.7(7) no . . . .
C25X B1 C1X C6X 45.6(10) no . . . .
C9X B1 C17X C18X -141.3(6) no . . . .
C9X B1 C17X C22X 45.1(9) no . . . .
C17X B1 C9X C10X 20.1(11) no . . . .
C17X B1 C9X C14X -165.9(6) no . . . .
C9X B1 C25X C26X -103.1(7) no . . . .
C9X B1 C25X C30X 72.4(7) no . . . .
C25X B1 C9X C10X -100.1(8) no . . . .
C25X B1 C9X C14X 73.9(7) no . . . .
C17X B1 C25X C26X 136.7(6) no . . . .
C17X B1 C25X C30X -47.8(8) no . . . .
C25X B1 C17X C18X -26.6(8) no . . . .
C25X B1 C17X C22X 159.8(5) no . . . .
B1 C1X C2X C3X -175.4(7) no . . . .
B1 C1X C6X C5X 176.5(7) no . . . .
C2X C1X C6X C5X 1.4(12) no . . . .
C6X C1X C2X C3X -0.5(11) no . . . .
C1X C2X C3X C4X -0.8(13) no . . . .
C1X C2X C3X C7X 179.7(7) no . . . .
C2X C3X C4X C5X 1.1(12) no . . . .
C2X C3X C7X F7A -78.6(10) no . . . .
C2X C3X C7X F7B 40.7(11) no . . . .
C2X C3X C7X F7C 160.4(8) no . . . .
C4X C3X C7X F7A 101.8(9) no . . . .
C4X C3X C7X F7B -138.8(8) no . . . .
C4X C3X C7X F7C -19.2(13) no . . . .
C7X C3X C4X C5X -179.3(7) no . . . .
C3X C4X C5X C6X -0.2(12) no . . . .
C3X C4X C5X C8X -178.1(7) no . . . .
C4X C5X C6X C1X -1.1(13) no . . . .
C4X C5X C8X F8A -166.7(7) no . . . .
C4X C5X C8X F8B 72.1(10) no . . . .
C4X C5X C8X F8C -48.3(10) no . . . .
C6X C5X C8X F8A 15.4(12) no . . . .
C6X C5X C8X F8B -105.8(9) no . . . .
C6X C5X C8X F8C 133.8(8) no . . . .
C8X C5X C6X C1X 176.7(7) no . . . .
B1 C9X C10X C11X 175.9(7) no . . . .
B1 C9X C14X C13X -175.1(7) no . . . .
C10X C9X C14X C13X -0.7(12) no . . . .
C14X C9X C10X C11X 1.8(12) no . . . .
C9X C10X C11X C12X -1.6(13) no . . . .
C9X C10X C11X C15X -175.6(7) no . . . .
C10X C11X C12X C13X 0.1(14) no . . . .
C10X C11X C15X F15A -165.4(8) no . . . .
C10X C11X C15X F15B -46.3(11) no . . . .
C10X C11X C15X F15C 73.5(11) no . . . .
C12X C11X C15X F15A 20.4(13) no . . . .
C12X C11X C15X F15B 139.6(9) no . . . .
C12X C11X C15X F15C -100.7(10) no . . . .
C15X C11X C12X C13X 174.0(8) no . . . .
C11X C12X C13X C14X 1.0(14) no . . . .
C11X C12X C13X C16X -177.7(8) no . . . .
C12X C13X C14X C9X -0.8(14) no . . . .
C12X C13X C16X F16A 146.1(9) no . . . .
C12X C13X C16X F16B 24.2(14) no . . . .
C12X C13X C16X F16C -90.0(11) no . . . .
C14X C13X C16X F16A -32.6(14) no . . . .
C14X C13X C16X F16B -154.5(9) no . . . .
C14X C13X C16X F16C 91.3(11) no . . . .
C16X C13X C14X C9X 177.9(8) no . . . .
B1 C17X C18X C19X -175.0(5) no . . . .
B1 C17X C22X C21X 176.4(5) no . . . .
C18X C17X C22X C21X 2.4(9) no . . . .
C22X C17X C18X C19X -1.1(8) no . . . .
C17X C18X C19X C20X 0.2(9) no . . . .
C17X C18X C19X C23X -177.0(5) no . . . .
C18X C19X C20X C21X -0.5(9) no . . . .
C18X C19X C23X F23A -34.3(11) no . . . .
C18X C19X C23X F23B -154.6(6) no . . . .
C18X C19X C23X F23C 85.8(8) no . . . .
C20X C19X C23X F23A 148.5(7) no . . . .
C20X C19X C23X F23B 28.2(9) no . . . .
C20X C19X C23X F23C -91.4(9) no . . . .
C23X C19X C20X C21X 176.7(6) no . . . .
C19X C20X C21X C22X 1.7(9) no . . . .
C19X C20X C21X C24X -177.3(5) no . . . .
C20X C21X C22X C17X -2.8(9) no . . . .
C20X C21X C24X F24A -25.7(9) no . . . .
C20X C21X C24X F24B -143.7(6) no . . . .
C20X C21X C24X F24C 96.3(8) no . . . .
C22X C21X C24X F24A 155.3(6) no . . . .
C22X C21X C24X F24B 37.3(9) no . . . .
C22X C21X C24X F24C -82.7(8) no . . . .
C24X C21X C22X C17X 176.2(5) no . . . .
B1 C25X C26X C27X 174.8(6) no . . . .
B1 C25X C30X C29X -174.7(6) no . . . .
C26X C25X C30X C29X 1.2(10) no . . . .
C30X C25X C26X C27X -0.8(10) no . . . .
C25X C26X C27X C28X 0.2(11) no . . . .
C25X C26X C27X C31X 177.8(6) no . . . .
C26X C27X C28X C29X -0.0(11) no . . . .
C26X C27X C31X F31A 47.7(10) no . . . .
C26X C27X C31X F31B -70.5(9) no . . . .
C26X C27X C31X F31C 167.7(6) no . . . .
C28X C27X C31X F31A -134.8(7) no . . . .
C28X C27X C31X F31B 107.1(8) no . . . .
C28X C27X C31X F31C -14.7(10) no . . . .
C31X C27X C28X C29X -177.6(6) no . . . .
C27X C28X C29X C30X 0.4(12) no . . . .
C27X C28X C29X C32X 175.2(6) no . . . .
C28X C29X C30X C25X -1.0(12) no . . . .
C28X C29X C32X F32A -129.1(9) no . . . .
C28X C29X C32X F32B 100.5(11) no . . . .
C28X C29X C32X F32C -22.6(13) no . . . .
C28X C29X C32X F32D 60.0(9) no . . . .
C28X C29X C32X F32E 139.9(8) no . . . .
C28X C29X C32X F32F -45.7(17) no . . . .
C30X C29X C32X F32A 45.9(10) no . . . .
C30X C29X C32X F32B -84.5(12) no . . . .
C30X C29X C32X F32C 152.4(8) no . . . .
C30X C29X C32X F32D -125.0(8) no . . . .
C30X C29X C32X F32E -45.1(12) no . . . .
C30X C29X C32X F32F 129.3(12) no . . . .
C32X C29X C30X C25X -176.0(7) no . . . .
C33X B2 C41X C42X 154.6(5) no . . . .
C33X B2 C41X C46X -33.7(8) no . . . .
C41X B2 C33X C34X 148.1(5) no . . . .
C41X B2 C33X C38X -38.3(8) no . . . .
C33X B2 C49X C50X 42.6(9) no . . . .
C33X B2 C49X C54X -144.0(6) no . . . .
C49X B2 C33X C34X 33.7(8) no . . . .
C49X B2 C33X C38X -152.8(5) no . . . .
C33X B2 C57X C58X -91.7(8) no . . . .
C33X B2 C57X C62X 77.8(7) no . . . .
C57X B2 C33X C34X -87.8(6) no . . . .
C57X B2 C33X C38X 85.8(7) no . . . .
C41X B2 C49X C50X -78.8(7) no . . . .
C41X B2 C49X C54X 94.6(7) no . . . .
C49X B2 C41X C42X -86.0(6) no . . . .
C49X B2 C41X C46X 85.7(7) no . . . .
C41X B2 C57X C58X 32.2(10) no . . . .
C41X B2 C57X C62X -158.4(6) no . . . .
C57X B2 C41X C42X 36.4(9) no . . . .
C57X B2 C41X C46X -151.9(5) no . . . .
C49X B2 C57X C58X 148.5(6) no . . . .
C49X B2 C57X C62X -42.1(10) no . . . .
C57X B2 C49X C50X 158.2(6) no . . . .
C57X B2 C49X C54X -28.4(10) no . . . .
B2 C33X C34X C35X 174.5(5) no . . . .
B2 C33X C38X C37X -174.5(5) no . . . .
C34X C33X C38X C37X -0.5(8) no . . . .
C38X C33X C34X C35X 0.5(9) no . . . .
C33X C34X C35X C36X -0.9(10) no . . . .
C33X C34X C35X C39X -178.8(5) no . . . .
C34X C35X C36X C37X 1.3(10) no . . . .
C34X C35X C39X F39A -35.0(9) no . . . .
C34X C35X C39X F39B -154.1(6) no . . . .
C34X C35X C39X F39C 86.2(9) no . . . .
C36X C35X C39X F39A 147.0(6) no . . . .
C36X C35X C39X F39B 27.9(10) no . . . .
C36X C35X C39X F39C -91.7(8) no . . . .
C39X C35X C36X C37X 179.3(6) no . . . .
C35X C36X C37X C38X -1.4(10) no . . . .
C35X C36X C37X C40X -176.7(5) no . . . .
C36X C37X C38X C33X 1.0(9) no . . . .
C36X C37X C40X F40A -29.5(9) no . . . .
C36X C37X C40X F40B -148.2(6) no . . . .
C36X C37X C40X F40C 91.9(8) no . . . .
C38X C37X C40X F40A 155.1(6) no . . . .
C38X C37X C40X F40B 36.4(8) no . . . .
C38X C37X C40X F40C -83.5(9) no . . . .
C40X C37X C38X C33X 176.3(5) no . . . .
B2 C41X C42X C43X 173.1(5) no . . . .
B2 C41X C46X C45X -171.8(5) no . . . .
C42X C41X C46X C45X 0.5(9) no . . . .
C46X C41X C42X C43X 0.9(9) no . . . .
C41X C42X C43X C44X -0.7(11) no . . . .
C41X C42X C43X C47X 178.6(6) no . . . .
C42X C43X C44X C45X -0.9(11) no . . . .
C42X C43X C47X F47A 48.0(10) no . . . .
C42X C43X C47X F47B 173.1(7) no . . . .
C42X C43X C47X F47C -65.3(10) no . . . .
C44X C43X C47X F47A -132.7(7) no . . . .
C44X C43X C47X F47B -7.6(11) no . . . .
C44X C43X C47X F47C 114.0(8) no . . . .
C47X C43X C44X C45X 179.8(6) no . . . .
C43X C44X C45X C46X 2.3(11) no . . . .
C43X C44X C45X C48X -177.0(6) no . . . .
C44X C45X C46X C41X -2.1(11) no . . . .
C44X C45X C48X F48A 166.8(6) no . . . .
C44X C45X C48X F48B 50.5(9) no . . . .
C44X C45X C48X F48C -71.8(10) no . . . .
C46X C45X C48X F48A -12.5(10) no . . . .
C46X C45X C48X F48B -128.8(8) no . . . .
C46X C45X C48X F48C 109.0(8) no . . . .
C48X C45X C46X C41X 177.1(6) no . . . .
B2 C49X C50X C51X 174.5(7) no . . . .
B2 C49X C54X C53X -174.9(7) no . . . .
C50X C49X C54X C53X -1.2(12) no . . . .
C54X C49X C50X C51X 0.6(12) no . . . .
C49X C50X C51X C52X 1.1(13) no . . . .
C49X C50X C51X C55X 179.4(7) no . . . .
C50X C51X C52X C53X -2.0(13) no . . . .
C50X C51X C55X F55A -29.6(11) no . . . .
C50X C51X C55X F55B 90.1(10) no . . . .
C50X C51X C55X F55C -151.3(8) no . . . .
C52X C51X C55X F55A 148.8(8) no . . . .
C52X C51X C55X F55B -91.6(10) no . . . .
C52X C51X C55X F55C 27.0(13) no . . . .
C55X C51X C52X C53X 179.7(8) no . . . .
C51X C52X C53X C54X 1.4(14) no . . . .
C51X C52X C53X C56X -178.3(8) no . . . .
C52X C53X C54X C49X 0.3(14) no . . . .
C52X C53X C56X F56A 123.8(10) no . . . .
C52X C53X C56X F56B -1.7(16) no . . . .
C52X C53X C56X F56C -120.6(9) no . . . .
C54X C53X C56X F56A -55.8(14) no . . . .
C54X C53X C56X F56B 178.6(9) no . . . .
C54X C53X C56X F56C 59.8(12) no . . . .
C56X C53X C54X C49X 179.9(9) no . . . .
B2 C57X C58X C59X 170.5(6) no . . . .
B2 C57X C62X C61X -169.8(6) no . . . .
C58X C57X C62X C61X 0.4(11) no . . . .
C62X C57X C58X C59X 0.5(10) no . . . .
C57X C58X C59X C60X -0.2(12) no . . . .
C57X C58X C59X C63X 179.6(6) no . . . .
C58X C59X C60X C61X -1.1(12) no . . . .
C58X C59X C63X F63A -39.9(10) no . . . .
C58X C59X C63X F63B 80.1(10) no . . . .
C58X C59X C63X F63C -153.8(7) no . . . .
C60X C59X C63X F63A 139.9(7) no . . . .
C60X C59X C63X F63B -100.2(8) no . . . .
C60X C59X C63X F63C 25.9(11) no . . . .
C63X C59X C60X C61X 179.2(7) no . . . .
C59X C60X C61X C62X 2.0(12) no . . . .
C59X C60X C61X C64X -179.7(7) no . . . .
C60X C61X C62X C57X -1.7(12) no . . . .
C60X C61X C64X F64A 89.4(9) no . . . .
C60X C61X C64X F64B -148.6(8) no . . . .
C60X C61X C64X F64C -34.6(11) no . . . .
C60X C61X C64X F64D 39.5(10) no . . . .
C60X C61X C64X F64E 129.7(8) no . . . .
C60X C61X C64X F64F -70.3(11) no . . . .
C62X C61X C64X F64A -92.3(9) no . . . .
C62X C61X C64X F64B 29.7(12) no . . . .
C62X C61X C64X F64C 143.7(8) no . . . .
C62X C61X C64X F64D -142.1(7) no . . . .
C62X C61X C64X F64E -52.0(11) no . . . .
C62X C61X C64X F64F 108.0(9) no . . . .
C64X C61X C62X C57X 179.9(7) no . . . .
C2Z C1Z C6Z C5Z 1.5(15) no . . . .
C6Z C1Z C2Z C3Z -2.4(16) no . . . .
C1Z C2Z C3Z C4Z 1.0(18) no . . . .
C2Z C3Z C4Z C5Z 1(2) no . . . .
C3Z C4Z C5Z C6Z -2.4(19) no . . . .
C4Z C5Z C6Z C1Z 0.9(17) no . . . .
C8Z C7Z C12Z C11Z -1.9(18) no . . . .
C12Z C7Z C8Z C9Z 3.0(17) no . . . .
C7Z C8Z C9Z C10Z -2.3(15) no . . . .
C8Z C9Z C10Z C11Z 0.5(16) no . . . .
C9Z C10Z C11Z C12Z 0.6(19) no . . . .
C10Z C11Z C12Z C7Z 0(2) no . . . .
C14Z C13Z C18Z C17Z -1(2) no . . . .
C18Z C13Z C14Z C15Z 1(2) no . . . .
C13Z C14Z C15Z C16Z 1(3) no . . . .
C14Z C15Z C16Z C17Z -2(4) no . . . .
C15Z C16Z C17Z C18Z 2(3) no . . . .
C16Z C17Z C18Z C13Z -0(3) no . . . .
